data_7128915
loop_
_publ_author_name
'Wang, Qi-Li-Sha'
'Lin, Yue-Jian'
'Jin, Guo-Xin'

_publ_section_title
;
 Same knot, longer rope: altering ligand geometry provides control over
 nuclearity in self-assembled trefoil knots.
;
_journal_issue 76
_journal_name_full 'Chemical communications (Cambridge, England)'
_journal_page_first 9772
_journal_page_last 9775
_journal_paper_doi 10.1039/d1cc03699h
_journal_volume 57
_journal_year 2021
_chemical_formula_sum 'C194 H240 F18 N18 O52 Rh6 S6'
_chemical_formula_weight 4807.85
_space_group_crystal_system triclinic
_space_group_IT_number 2
_space_group_name_Hall '-P 1'
_space_group_name_H-M_alt 'P -1'
_atom_sites_solution_hydrogens geom
_audit_creation_method SHELXL-2016/6
_audit_update_record
;
2021-05-31 deposited with the CCDC.	2021-08-30 downloaded from the CCDC.
;
_cell_angle_alpha 119.776(2)
_cell_angle_beta 98.285(2)
_cell_angle_gamma 91.895(2)
_cell_formula_units_Z 2
_cell_length_a 23.6578(11)
_cell_length_b 23.6790(11)
_cell_length_c 23.8109(11)
_cell_measurement_reflns_used 9856
_cell_measurement_temperature 154(2)
_cell_measurement_theta_max 54.88
_cell_measurement_theta_min 3.26
_cell_volume 11371.5(9)
_computing_cell_refinement 'Bruker SAINT'
_computing_data_collection 'Bruker APEX2'
_computing_data_reduction 'Bruker SAINT'
_computing_molecular_graphics 'Bruker SHELXTL'
_computing_publication_material 'Bruker SHELXTL'
_computing_structure_refinement 'SHELXL-2016/6 (Sheldrick, 2016)'
_computing_structure_solution 'SHELXT 2014/5 (Sheldrick, 2014)'
_diffrn_ambient_temperature 154(2)
_diffrn_measured_fraction_theta_full 0.997
_diffrn_measured_fraction_theta_max 0.991
_diffrn_measurement_device_type 'Bruker APEX-II CCD'
_diffrn_measurement_method '\f and \w scans'
_diffrn_radiation_type GaK\a
_diffrn_radiation_wavelength 1.34138
_diffrn_reflns_av_R_equivalents 0.0873
_diffrn_reflns_av_unetI/netI 0.0717
_diffrn_reflns_Laue_measured_fraction_full 0.997
_diffrn_reflns_Laue_measured_fraction_max 0.991
_diffrn_reflns_limit_h_max 28
_diffrn_reflns_limit_h_min -28
_diffrn_reflns_limit_k_max 28
_diffrn_reflns_limit_k_min -28
_diffrn_reflns_limit_l_max 29
_diffrn_reflns_limit_l_min -28
_diffrn_reflns_number 157195
_diffrn_reflns_point_group_measured_fraction_full 0.997
_diffrn_reflns_point_group_measured_fraction_max 0.991
_diffrn_reflns_theta_full 53.594
_diffrn_reflns_theta_max 55.042
_diffrn_reflns_theta_min 3.249
_exptl_absorpt_coefficient_mu 3.174
_exptl_absorpt_correction_T_max 0.751
_exptl_absorpt_correction_T_min 0.493
_exptl_absorpt_correction_type multi-scan
_exptl_absorpt_process_details sadabs
_exptl_crystal_colour yellow
_exptl_crystal_density_diffrn 1.404
_exptl_crystal_description block
_exptl_crystal_F_000 4948
_exptl_crystal_size_max 0.180
_exptl_crystal_size_mid 0.140
_exptl_crystal_size_min 0.060
_refine_diff_density_max 1.944
_refine_diff_density_min -1.217
_refine_diff_density_rms 0.101
_refine_ls_extinction_method none
_refine_ls_goodness_of_fit_ref 1.056
_refine_ls_hydrogen_treatment constr
_refine_ls_matrix_type full
_refine_ls_number_parameters 2600
_refine_ls_number_reflns 43046
_refine_ls_number_restraints 599
_refine_ls_restrained_S_all 1.055
_refine_ls_R_factor_all 0.1039
_refine_ls_R_factor_gt 0.0810
_refine_ls_shift/su_max 0.001
_refine_ls_shift/su_mean 0.000
_refine_ls_structure_factor_coef Fsqd
_refine_ls_weighting_details 'w=1/[\s^2^(Fo^2^)+(0.0783P)^2^+50.1665P] where P=(Fo^2^+2Fc^2^)/3'
_refine_ls_weighting_scheme calc
_refine_ls_wR_factor_gt 0.2032
_refine_ls_wR_factor_ref 0.2139
_reflns_Friedel_coverage 0.000
_reflns_number_gt 31848
_reflns_number_total 43046
_reflns_threshold_expression 'I > 2\s(I)'
_cod_data_source_file d1cc03699h2.cif
_cod_data_source_block platon_sq_CCDC3
_cod_depositor_comments 'Adding full bibliography for 7128912--7128915.cif.'
_cod_database_code 7128915
_shelx_shelxl_version_number 2016/6
_shelx_space_group_comment
; 
The symmetry employed for this shelxl refinement is uniquely defined 
by the following loop, which should always be used as a source of 
symmetry information in preference to the above space-group names. 
They are only intended as comments. 
;
_shelx_estimated_absorpt_t_min 0.599
_shelx_estimated_absorpt_t_max 0.832

loop_
_space_group_symop_operation_xyz
'x, y, z'
'-x, -y, -z'

loop_
_atom_site_label
_atom_site_type_symbol
_atom_site_fract_x
_atom_site_fract_y
_atom_site_fract_z
_atom_site_U_iso_or_equiv
_atom_site_adp_type
_atom_site_occupancy
_atom_site_site_symmetry_order
_atom_site_calc_flag
_atom_site_refinement_flags_posn
_atom_site_refinement_flags_adp
_atom_site_refinement_flags_occupancy
_atom_site_disorder_assembly
_atom_site_disorder_group
Rh1 Rh 0.70136(2) 0.24053(3) 0.62623(3) 0.04644(14) Uani 1 1 d . . . . .
Rh2 Rh 0.83754(2) 0.08479(3) 0.45280(3) 0.05187(15) Uani 1 1 d . . . . .
Rh3 Rh 0.70363(2) 0.86570(2) 0.65758(3) 0.04693(14) Uani 1 1 d . . . . .
Rh4 Rh 0.84320(13) 0.86174(18) 0.85982(11) 0.0336(5) Uani 0.612(16) 1 d . U P A 1
C145 C 0.9011(7) 0.9008(7) 0.9519(7) 0.042(3) Uani 0.612(16) 1 d D U P A 1
C146 C 0.9053(6) 0.9454(6) 0.9307(6) 0.039(3) Uani 0.612(16) 1 d D U P A 1
C147 C 0.8461(6) 0.9642(6) 0.9279(5) 0.049(3) Uani 0.612(16) 1 d D U P A 1
C148 C 0.8111(6) 0.9304(8) 0.9475(6) 0.053(4) Uani 0.612(16) 1 d D U P A 1
C149 C 0.8437(7) 0.8877(8) 0.9595(7) 0.053(4) Uani 0.612(16) 1 d . U P A 1
C150 C 0.9506(10) 0.8667(10) 0.9675(11) 0.071(6) Uani 0.612(16) 1 d . U P A 1
H15A H 0.961891 0.886752 1.015341 0.107 Uiso 0.612(16) 1 calc R U P A 1
H15B H 0.983595 0.871882 0.949215 0.107 Uiso 0.612(16) 1 calc R U P A 1
H15C H 0.937532 0.820003 0.947901 0.107 Uiso 0.612(16) 1 calc R U P A 1
C151 C 0.9571(7) 0.9714(9) 0.9208(8) 0.057(4) Uani 0.612(16) 1 d D U P A 1
H15D H 0.948600 0.973200 0.880251 0.086 Uiso 0.612(16) 1 calc R U P A 1
H15E H 0.987160 0.942835 0.917153 0.086 Uiso 0.612(16) 1 calc R U P A 1
H15F H 0.970477 1.015556 0.958241 0.086 Uiso 0.612(16) 1 calc R U P A 1
C152 C 0.8324(8) 1.0163(7) 0.9098(8) 0.078(6) Uani 0.612(16) 1 d . U P A 1
H15G H 0.851150 1.059280 0.945689 0.117 Uiso 0.612(16) 1 calc R U P A 1
H15H H 0.790686 1.017089 0.902620 0.117 Uiso 0.612(16) 1 calc R U P A 1
H15I H 0.846607 1.005893 0.869440 0.117 Uiso 0.612(16) 1 calc R U P A 1
C153 C 0.7490(6) 0.9400(8) 0.9533(6) 0.072(5) Uani 0.612(16) 1 d . U P A 1
H15J H 0.727725 0.898763 0.942875 0.107 Uiso 0.612(16) 1 calc R U P A 1
H15K H 0.732034 0.953489 0.922388 0.107 Uiso 0.612(16) 1 calc R U P A 1
H15L H 0.746986 0.973999 0.998306 0.107 Uiso 0.612(16) 1 calc R U P A 1
C154 C 0.8241(9) 0.8451(10) 0.9838(9) 0.084(6) Uani 0.612(16) 1 d . U P A 1
H15M H 0.781998 0.839755 0.976833 0.125 Uiso 0.612(16) 1 calc R U P A 1
H15N H 0.839856 0.865246 1.030903 0.125 Uiso 0.612(16) 1 calc R U P A 1
H15O H 0.837585 0.802108 0.959751 0.125 Uiso 0.612(16) 1 calc R U P A 1
Rh4' Rh 0.8384(2) 0.8441(5) 0.8632(3) 0.0563(13) Uani 0.388(16) 1 d . U P A 2
C245 C 0.9025(6) 0.8804(8) 0.9512(7) 0.040(5) Uani 0.388(16) 1 d G U P A 2
C246 C 0.8932(6) 0.9322(7) 0.9396(7) 0.046(6) Uani 0.388(16) 1 d G U P A 2
C247 C 0.8354(5) 0.9427(8) 0.9414(6) 0.079(11) Uani 0.388(16) 1 d G U P A 2
C248 C 0.8090(5) 0.8974(8) 0.9541(6) 0.072(8) Uani 0.388(16) 1 d G U P A 2
C249 C 0.8505(6) 0.8589(8) 0.9602(6) 0.065(8) Uani 0.388(16) 1 d G U P A 2
C250 C 0.9581(9) 0.8531(10) 0.9536(11) 0.067(10) Uani 0.388(16) 1 d G U P A 2
H25A H 0.984512 0.868148 0.934354 0.100 Uiso 0.388(16) 1 calc R U P A 2
H25B H 0.951108 0.805085 0.928611 0.100 Uiso 0.388(16) 1 calc R U P A 2
H25C H 0.975080 0.868006 0.999503 0.100 Uiso 0.388(16) 1 calc R U P A 2
C251 C 0.9371(8) 0.9695(10) 0.9275(11) 0.065(9) Uani 0.388(16) 1 d G U P A 2
H25D H 0.938210 1.016509 0.958517 0.098 Uiso 0.388(16) 1 calc R U P A 2
H25E H 0.926877 0.960833 0.882345 0.098 Uiso 0.388(16) 1 calc R U P A 2
H25F H 0.974931 0.955731 0.933768 0.098 Uiso 0.388(16) 1 calc R U P A 2
C252 C 0.8070(8) 0.9931(10) 0.9316(10) 0.096(11) Uani 0.388(16) 1 d G U P A 2
H25G H 0.819621 1.036470 0.970617 0.144 Uiso 0.388(16) 1 calc R U P A 2
H25H H 0.765122 0.983381 0.924580 0.144 Uiso 0.388(16) 1 calc R U P A 2
H25I H 0.817486 0.992564 0.892987 0.144 Uiso 0.388(16) 1 calc R U P A 2
C253 C 0.7476(7) 0.8912(11) 0.9602(9) 0.086(9) Uani 0.388(16) 1 d G U P A 2
H25J H 0.733180 0.844827 0.940425 0.129 Uiso 0.388(16) 1 calc R U P A 2
H25K H 0.724738 0.910008 0.937215 0.129 Uiso 0.388(16) 1 calc R U P A 2
H25L H 0.744446 0.914785 1.006771 0.129 Uiso 0.388(16) 1 calc R U P A 2
C254 C 0.8410(9) 0.8047(11) 0.9738(10) 0.095(10) Uani 0.388(16) 1 d G U P A 2
H25M H 0.865492 0.770844 0.951282 0.142 Uiso 0.388(16) 1 calc R U P A 2
H25N H 0.800499 0.785681 0.957695 0.142 Uiso 0.388(16) 1 calc R U P A 2
H25O H 0.850621 0.821904 1.021315 0.142 Uiso 0.388(16) 1 calc R U P A 2
Rh5 Rh 0.69441(2) 0.27163(3) 0.03263(2) 0.04639(13) Uani 1 1 d . . . . .
Rh6 Rh 0.83179(17) 0.4898(2) 0.0840(2) 0.0412(7) Uani 0.59(2) 1 d . U P B 1
C165 C 0.8897(7) 0.5493(9) 0.0672(9) 0.055(4) Uani 0.59(2) 1 d D U P B 1
C166 C 0.8929(7) 0.4836(8) 0.0222(7) 0.046(4) Uani 0.59(2) 1 d D U P B 1
C167 C 0.8338(6) 0.4564(8) -0.0172(7) 0.046(3) Uani 0.59(2) 1 d D U P B 1
C168 C 0.7976(7) 0.5062(9) 0.0060(8) 0.059(5) Uani 0.59(2) 1 d D U P B 1
C169 C 0.8313(8) 0.5637(9) 0.0591(9) 0.070(5) Uani 0.59(2) 1 d D U P B 1
C170 C 0.9417(9) 0.5963(11) 0.1141(11) 0.083(6) Uani 0.59(2) 1 d D U P B 1
H17A H 0.966814 0.573754 0.130927 0.124 Uiso 0.59(2) 1 calc R U P B 1
H17B H 0.929252 0.633631 0.150981 0.124 Uiso 0.59(2) 1 calc R U P B 1
H17C H 0.962831 0.611871 0.090974 0.124 Uiso 0.59(2) 1 calc R U P B 1
C171 C 0.9448(7) 0.4462(8) 0.0093(9) 0.054(4) Uani 0.59(2) 1 d D U P B 1
H17D H 0.959364 0.445837 -0.027374 0.081 Uiso 0.59(2) 1 calc R U P B 1
H17E H 0.933699 0.401088 -0.001905 0.081 Uiso 0.59(2) 1 calc R U P B 1
H17F H 0.974951 0.467594 0.048846 0.081 Uiso 0.59(2) 1 calc R U P B 1
C172 C 0.8199(8) 0.3873(10) -0.0725(8) 0.070(5) Uani 0.59(2) 1 d . U P B 1
H17G H 0.846505 0.378199 -0.103121 0.104 Uiso 0.59(2) 1 calc R U P B 1
H17H H 0.780315 0.380619 -0.095762 0.104 Uiso 0.59(2) 1 calc R U P B 1
H17I H 0.823551 0.357553 -0.055055 0.104 Uiso 0.59(2) 1 calc R U P B 1
C173 C 0.7359(8) 0.4952(12) -0.0262(10) 0.085(6) Uani 0.59(2) 1 d . U P B 1
H17J H 0.733824 0.486679 -0.071249 0.128 Uiso 0.59(2) 1 calc R U P B 1
H17K H 0.717320 0.534333 -0.001095 0.128 Uiso 0.59(2) 1 calc R U P B 1
H17L H 0.716076 0.457503 -0.027490 0.128 Uiso 0.59(2) 1 calc R U P B 1
C174 C 0.8138(12) 0.6296(12) 0.0942(15) 0.112(8) Uani 0.59(2) 1 d . U P B 1
H17M H 0.834078 0.652505 0.140092 0.168 Uiso 0.59(2) 1 calc R U P B 1
H17N H 0.772201 0.626176 0.093003 0.168 Uiso 0.59(2) 1 calc R U P B 1
H17O H 0.823455 0.654147 0.073030 0.168 Uiso 0.59(2) 1 calc R U P B 1
Rh6' Rh 0.8251(3) 0.5084(7) 0.0992(6) 0.0650(15) Uani 0.41(2) 1 d . U P B 2
C265 C 0.8846(7) 0.5732(10) 0.0874(9) 0.077(10) Uani 0.41(2) 1 d G U P B 2
C266 C 0.8819(6) 0.5095(10) 0.0344(8) 0.072(9) Uani 0.41(2) 1 d G U P B 2
C267 C 0.8253(6) 0.4896(10) -0.0003(8) 0.065(8) Uani 0.41(2) 1 d G U P B 2
C268 C 0.7929(6) 0.5410(11) 0.0312(10) 0.074(8) Uani 0.41(2) 1 d G U P B 2
C269 C 0.8296(7) 0.5927(10) 0.0854(11) 0.099(12) Uani 0.41(2) 1 d G U P B 2
C270 C 0.9367(9) 0.6132(12) 0.1370(12) 0.100(12) Uani 0.41(2) 1 d G U P B 2
H27A H 0.962551 0.584196 0.142701 0.151 Uiso 0.41(2) 1 calc R U P B 2
H27B H 0.925353 0.642865 0.179151 0.151 Uiso 0.41(2) 1 calc R U P B 2
H27C H 0.956430 0.638863 0.122076 0.151 Uiso 0.41(2) 1 calc R U P B 2
C271 C 0.9308(9) 0.4699(12) 0.0179(11) 0.067(8) Uani 0.41(2) 1 d G U P B 2
H27D H 0.917694 0.424490 0.004326 0.101 Uiso 0.41(2) 1 calc R U P B 2
H27E H 0.961666 0.488101 0.056587 0.101 Uiso 0.41(2) 1 calc R U P B 2
H27F H 0.945184 0.470938 -0.018230 0.101 Uiso 0.41(2) 1 calc R U P B 2
C272 C 0.8034(9) 0.4251(13) -0.0602(10) 0.107(12) Uani 0.41(2) 1 d G U P B 2
H27G H 0.803432 0.428786 -0.099469 0.160 Uiso 0.41(2) 1 calc R U P B 2
H27H H 0.764088 0.411728 -0.059279 0.160 Uiso 0.41(2) 1 calc R U P B 2
H27I H 0.828237 0.392370 -0.061484 0.160 Uiso 0.41(2) 1 calc R U P B 2
C273 C 0.7306(9) 0.5408(15) 0.0107(13) 0.118(12) Uani 0.41(2) 1 d G U P B 2
H27J H 0.714058 0.568716 0.049577 0.177 Uiso 0.41(2) 1 calc R U P B 2
H27K H 0.711141 0.495897 -0.011343 0.177 Uiso 0.41(2) 1 calc R U P B 2
H27L H 0.725328 0.557579 -0.019701 0.177 Uiso 0.41(2) 1 calc R U P B 2
C274 C 0.8129(10) 0.6570(12) 0.1326(16) 0.149(19) Uani 0.41(2) 1 d G U P B 2
H27M H 0.809127 0.684409 0.112468 0.224 Uiso 0.41(2) 1 calc R U P B 2
H27N H 0.842576 0.678842 0.172595 0.224 Uiso 0.41(2) 1 calc R U P B 2
H27O H 0.776078 0.650182 0.143960 0.224 Uiso 0.41(2) 1 calc R U P B 2
N1 N 0.6975(2) 0.1818(3) 0.5198(3) 0.0443(12) Uani 1 1 d . . . . .
N2 N 0.7916(2) 0.2340(3) 0.6234(3) 0.0509(14) Uani 1 1 d . . . . .
N3 N 0.8490(2) 0.1716(3) 0.5505(3) 0.0515(15) Uani 1 1 d . . . . .
N4 N 0.7535(2) 0.1166(3) 0.4498(3) 0.0452(13) Uani 1 1 d . . . . .
N5 N 0.7942(2) 0.8720(3) 0.6936(3) 0.0509(14) Uani 1 1 d . . . . .
N6 N 0.6991(2) 0.8189(3) 0.7169(3) 0.0469(13) Uani 1 1 d . . . . .
N7 N 0.7568(2) 0.8170(3) 0.8009(3) 0.0511(14) Uani 1 1 d . . . . .
N8 N 0.8518(2) 0.8668(3) 0.7760(3) 0.0493(14) Uani 1 1 d . . . . .
N9 N 0.7844(2) 0.3088(3) 0.0560(3) 0.0498(14) Uani 1 1 d . . . . .
N10 N 0.6889(2) 0.3772(3) 0.0778(3) 0.0481(13) Uani 1 1 d . . . . .
N11 N 0.7452(3) 0.4681(3) 0.0991(3) 0.0610(17) Uani 1 1 d . . . . .
N12 N 0.8406(3) 0.4006(3) 0.0800(3) 0.0565(16) Uani 1 1 d . . . . .
N13 N 0.8664(2) 0.1446(3) 0.4170(3) 0.0480(13) Uani 1 1 d . . . . .
N14 N 0.7079(2) 0.7762(3) 0.5707(3) 0.0446(13) Uani 1 1 d . . . . .
N15 N 0.8697(2) 0.7634(3) 0.8121(3) 0.0520(14) Uani 1 1 d . . . . .
N16 N 0.7014(2) 0.2763(3) 0.1246(3) 0.0423(12) Uani 1 1 d . . . . .
N17 N 0.8600(3) 0.5399(3) 0.1911(3) 0.0565(16) Uani 1 1 d . . . . .
N18 N 0.7086(2) 0.3310(3) 0.6280(3) 0.0435(12) Uani 1 1 d . . . . .
O1 O 0.89263(19) 0.2714(2) 0.3083(2) 0.0513(11) Uani 1 1 d . . . . .
O2 O 0.9843(2) 0.2735(3) 0.3504(4) 0.085(2) Uani 1 1 d . . . . .
O3 O 0.64962(19) 0.5736(2) 0.3534(2) 0.0503(11) Uani 1 1 d . . . . .
O4 O 0.7227(2) 0.6221(2) 0.3357(3) 0.0597(13) Uani 1 1 d . . . . .
O5 O 0.89799(19) 0.5298(2) 0.6978(2) 0.0489(11) Uani 1 1 d . . . . .
O6 O 0.9887(2) 0.5766(3) 0.7266(4) 0.096(2) Uani 1 1 d . . . . .
O7 O 0.65289(19) 0.2616(2) 0.3128(2) 0.0501(11) Uani 1 1 d . . . . .
O8 O 0.7260(2) 0.2008(3) 0.2878(3) 0.0597(13) Uani 1 1 d . . . . .
O9 O 0.89100(19) 0.6539(2) 0.4334(2) 0.0540(12) Uani 1 1 d . . . . .
O10 O 0.9816(2) 0.6452(4) 0.4164(3) 0.088(2) Uani 1 1 d . . . . .
O11 O 0.65512(19) 0.5322(2) 0.6327(3) 0.0527(12) Uani 1 1 d . . . . .
O12 O 0.7312(2) 0.5724(2) 0.7149(3) 0.0591(13) Uani 1 1 d . . . . .
O13 O 0.9494(3) 0.1596(3) 0.1696(4) 0.091(2) Uani 1 1 d . . . . .
O14 O 0.9055(3) 0.0897(4) 0.0568(3) 0.103(2) Uani 1 1 d . . . . .
O15 O 0.8473(3) 0.1553(4) 0.1366(4) 0.100(2) Uani 1 1 d . . . . .
O16 O 0.8530(3) 0.8101(5) 0.4767(6) 0.137(4) Uani 1 1 d . . . . .
O17 O 0.9532(3) 0.8155(4) 0.4751(5) 0.112(3) Uani 1 1 d . . . . .
O18 O 0.9072(4) 0.9113(4) 0.5056(5) 0.114(3) Uani 1 1 d . . . . .
O19 O 0.8578(3) 0.4710(5) 0.7939(4) 0.114(3) Uani 1 1 d . . . . .
O20 O 0.9599(3) 0.5042(4) 0.8305(3) 0.107(3) Uani 1 1 d . . . . .
O21 O 0.9094(4) 0.4564(5) 0.8791(4) 0.114(3) Uani 1 1 d . . . . .
O22 O 0.6433(3) 0.1186(5) 0.7643(4) 0.108(3) Uani 1 1 d . . . . .
O23 O 0.5824(4) 0.0371(4) 0.6681(4) 0.110(2) Uani 1 1 d . . . . .
O24 O 0.5623(4) 0.1506(5) 0.7130(5) 0.121(3) Uani 1 1 d . . . . .
S1 S 0.89746(8) 0.12272(11) 0.12370(11) 0.0729(6) Uani 1 1 d . . . . .
S2 S 0.90084(9) 0.84206(13) 0.46997(18) 0.0916(9) Uani 1 1 d . . . . .
S3 S 0.90617(9) 0.49181(16) 0.84571(12) 0.0872(8) Uani 1 1 d . . . . .
S4 S 0.59004(11) 0.10114(14) 0.72657(13) 0.0827(7) Uani 1 1 d . . . . .
F1 F 0.8807(3) 0.0769(4) 0.2003(3) 0.123(2) Uani 1 1 d . . . . .
F2 F 0.8364(2) 0.0168(3) 0.1005(3) 0.106(2) Uani 1 1 d . . . . .
F3 F 0.9264(3) 0.0176(3) 0.1242(4) 0.126(3) Uani 1 1 d . . . . .
F4 F 0.9301(3) 0.8547(4) 0.3745(5) 0.141(3) Uani 1 1 d . . . . .
F5 F 0.8840(4) 0.7613(4) 0.3422(5) 0.149(3) Uani 1 1 d . . . . .
F6 F 0.8391(3) 0.8454(3) 0.3718(4) 0.137(3) Uani 1 1 d . . . . .
F7 F 0.9364(4) 0.5960(5) 0.9617(4) 0.143(3) Uani 1 1 d . . . . .
F8 F 0.8921(4) 0.6130(4) 0.8874(4) 0.139(3) Uani 1 1 d . . . . .
F9 F 0.8460(3) 0.5697(5) 0.9289(4) 0.135(3) Uani 1 1 d . . . . .
F10 F 0.5392(3) 0.1488(4) 0.8265(3) 0.124(2) Uani 1 1 d . . . . .
F11 F 0.4900(3) 0.0681(4) 0.7419(4) 0.131(3) Uani 1 1 d . . . . .
F12 F 0.5616(4) 0.0531(5) 0.7959(5) 0.161(3) Uani 1 1 d . . . . .
C1 C 0.7480(3) 0.1604(3) 0.5110(3) 0.0412(14) Uani 1 1 d . . . . .
C2 C 0.7959(3) 0.1885(3) 0.5633(4) 0.0464(16) Uani 1 1 d . . . . .
C3 C 0.8485(3) 0.2529(4) 0.6558(4) 0.0562(19) Uani 1 1 d . . . . .
C4 C 0.8726(4) 0.3018(4) 0.7192(4) 0.068(2) Uani 1 1 d . . . . .
H4 H 0.849132 0.326889 0.749896 0.082 Uiso 1 1 calc R U . . .
C5 C 0.9318(4) 0.3126(6) 0.7363(6) 0.093(3) Uani 1 1 d . . . . .
H5 H 0.949310 0.345887 0.779542 0.111 Uiso 1 1 calc R U . . .
C6 C 0.9667(4) 0.2762(5) 0.6917(6) 0.085(3) Uani 1 1 d . . . . .
H6 H 1.007265 0.285755 0.705301 0.102 Uiso 1 1 calc R U . . .
C7 C 0.9439(3) 0.2262(4) 0.6280(5) 0.073(3) Uani 1 1 d . . . . .
H7 H 0.967737 0.201139 0.597825 0.088 Uiso 1 1 calc R U . . .
C8 C 0.8838(3) 0.2151(4) 0.6109(4) 0.057(2) Uani 1 1 d . . . . .
C9 C 0.6988(3) 0.1059(3) 0.4130(4) 0.0454(15) Uani 1 1 d . . . . .
C10 C 0.6769(3) 0.0663(4) 0.3472(4) 0.0582(19) Uani 1 1 d . . . . .
H10 H 0.700021 0.037864 0.318071 0.070 Uiso 1 1 calc R U . . .
C11 C 0.6213(3) 0.0684(4) 0.3243(4) 0.069(2) Uani 1 1 d . . . . .
H11 H 0.605673 0.042029 0.278610 0.082 Uiso 1 1 calc R U . . .
C12 C 0.5863(3) 0.1098(4) 0.3684(4) 0.069(2) Uani 1 1 d . . . . .
H12 H 0.547231 0.109089 0.351459 0.083 Uiso 1 1 calc R U . . .
C13 C 0.6069(3) 0.1506(4) 0.4342(4) 0.0503(16) Uani 1 1 d . . . . .
H13 H 0.583677 0.179459 0.462671 0.060 Uiso 1 1 calc R U . . .
C14 C 0.6644(3) 0.1478(3) 0.4577(3) 0.0394(14) Uani 1 1 d . . . . .
C15 C 0.7987(3) 0.8605(3) 0.7421(3) 0.0481(17) Uani 1 1 d . . . . .
C16 C 0.7507(3) 0.8338(3) 0.7539(3) 0.0427(14) Uani 1 1 d . . . . .
C17 C 0.6669(3) 0.7896(3) 0.7418(3) 0.0478(16) Uani 1 1 d . . . . .
C18 C 0.6090(3) 0.7620(4) 0.7218(4) 0.062(2) Uani 1 1 d . . . . .
H18 H 0.584707 0.762186 0.686495 0.074 Uiso 1 1 calc R U . . .
C19 C 0.5892(3) 0.7351(5) 0.7553(5) 0.075(3) Uani 1 1 d . . . . .
H19 H 0.550328 0.715499 0.742145 0.091 Uiso 1 1 calc R U . . .
C20 C 0.6233(4) 0.7352(6) 0.8077(6) 0.088(3) Uani 1 1 d . . . . .
H20 H 0.606720 0.717742 0.830788 0.106 Uiso 1 1 calc R U . . .
C21 C 0.6812(4) 0.7600(5) 0.8274(5) 0.077(3) Uani 1 1 d . . . . .
H21 H 0.705333 0.757331 0.861388 0.092 Uiso 1 1 calc R U . . .
C22 C 0.7021(3) 0.7894(4) 0.7940(4) 0.0550(18) Uani 1 1 d . . . . .
C23 C 0.8864(3) 0.8851(3) 0.7441(4) 0.0547(18) Uani 1 1 d . . . . .
C24 C 0.9460(3) 0.8940(4) 0.7506(4) 0.066(2) Uani 1 1 d D . . . .
H24 H 0.970782 0.890951 0.783953 0.080 Uiso 1 1 calc R U . . .
C25 C 0.9678(4) 0.9071(5) 0.7077(5) 0.084(3) Uani 1 1 d D . . . .
H25 H 1.008371 0.913497 0.711748 0.101 Uiso 1 1 calc R U . . .
C26 C 0.9332(4) 0.9115(5) 0.6591(5) 0.084(3) Uani 1 1 d . . . . .
H26 H 0.950735 0.922299 0.631642 0.101 Uiso 1 1 calc R U . . .
C27 C 0.8736(4) 0.9008(4) 0.6480(5) 0.067(2) Uani 1 1 d . . . . .
H27 H 0.849929 0.902499 0.613219 0.080 Uiso 1 1 calc R U . . .
C28 C 0.8509(3) 0.8874(3) 0.6917(4) 0.0567(19) Uani 1 1 d . . . . .
C29 C 0.7886(3) 0.3697(4) 0.0696(4) 0.0567(19) Uani 1 1 d . . . . .
C30 C 0.7410(3) 0.4055(3) 0.0807(3) 0.0482(16) Uani 1 1 d . . . . .
C31 C 0.6558(3) 0.4278(3) 0.0973(3) 0.0494(16) Uani 1 1 d . . . . .
C32 C 0.5989(3) 0.4324(4) 0.1080(4) 0.0557(18) Uani 1 1 d . . . . .
H32 H 0.575409 0.395520 0.101253 0.067 Uiso 1 1 calc R U . . .
C33 C 0.5782(4) 0.4913(4) 0.1282(4) 0.067(2) Uani 1 1 d . . . . .
H33 H 0.539202 0.493896 0.133683 0.081 Uiso 1 1 calc R U . . .
C34 C 0.6106(4) 0.5469(5) 0.1411(5) 0.083(3) Uani 1 1 d . . . . .
H34 H 0.594391 0.586989 0.155936 0.100 Uiso 1 1 calc R U . . .
C35 C 0.6677(4) 0.5441(5) 0.1323(5) 0.077(3) Uani 1 1 d . . . . .
H35 H 0.690695 0.582257 0.141131 0.093 Uiso 1 1 calc R U . . .
C36 C 0.6905(3) 0.4853(4) 0.1106(4) 0.0571(19) Uani 1 1 d . . . . .
C37 C 0.8761(3) 0.3527(5) 0.0741(4) 0.062(2) Uani 1 1 d . . . . .
C38 C 0.9361(4) 0.3548(6) 0.0841(4) 0.078(3) Uani 1 1 d . . . . .
H38 H 0.960330 0.392797 0.094501 0.094 Uiso 1 1 calc R U . . .
C39 C 0.9587(4) 0.2995(7) 0.0783(6) 0.093(3) Uani 1 1 d . . . . .
H39 H 0.999324 0.299929 0.085694 0.112 Uiso 1 1 calc R U . . .
C40 C 0.9230(4) 0.2424(6) 0.0616(5) 0.085(3) Uani 1 1 d . . . . .
H40 H 0.940028 0.204893 0.057010 0.102 Uiso 1 1 calc R U . . .
C41 C 0.8645(4) 0.2400(5) 0.0520(5) 0.071(2) Uani 1 1 d . . . . .
H41 H 0.840725 0.201624 0.041433 0.085 Uiso 1 1 calc R U . . .
C42 C 0.8409(3) 0.2949(4) 0.0581(4) 0.0577(19) Uani 1 1 d . . . . .
C43 C 0.8336(3) 0.1486(3) 0.3685(4) 0.0483(16) Uani 1 1 d . . . . .
H43 H 0.795862 0.125578 0.351309 0.058 Uiso 1 1 calc R U . . .
C44 C 0.8529(3) 0.1855(3) 0.3427(4) 0.0499(16) Uani 1 1 d . . . . .
H44 H 0.828670 0.189036 0.309390 0.060 Uiso 1 1 calc R U . . .
C45 C 0.9085(3) 0.2166(3) 0.3672(4) 0.0519(17) Uani 1 1 d . . . . .
C46 C 0.9423(3) 0.2120(4) 0.4167(4) 0.060(2) Uani 1 1 d . . . . .
H46 H 0.980623 0.233380 0.434052 0.072 Uiso 1 1 calc R U . . .
C47 C 0.9190(3) 0.1758(4) 0.4401(4) 0.058(2) Uani 1 1 d . . . . .
H47 H 0.941907 0.173149 0.474678 0.069 Uiso 1 1 calc R U . . .
C48 C 0.9336(3) 0.2571(4) 0.3418(4) 0.0526(17) Uani 1 1 d . . . . .
C49 C 0.9107(3) 0.3103(4) 0.2799(4) 0.0516(17) Uani 1 1 d . . . . .
H49A H 0.918647 0.280721 0.235308 0.062 Uiso 1 1 calc R U . . .
H49B H 0.946387 0.339739 0.307664 0.062 Uiso 1 1 calc R U . . .
C50 C 0.8639(3) 0.3498(3) 0.2759(3) 0.0467(15) Uani 1 1 d . . . . .
C51 C 0.8200(3) 0.3605(3) 0.3107(3) 0.0413(14) Uani 1 1 d . . . . .
H51 H 0.818155 0.342007 0.337910 0.050 Uiso 1 1 calc R U . . .
C52 C 0.7772(3) 0.3997(3) 0.3057(3) 0.0399(14) Uani 1 1 d . . . . .
C53 C 0.7310(3) 0.4111(3) 0.3394(3) 0.0471(16) Uani 1 1 d . . . . .
H53 H 0.728682 0.393773 0.367601 0.057 Uiso 1 1 calc R U . . .
C54 C 0.6891(3) 0.4468(3) 0.3321(3) 0.0497(17) Uani 1 1 d . . . . .
H54 H 0.657789 0.453440 0.354754 0.060 Uiso 1 1 calc R U . . .
C55 C 0.6918(3) 0.4738(3) 0.2916(3) 0.0453(15) Uani 1 1 d . . . . .
C56 C 0.7364(3) 0.4624(3) 0.2573(3) 0.0470(16) Uani 1 1 d . . . . .
H56 H 0.737742 0.479515 0.228822 0.056 Uiso 1 1 calc R U . . .
C57 C 0.7801(3) 0.4256(3) 0.2637(3) 0.0424(14) Uani 1 1 d . . . . .
C58 C 0.8261(3) 0.4134(3) 0.2295(3) 0.0463(15) Uani 1 1 d . . . . .
H58 H 0.829077 0.431193 0.201876 0.056 Uiso 1 1 calc R U . . .
C59 C 0.8667(3) 0.3760(4) 0.2356(3) 0.0476(16) Uani 1 1 d . . . . .
H59 H 0.897340 0.367879 0.211772 0.057 Uiso 1 1 calc R U . . .
C60 C 0.6467(3) 0.5159(3) 0.2882(4) 0.0552(18) Uani 1 1 d . . . . .
H60A H 0.653114 0.529662 0.256363 0.066 Uiso 1 1 calc R U . . .
H60B H 0.608050 0.490438 0.272905 0.066 Uiso 1 1 calc R U . . .
C61 C 0.6917(3) 0.6222(3) 0.3714(3) 0.0442(15) Uani 1 1 d . . . . .
C62 C 0.6634(3) 0.7278(3) 0.5442(3) 0.0455(15) Uani 1 1 d . . . . .
H62 H 0.636351 0.728809 0.570481 0.055 Uiso 1 1 calc R U . . .
C63 C 0.6564(3) 0.6774(3) 0.4802(3) 0.0473(16) Uani 1 1 d . . . . .
H63 H 0.624696 0.644061 0.462398 0.057 Uiso 1 1 calc R U . . .
C64 C 0.6957(3) 0.6752(3) 0.4418(3) 0.0423(14) Uani 1 1 d . . . . .
C65 C 0.7422(3) 0.7245(3) 0.4698(3) 0.0459(15) Uani 1 1 d . . . . .
H65 H 0.770143 0.724498 0.444892 0.055 Uiso 1 1 calc R U . . .
C66 C 0.7465(3) 0.7721(3) 0.5334(3) 0.0462(16) Uani 1 1 d . . . . .
H66 H 0.778913 0.804674 0.552752 0.055 Uiso 1 1 calc R U . . .
C67 C 0.8380(3) 0.7080(4) 0.7974(3) 0.0516(17) Uani 1 1 d . . . . .
H67 H 0.800116 0.710708 0.806649 0.062 Uiso 1 1 calc R U . . .
C68 C 0.8580(3) 0.6472(4) 0.7695(3) 0.0498(16) Uani 1 1 d . . . . .
H68 H 0.834470 0.609137 0.760068 0.060 Uiso 1 1 calc R U . . .
C69 C 0.9136(3) 0.6435(3) 0.7556(4) 0.0506(17) Uani 1 1 d . . . . .
C70 C 0.9462(3) 0.7005(4) 0.7713(4) 0.066(2) Uani 1 1 d . . . . .
H70 H 0.984522 0.699306 0.763447 0.079 Uiso 1 1 calc R U . . .
C71 C 0.9233(3) 0.7592(4) 0.7985(4) 0.0546(18) Uani 1 1 d . . . . .
H71 H 0.945911 0.797813 0.807860 0.065 Uiso 1 1 calc R U . . .
C72 C 0.9388(3) 0.5800(4) 0.7261(4) 0.0543(18) Uani 1 1 d . . . . .
C73 C 0.9163(3) 0.4648(4) 0.6659(4) 0.0535(17) Uani 1 1 d . . . . .
H73A H 0.924079 0.449495 0.697815 0.064 Uiso 1 1 calc R U . . .
H73B H 0.952147 0.466052 0.649363 0.064 Uiso 1 1 calc R U . . .
C74 C 0.8692(3) 0.4192(3) 0.6098(3) 0.0455(15) Uani 1 1 d . . . . .
C75 C 0.8242(3) 0.4395(3) 0.5846(3) 0.0459(15) Uani 1 1 d . . . . .
H75 H 0.821586 0.485049 0.603203 0.055 Uiso 1 1 calc R U . . .
C76 C 0.7817(3) 0.3941(3) 0.5316(3) 0.0409(14) Uani 1 1 d . . . . .
C77 C 0.7347(3) 0.4132(3) 0.5045(3) 0.0476(16) Uani 1 1 d . . . . .
H77 H 0.732002 0.458549 0.521710 0.057 Uiso 1 1 calc R U . . .
C78 C 0.6931(3) 0.3687(4) 0.4545(3) 0.0495(16) Uani 1 1 d . . . . .
H78 H 0.661359 0.383583 0.438345 0.059 Uiso 1 1 calc R U . . .
C79 C 0.6963(3) 0.3002(4) 0.4260(3) 0.0473(16) Uani 1 1 d . . . . .
C80 C 0.7422(3) 0.2799(4) 0.4508(3) 0.0453(15) Uani 1 1 d . . . . .
H80 H 0.745077 0.234329 0.432105 0.054 Uiso 1 1 calc R U . . .
C81 C 0.7852(3) 0.3258(3) 0.5039(3) 0.0423(14) Uani 1 1 d . . . . .
C82 C 0.8320(3) 0.3065(4) 0.5314(4) 0.0518(17) Uani 1 1 d . . . . .
H82 H 0.834962 0.261070 0.513975 0.062 Uiso 1 1 calc R U . . .
C83 C 0.8731(3) 0.3511(3) 0.5822(4) 0.0484(16) Uani 1 1 d . . . . .
H83 H 0.904554 0.336635 0.599248 0.058 Uiso 1 1 calc R U . . .
C84 C 0.6512(3) 0.2530(4) 0.3696(3) 0.0549(18) Uani 1 1 d . . . . .
H84A H 0.657647 0.207645 0.357725 0.066 Uiso 1 1 calc R U . . .
H84B H 0.612823 0.260511 0.382211 0.066 Uiso 1 1 calc R U . . .
C85 C 0.6936(3) 0.2341(4) 0.2774(3) 0.0483(16) Uani 1 1 d . . . . .
C86 C 0.7423(3) 0.2449(3) 0.1409(3) 0.0442(15) Uani 1 1 d . . . . .
H86 H 0.773138 0.231968 0.117446 0.053 Uiso 1 1 calc R U . . .
C87 C 0.7397(3) 0.2315(3) 0.1906(3) 0.0453(15) Uani 1 1 d . . . . .
H87 H 0.768497 0.209500 0.201097 0.054 Uiso 1 1 calc R U . . .
C88 C 0.6953(3) 0.2503(3) 0.2249(3) 0.0429(15) Uani 1 1 d . . . . .
C89 C 0.6550(3) 0.2842(3) 0.2100(3) 0.0444(15) Uani 1 1 d . . . . .
H89 H 0.624881 0.299171 0.234450 0.053 Uiso 1 1 calc R U . . .
C90 C 0.6586(3) 0.2962(3) 0.1597(3) 0.0438(15) Uani 1 1 d . . . . .
H90 H 0.630397 0.318880 0.149307 0.053 Uiso 1 1 calc R U . . .
C91 C 0.8279(3) 0.5772(4) 0.2363(4) 0.0554(19) Uani 1 1 d . . . . .
H91 H 0.789802 0.581823 0.221554 0.067 Uiso 1 1 calc R U . . .
C92 C 0.8493(3) 0.6083(4) 0.3026(4) 0.0527(17) Uani 1 1 d . . . . .
H92 H 0.826151 0.633575 0.333583 0.063 Uiso 1 1 calc R U . . .
C93 C 0.9048(3) 0.6022(4) 0.3236(4) 0.0527(18) Uani 1 1 d . . . . .
C94 C 0.9371(3) 0.5669(4) 0.2788(4) 0.063(2) Uani 1 1 d . . . . .
H94 H 0.975999 0.563624 0.292303 0.076 Uiso 1 1 calc R U . . .
C95 C 0.9127(3) 0.5358(4) 0.2131(4) 0.062(2) Uani 1 1 d . . . . .
H95 H 0.935492 0.509847 0.181958 0.074 Uiso 1 1 calc R U . . .
C96 C 0.9309(3) 0.6359(4) 0.3953(4) 0.0560(18) Uani 1 1 d . . . . .
C97 C 0.9108(3) 0.6878(4) 0.5039(4) 0.0556(18) Uani 1 1 d . . . . .
H97A H 0.920080 0.735253 0.520927 0.067 Uiso 1 1 calc R U . . .
H97B H 0.946109 0.670943 0.514224 0.067 Uiso 1 1 calc R U . . .
C98 C 0.8654(3) 0.6777(3) 0.5359(3) 0.0470(15) Uani 1 1 d . . . . .
C99 C 0.8193(3) 0.6299(3) 0.5023(3) 0.0461(15) Uani 1 1 d . . . . .
H99 H 0.815100 0.602047 0.455973 0.055 Uiso 1 1 calc R U . . .
C100 C 0.7775(3) 0.6217(3) 0.5358(3) 0.0416(14) Uani 1 1 d . . . . .
C101 C 0.7293(3) 0.5734(3) 0.5021(3) 0.0455(15) Uani 1 1 d . . . . .
H101 H 0.724572 0.544830 0.455864 0.055 Uiso 1 1 calc R U . . .
C102 C 0.6894(3) 0.5674(3) 0.5354(4) 0.0500(17) Uani 1 1 d . . . . .
H102 H 0.656851 0.535163 0.511614 0.060 Uiso 1 1 calc R U . . .
C103 C 0.6950(3) 0.6078(3) 0.6041(4) 0.0471(16) Uani 1 1 d . . . . .
C104 C 0.7420(3) 0.6551(3) 0.6382(4) 0.0472(15) Uani 1 1 d . . . . .
H104 H 0.746565 0.682402 0.684642 0.057 Uiso 1 1 calc R U . . .
C105 C 0.7833(3) 0.6634(3) 0.6051(3) 0.0416(14) Uani 1 1 d . . . . .
C106 C 0.8327(3) 0.7114(3) 0.6381(3) 0.0493(16) Uani 1 1 d . . . . .
H106 H 0.838468 0.739194 0.684568 0.059 Uiso 1 1 calc R U . . .
C107 C 0.8716(3) 0.7183(3) 0.6049(4) 0.0505(17) Uani 1 1 d . . . . .
H107 H 0.903709 0.751124 0.628328 0.061 Uiso 1 1 calc R U . . .
C108 C 0.6526(3) 0.5977(4) 0.6396(4) 0.0573(19) Uani 1 1 d . . . . .
H10A H 0.661568 0.632067 0.686788 0.069 Uiso 1 1 calc R U . . .
H10B H 0.613400 0.600877 0.621069 0.069 Uiso 1 1 calc R U . . .
C109 C 0.6981(3) 0.5276(3) 0.6718(3) 0.0457(15) Uani 1 1 d . . . . .
C110 C 0.6667(3) 0.3449(3) 0.5948(3) 0.0440(15) Uani 1 1 d . . . . .
H110 H 0.639246 0.309960 0.561297 0.053 Uiso 1 1 calc R U . . .
C111 C 0.6613(3) 0.4056(3) 0.6060(3) 0.0459(15) Uani 1 1 d . . . . .
H111 H 0.630778 0.412721 0.580526 0.055 Uiso 1 1 calc R U . . .
C112 C 0.7005(3) 0.4584(3) 0.6552(3) 0.0439(15) Uani 1 1 d . . . . .
C113 C 0.7459(3) 0.4438(3) 0.6887(3) 0.0466(15) Uani 1 1 d . . . . .
H113 H 0.774628 0.477607 0.721400 0.056 Uiso 1 1 calc R U . . .
C114 C 0.7484(3) 0.3801(3) 0.6737(3) 0.0463(16) Uani 1 1 d . . . . .
H114 H 0.779350 0.370454 0.696516 0.056 Uiso 1 1 calc R U . . .
C115 C 0.6206(4) 0.1968(5) 0.6285(4) 0.070(3) Uani 1 1 d . . . . .
C116 C 0.6690(5) 0.1658(4) 0.6416(5) 0.075(3) Uani 1 1 d . . . . .
C117 C 0.7036(4) 0.2151(6) 0.7010(5) 0.077(3) Uani 1 1 d . . . . .
C118 C 0.6801(5) 0.2742(5) 0.7212(5) 0.087(3) Uani 1 1 d . . . . .
C119 C 0.6307(4) 0.2633(5) 0.6785(5) 0.078(3) Uani 1 1 d . . . . .
C120 C 0.5689(5) 0.1642(8) 0.5750(6) 0.138(6) Uani 1 1 d . U . . .
H12A H 0.580487 0.130948 0.534517 0.207 Uiso 1 1 calc R U . . .
H12B H 0.550916 0.196994 0.567150 0.207 Uiso 1 1 calc R U . . .
H12C H 0.541322 0.143307 0.588122 0.207 Uiso 1 1 calc R U . . .
C121 C 0.6778(7) 0.0953(6) 0.6032(8) 0.142(6) Uani 1 1 d . U . . .
H12D H 0.718990 0.091717 0.603760 0.214 Uiso 1 1 calc R U . . .
H12E H 0.657515 0.076218 0.557607 0.214 Uiso 1 1 calc R U . . .
H12F H 0.662644 0.071645 0.622951 0.214 Uiso 1 1 calc R U . . .
C122 C 0.7562(6) 0.2029(9) 0.7353(8) 0.144(6) Uani 1 1 d . U . . .
H12G H 0.783885 0.242686 0.759018 0.216 Uiso 1 1 calc R U . . .
H12H H 0.773781 0.166990 0.702651 0.216 Uiso 1 1 calc R U . . .
H12I H 0.745166 0.191004 0.766573 0.216 Uiso 1 1 calc R U . . .
C123 C 0.7040(7) 0.3376(7) 0.7839(5) 0.139(5) Uani 1 1 d . U . . .
H12J H 0.698269 0.374486 0.776746 0.208 Uiso 1 1 calc R U . . .
H12K H 0.745202 0.337352 0.796753 0.208 Uiso 1 1 calc R U . . .
H12L H 0.683997 0.342045 0.818947 0.208 Uiso 1 1 calc R U . . .
C124 C 0.5916(7) 0.3157(8) 0.6868(8) 0.142(6) Uani 1 1 d . U . . .
H12M H 0.559326 0.311130 0.706314 0.213 Uiso 1 1 calc R U . . .
H12N H 0.576920 0.310553 0.643621 0.213 Uiso 1 1 calc R U . . .
H12O H 0.613547 0.359196 0.715617 0.213 Uiso 1 1 calc R U . . .
C125 C 0.8969(3) 0.0128(4) 0.4120(5) 0.066(2) Uani 1 1 d . . . . .
C126 C 0.8972(3) 0.0297(4) 0.4785(5) 0.062(2) Uani 1 1 d . . . . .
C127 C 0.8393(4) 0.0118(5) 0.4831(7) 0.084(3) Uani 1 1 d . . . . .
C128 C 0.8052(4) -0.0148(4) 0.4221(7) 0.088(3) Uani 1 1 d . . . . .
C129 C 0.8389(4) -0.0126(4) 0.3766(6) 0.080(3) Uani 1 1 d . . . . .
C130 C 0.9479(4) 0.0203(5) 0.3859(6) 0.083(3) Uani 1 1 d . . . . .
H13A H 0.974744 0.057875 0.420697 0.124 Uiso 1 1 calc R U . . .
H13B H 0.935900 0.027420 0.348985 0.124 Uiso 1 1 calc R U . . .
H13C H 0.967025 -0.019571 0.370647 0.124 Uiso 1 1 calc R U . . .
C131 C 0.9465(4) 0.0569(5) 0.5338(6) 0.085(3) Uani 1 1 d . . . . .
H13D H 0.958674 0.022133 0.542171 0.128 Uiso 1 1 calc R U . . .
H13E H 0.935080 0.092012 0.573334 0.128 Uiso 1 1 calc R U . . .
H13F H 0.978411 0.074475 0.522752 0.128 Uiso 1 1 calc R U . . .
C132 C 0.8215(6) 0.0243(7) 0.5458(8) 0.120(5) Uani 1 1 d . U . . .
H13G H 0.779471 0.017451 0.539110 0.180 Uiso 1 1 calc R U . . .
H13H H 0.835561 0.069518 0.580598 0.180 Uiso 1 1 calc R U . . .
H13I H 0.837968 -0.006010 0.558603 0.180 Uiso 1 1 calc R U . . .
C133 C 0.7418(4) -0.0422(5) 0.4042(9) 0.139(6) Uani 1 1 d . U . . .
H13J H 0.737831 -0.080243 0.409914 0.209 Uiso 1 1 calc R U . . .
H13K H 0.726959 -0.055503 0.358195 0.209 Uiso 1 1 calc R U . . .
H13L H 0.719986 -0.008402 0.432892 0.209 Uiso 1 1 calc R U . . .
C134 C 0.8202(6) -0.0400(5) 0.3059(7) 0.124(5) Uani 1 1 d . U . . .
H13M H 0.830667 -0.084534 0.282162 0.186 Uiso 1 1 calc R U . . .
H13N H 0.838988 -0.012572 0.292140 0.186 Uiso 1 1 calc R U . . .
H13O H 0.778344 -0.041163 0.296011 0.186 Uiso 1 1 calc R U . . .
C135 C 0.6310(3) 0.8926(4) 0.6131(4) 0.060(2) Uani 1 1 d . . . . .
C136 C 0.6255(3) 0.9107(4) 0.6775(4) 0.060(2) Uani 1 1 d . . . . .
C137 C 0.6750(4) 0.9576(4) 0.7214(4) 0.068(2) Uani 1 1 d . . . . .
C138 C 0.7097(3) 0.9666(4) 0.6816(5) 0.064(2) Uani 1 1 d . . . . .
C139 C 0.6846(4) 0.9251(4) 0.6140(4) 0.064(2) Uani 1 1 d . . . . .
C140 C 0.5880(4) 0.8479(4) 0.5514(5) 0.085(3) Uani 1 1 d . . . . .
H14A H 0.565441 0.817256 0.558457 0.127 Uiso 1 1 calc R U . . .
H14B H 0.608458 0.823196 0.515062 0.127 Uiso 1 1 calc R U . . .
H14C H 0.562303 0.874015 0.540535 0.127 Uiso 1 1 calc R U . . .
C141 C 0.5750(4) 0.8912(5) 0.6966(6) 0.082(3) Uani 1 1 d . . . . .
H14D H 0.548366 0.924423 0.706865 0.123 Uiso 1 1 calc R U . . .
H14E H 0.587540 0.887319 0.735471 0.123 Uiso 1 1 calc R U . . .
H14F H 0.555414 0.848887 0.660178 0.123 Uiso 1 1 calc R U . . .
C142 C 0.6855(4) 0.9921(5) 0.7942(5) 0.087(3) Uani 1 1 d . . . . .
H14G H 0.726760 0.996604 0.810951 0.131 Uiso 1 1 calc R U . . .
H14H H 0.664064 0.966979 0.808499 0.131 Uiso 1 1 calc R U . . .
H14I H 0.672797 1.035726 0.811352 0.131 Uiso 1 1 calc R U . . .
C143 C 0.7640(4) 1.0143(4) 0.7077(6) 0.094(3) Uani 1 1 d . . . . .
H14J H 0.753959 1.057842 0.718116 0.140 Uiso 1 1 calc R U . . .
H14K H 0.788475 0.999336 0.674222 0.140 Uiso 1 1 calc R U . . .
H14L H 0.784861 1.016576 0.747566 0.140 Uiso 1 1 calc R U . . .
C144 C 0.7062(5) 0.9202(5) 0.5548(5) 0.086(3) Uani 1 1 d . . . . .
H14M H 0.694608 0.875970 0.516810 0.129 Uiso 1 1 calc R U . . .
H14N H 0.748284 0.929444 0.564871 0.129 Uiso 1 1 calc R U . . .
H14O H 0.689689 0.952223 0.544589 0.129 Uiso 1 1 calc R U . . .
C155 C 0.6130(3) 0.2359(4) -0.0335(4) 0.062(2) Uani 1 1 d . . . . .
C156 C 0.6562(4) 0.2418(5) -0.0663(4) 0.071(2) Uani 1 1 d . . . . .
C157 C 0.6978(4) 0.1995(5) -0.0673(4) 0.070(2) Uani 1 1 d . . . . .
C158 C 0.6808(4) 0.1668(4) -0.0346(4) 0.068(2) Uani 1 1 d . . . . .
C159 C 0.6276(4) 0.1898(4) -0.0152(4) 0.064(2) Uani 1 1 d . . . . .
C160 C 0.5583(4) 0.2667(6) -0.0242(6) 0.102(4) Uani 1 1 d . . . . .
H16A H 0.529223 0.241406 -0.064310 0.153 Uiso 1 1 calc R U . . .
H16B H 0.565424 0.311758 -0.014932 0.153 Uiso 1 1 calc R U . . .
H16C H 0.544486 0.267015 0.012846 0.153 Uiso 1 1 calc R U . . .
C161 C 0.6571(6) 0.2858(7) -0.0951(6) 0.126(5) Uani 1 1 d . U . . .
H16D H 0.696586 0.294810 -0.099195 0.189 Uiso 1 1 calc R U . . .
H16E H 0.643056 0.327140 -0.066180 0.189 Uiso 1 1 calc R U . . .
H16F H 0.632302 0.264137 -0.138685 0.189 Uiso 1 1 calc R U . . .
C162 C 0.7505(5) 0.1898(7) -0.0983(5) 0.118(4) Uani 1 1 d . U . . .
H16G H 0.740106 0.157080 -0.145302 0.177 Uiso 1 1 calc R U . . .
H16H H 0.779510 0.174605 -0.076874 0.177 Uiso 1 1 calc R U . . .
H16I H 0.766046 0.231459 -0.092859 0.177 Uiso 1 1 calc R U . . .
C163 C 0.7097(6) 0.1157(5) -0.0268(5) 0.110(4) Uani 1 1 d . U . . .
H16J H 0.709699 0.123491 0.017681 0.166 Uiso 1 1 calc R U . . .
H16K H 0.749443 0.117611 -0.033533 0.166 Uiso 1 1 calc R U . . .
H16L H 0.688993 0.072411 -0.059269 0.166 Uiso 1 1 calc R U . . .
C164 C 0.5936(5) 0.1634(5) 0.0166(5) 0.097(4) Uani 1 1 d . U . . .
H16M H 0.572209 0.197455 0.045735 0.146 Uiso 1 1 calc R U . . .
H16N H 0.619792 0.149926 0.042408 0.146 Uiso 1 1 calc R U . . .
H16O H 0.566596 0.125526 -0.017339 0.146 Uiso 1 1 calc R U . . .
C175 C 0.8844(4) 0.0565(5) 0.1390(5) 0.082(3) Uani 1 1 d . . . . .
C176 C 0.8876(4) 0.8242(5) 0.3850(7) 0.103(4) Uani 1 1 d . . . . .
C177 C 0.8941(5) 0.5728(7) 0.9085(6) 0.099(4) Uani 1 1 d . . . . .
C178 C 0.5427(5) 0.0919(5) 0.7732(5) 0.081(3) Uani 1 1 d . . . . .
S5 S 0.5088(2) 0.3187(3) 0.4791(4) 0.0484(16) Uani 0.460(13) 1 d D U P C 1
O25 O 0.4691(15) 0.270(3) 0.4226(18) 0.094(8) Uani 0.460(13) 1 d D U P C 1
O26 O 0.568(2) 0.309(8) 0.478(6) 0.076(7) Uani 0.460(13) 1 d D U P C 1
O27 O 0.4936(10) 0.3331(14) 0.5405(9) 0.149(9) Uani 0.460(13) 1 d D U P C 1
C179 C 0.5041(8) 0.3931(14) 0.4856(12) 0.132(10) Uani 0.460(13) 1 d D U P C 1
F13 F 0.4505(5) 0.4132(7) 0.4920(9) 0.098(6) Uani 0.460(13) 1 d D U P C 1
F14 F 0.5393(6) 0.4445(7) 0.5390(9) 0.094(6) Uani 0.460(13) 1 d D U P C 1
F15 F 0.5140(17) 0.3870(17) 0.4280(15) 0.212(13) Uani 0.460(13) 1 d D U P C 1
S5' S 0.5135(2) 0.3189(3) 0.4512(4) 0.0649(16) Uani 0.540(13) 1 d D U P C 2
O25' O 0.4586(12) 0.284(2) 0.4385(16) 0.094(8) Uani 0.540(13) 1 d D . P C 2
O26' O 0.5611(18) 0.304(7) 0.483(5) 0.076(7) Uani 0.540(13) 1 d D . P C 2
O27' O 0.5252(7) 0.3235(11) 0.3938(8) 0.125(7) Uani 0.540(13) 1 d D U P C 2
C279 C 0.5054(12) 0.409(2) 0.5097(16) 0.128(8) Uani 0.540(13) 1 d D U P C 2
F13' F 0.4714(14) 0.4164(15) 0.4621(16) 0.207(13) Uani 0.540(13) 1 d D U P C 2
F14' F 0.5550(9) 0.4356(11) 0.5011(13) 0.154(9) Uani 0.540(13) 1 d D U P C 2
F15' F 0.4890(8) 0.4020(10) 0.5597(10) 0.161(7) Uani 0.540(13) 1 d D U P C 2
C181 C 0.6850(11) 1.0576(9) 0.1058(11) 0.203(9) Uani 1 1 d . U . . .
H18A H 0.678894 1.097566 0.145103 0.304 Uiso 1 1 calc R U . . .
H18B H 0.653438 1.046638 0.069122 0.304 Uiso 1 1 calc R U . . .
H18C H 0.721564 1.064931 0.094160 0.304 Uiso 1 1 calc R U . . .
C182 C 0.6867(7) 1.0023(10) 0.1194(9) 0.152(6) Uani 1 1 d D U . . .
H182 H 0.703718 0.965917 0.084594 0.182 Uiso 1 1 calc R U . . .
C183 C 0.7176(10) 1.0179(11) 0.1823(9) 0.202(9) Uani 1 1 d . U . . .
H18D H 0.758729 1.028221 0.184829 0.303 Uiso 1 1 calc R U . . .
H18E H 0.711963 0.980342 0.188517 0.303 Uiso 1 1 calc R U . . .
H18F H 0.703525 1.055908 0.216754 0.303 Uiso 1 1 calc R U . . .
C184 C 0.5601(15) 0.9090(18) 0.1190(18) 0.325(17) Uani 1 1 d . U . . .
H18G H 0.532958 0.937639 0.114866 0.487 Uiso 1 1 calc R U . . .
H18H H 0.573410 0.924034 0.165743 0.487 Uiso 1 1 calc R U . . .
H18I H 0.540922 0.863953 0.096621 0.487 Uiso 1 1 calc R U . . .
C185 C 0.6136(14) 0.9111(13) 0.0865(16) 0.247(12) Uani 1 1 d D U . . .
H185 H 0.647308 0.897669 0.105640 0.296 Uiso 1 1 calc R U . . .
C186 C 0.5930(16) 0.8543(19) 0.0052(16) 0.328(18) Uani 1 1 d . U . . .
H18J H 0.556289 0.863131 -0.011970 0.492 Uiso 1 1 calc R U . . .
H18K H 0.588596 0.810470 -0.000332 0.492 Uiso 1 1 calc R U . . .
H18L H 0.622374 0.856697 -0.018980 0.492 Uiso 1 1 calc R U . . .
O31 O 0.6252(7) 0.9824(9) 0.1090(10) 0.246(7) Uani 1 1 d D U . . .
C187 C 0.5857(6) 0.9534(10) 0.3960(8) 0.154(7) Uani 1 1 d . . . . .
O32 O 0.6103(4) 0.9397(6) 0.4443(5) 0.146(4) Uani 1 1 d . . . . .
O33 O 0.5364(4) 0.9755(4) 0.5299(4) 0.114(3) Uani 1 1 d . . . . .

loop_
_atom_site_aniso_label
_atom_site_aniso_U_11
_atom_site_aniso_U_22
_atom_site_aniso_U_33
_atom_site_aniso_U_23
_atom_site_aniso_U_13
_atom_site_aniso_U_12
Rh1 0.0459(3) 0.0528(3) 0.0442(3) 0.0306(2) -0.0013(2) -0.0093(2)
Rh2 0.0330(2) 0.0420(3) 0.0849(4) 0.0373(3) 0.0042(2) 0.0001(2)
Rh3 0.0382(3) 0.0338(2) 0.0533(3) 0.0139(2) -0.0032(2) -0.00339(19)
Rh4 0.0288(7) 0.0344(10) 0.0255(6) 0.0081(6) -0.0015(4) -0.0030(6)
C145 0.047(6) 0.033(7) 0.032(5) 0.011(5) -0.006(4) 0.003(5)
C146 0.038(6) 0.040(6) 0.025(5) 0.007(4) 0.003(4) -0.002(5)
C147 0.053(7) 0.045(7) 0.021(5) 0.000(5) -0.007(5) 0.012(6)
C148 0.043(8) 0.057(9) 0.020(5) -0.008(5) 0.004(5) 0.009(6)
C149 0.060(8) 0.062(9) 0.032(6) 0.021(6) 0.005(6) 0.006(7)
C150 0.074(11) 0.054(9) 0.048(9) -0.001(8) 0.007(8) 0.012(8)
C151 0.035(9) 0.061(8) 0.049(8) 0.014(6) -0.012(6) -0.018(7)
C152 0.094(12) 0.044(8) 0.059(9) 0.008(6) -0.025(8) 0.021(7)
C153 0.050(7) 0.080(11) 0.043(7) -0.002(7) 0.015(6) 0.021(7)
C154 0.095(13) 0.091(13) 0.053(9) 0.037(10) -0.009(8) -0.025(10)
Rh4' 0.0352(10) 0.053(3) 0.0529(14) 0.0078(14) 0.0065(9) -0.0046(13)
C245 0.039(7) 0.038(9) 0.027(7) 0.006(6) -0.006(6) 0.011(7)
C246 0.032(8) 0.045(10) 0.037(8) 0.003(7) 0.008(6) -0.002(7)
C247 0.063(17) 0.095(18) 0.070(16) 0.032(13) 0.018(13) 0.022(14)
C248 0.059(13) 0.071(14) 0.058(13) 0.011(11) 0.008(10) 0.016(12)
C249 0.062(13) 0.074(15) 0.044(11) 0.020(11) 0.007(9) 0.002(12)
C250 0.055(13) 0.062(16) 0.036(14) -0.005(11) -0.015(11) 0.022(11)
C251 0.025(13) 0.052(12) 0.075(14) -0.002(10) 0.019(11) 0.000(11)
C252 0.10(2) 0.068(17) 0.065(16) -0.002(13) -0.017(14) 0.029(15)
C253 0.059(13) 0.091(18) 0.071(16) 0.016(13) 0.004(11) -0.004(12)
C254 0.11(2) 0.11(2) 0.054(15) 0.039(16) 0.011(14) -0.015(17)
Rh5 0.0436(3) 0.0579(3) 0.0312(3) 0.0189(2) 0.0039(2) 0.0010(2)
Rh6 0.0406(9) 0.0558(13) 0.0323(11) 0.0285(10) -0.0002(6) -0.0044(7)
C165 0.066(9) 0.059(9) 0.043(8) 0.029(8) 0.007(7) -0.004(7)
C166 0.058(8) 0.068(9) 0.038(7) 0.045(6) 0.005(6) 0.003(7)
C167 0.056(6) 0.066(8) 0.024(6) 0.031(6) 0.004(5) -0.011(5)
C168 0.071(10) 0.082(11) 0.050(8) 0.052(8) 0.018(7) 0.009(8)
C169 0.097(11) 0.069(10) 0.070(10) 0.052(9) 0.025(9) 0.012(8)
C170 0.095(13) 0.076(11) 0.063(11) 0.023(9) 0.023(9) -0.013(10)
C171 0.057(9) 0.060(9) 0.053(8) 0.032(8) 0.017(7) 0.010(8)
C172 0.069(10) 0.092(13) 0.041(8) 0.033(8) 0.002(7) -0.018(9)
C173 0.086(11) 0.137(17) 0.073(12) 0.080(12) 0.025(9) 0.034(11)
C174 0.141(18) 0.074(14) 0.15(2) 0.073(15) 0.053(15) 0.042(12)
Rh6' 0.0580(17) 0.093(4) 0.060(3) 0.054(3) 0.0016(18) -0.006(2)
C265 0.086(16) 0.096(17) 0.075(16) 0.066(14) 0.005(12) -0.021(12)
C266 0.073(14) 0.081(17) 0.072(16) 0.049(13) 0.003(11) 0.001(13)
C267 0.063(13) 0.070(15) 0.051(13) 0.025(11) 0.003(11) -0.009(12)
C268 0.073(13) 0.105(16) 0.076(15) 0.072(13) -0.004(11) 0.008(12)
C269 0.13(2) 0.096(19) 0.101(19) 0.070(16) 0.040(14) 0.003(14)
C270 0.099(16) 0.108(18) 0.092(19) 0.052(14) 0.017(13) -0.043(13)
C271 0.053(13) 0.087(16) 0.063(12) 0.036(11) 0.022(10) 0.024(11)
C272 0.13(2) 0.12(2) 0.076(19) 0.050(19) 0.019(17) -0.034(19)
C273 0.087(18) 0.19(3) 0.12(2) 0.12(2) -0.012(17) 0.01(2)
C274 0.20(4) 0.11(3) 0.20(4) 0.11(3) 0.05(3) 0.03(2)
N1 0.032(3) 0.050(3) 0.052(3) 0.029(3) 0.001(2) 0.000(2)
N2 0.048(3) 0.052(3) 0.051(4) 0.030(3) -0.008(3) -0.006(3)
N3 0.034(3) 0.054(3) 0.077(4) 0.044(3) -0.001(3) -0.001(2)
N4 0.031(3) 0.043(3) 0.057(4) 0.024(3) 0.001(2) -0.002(2)
N5 0.037(3) 0.045(3) 0.054(4) 0.016(3) -0.003(3) -0.007(2)
N6 0.029(3) 0.053(3) 0.044(3) 0.017(3) -0.002(2) -0.003(2)
N7 0.032(3) 0.058(3) 0.044(3) 0.013(3) 0.001(2) 0.002(2)
N8 0.033(3) 0.040(3) 0.046(3) 0.003(3) -0.004(2) 0.000(2)
N9 0.045(3) 0.063(4) 0.047(3) 0.032(3) 0.009(3) 0.004(3)
N10 0.041(3) 0.060(4) 0.043(3) 0.028(3) 0.000(2) 0.002(3)
N11 0.049(4) 0.081(5) 0.056(4) 0.043(4) -0.008(3) -0.004(3)
N12 0.047(3) 0.087(5) 0.040(3) 0.037(3) 0.005(3) -0.003(3)
N13 0.037(3) 0.037(3) 0.063(4) 0.022(3) 0.003(3) 0.003(2)
N14 0.037(3) 0.037(3) 0.051(3) 0.017(3) 0.005(2) -0.003(2)
N15 0.036(3) 0.062(4) 0.041(3) 0.015(3) 0.005(2) 0.002(3)
N16 0.040(3) 0.043(3) 0.035(3) 0.015(2) 0.002(2) -0.004(2)
N17 0.048(3) 0.066(4) 0.062(4) 0.041(3) -0.005(3) -0.006(3)
N18 0.041(3) 0.053(3) 0.043(3) 0.030(3) 0.007(2) 0.000(2)
O1 0.039(2) 0.061(3) 0.064(3) 0.041(3) 0.004(2) 0.000(2)
O2 0.038(3) 0.115(5) 0.132(6) 0.091(5) -0.007(3) -0.011(3)
O3 0.041(2) 0.044(3) 0.048(3) 0.012(2) 0.003(2) -0.0029(19)
O4 0.052(3) 0.055(3) 0.067(3) 0.027(3) 0.016(3) 0.001(2)
O5 0.041(2) 0.047(3) 0.052(3) 0.021(2) 0.005(2) 0.000(2)
O6 0.045(3) 0.068(4) 0.135(6) 0.025(4) 0.012(3) 0.000(3)
O7 0.045(3) 0.068(3) 0.037(2) 0.026(2) 0.009(2) 0.005(2)
O8 0.055(3) 0.079(4) 0.052(3) 0.038(3) 0.010(2) 0.012(3)
O9 0.038(2) 0.068(3) 0.053(3) 0.030(3) 0.003(2) 0.001(2)
O10 0.041(3) 0.146(6) 0.064(4) 0.047(4) 0.002(3) 0.006(3)
O11 0.040(2) 0.058(3) 0.063(3) 0.036(3) 0.000(2) -0.001(2)
O12 0.051(3) 0.054(3) 0.065(3) 0.030(3) -0.004(2) -0.003(2)
O13 0.057(3) 0.065(4) 0.103(5) 0.016(4) -0.016(3) -0.011(3)
O14 0.103(5) 0.092(5) 0.061(4) -0.002(4) 0.025(4) -0.009(4)
O15 0.058(4) 0.107(5) 0.125(6) 0.048(5) 0.021(4) 0.029(4)
O16 0.068(5) 0.143(7) 0.233(11) 0.119(8) 0.034(6) -0.012(5)
O17 0.059(4) 0.150(7) 0.178(8) 0.117(7) 0.027(4) 0.039(4)
O18 0.111(6) 0.082(5) 0.158(8) 0.075(5) -0.007(5) 0.002(4)
O19 0.063(4) 0.182(8) 0.096(5) 0.083(6) -0.025(4) -0.028(4)
O20 0.059(4) 0.176(8) 0.076(4) 0.061(5) 0.004(3) -0.025(4)
O21 0.120(6) 0.166(8) 0.094(5) 0.094(6) 0.015(5) 0.011(5)
O22 0.081(5) 0.161(7) 0.075(5) 0.058(5) 0.004(4) -0.001(5)
O23 0.114(6) 0.118(6) 0.077(5) 0.033(5) 0.021(4) 0.022(5)
O24 0.130(7) 0.143(7) 0.150(8) 0.109(7) 0.054(6) 0.044(6)
S1 0.0458(10) 0.0703(13) 0.0626(13) 0.0059(10) 0.0036(9) 0.0044(9)
S2 0.0477(11) 0.0807(16) 0.175(3) 0.0881(19) 0.0143(14) 0.0027(10)
S3 0.0558(12) 0.156(3) 0.0649(14) 0.0745(17) -0.0094(10) -0.0213(14)
S4 0.0699(14) 0.1006(18) 0.0712(15) 0.0387(14) 0.0158(12) 0.0015(13)
F1 0.136(6) 0.128(6) 0.071(4) 0.031(4) 0.006(4) -0.006(4)
F2 0.079(4) 0.104(4) 0.083(4) 0.013(3) 0.004(3) -0.028(3)
F3 0.096(5) 0.084(4) 0.179(7) 0.051(5) 0.026(5) 0.023(4)
F4 0.122(6) 0.156(7) 0.178(8) 0.121(7) -0.013(5) -0.020(5)
F5 0.144(7) 0.083(5) 0.185(8) 0.055(5) -0.016(6) 0.015(4)
F6 0.092(4) 0.096(4) 0.196(8) 0.070(5) -0.040(5) 0.015(4)
F7 0.138(6) 0.185(8) 0.086(5) 0.062(5) -0.008(4) 0.001(6)
F8 0.157(7) 0.168(7) 0.139(7) 0.110(6) 0.043(5) 0.011(6)
F9 0.116(5) 0.201(8) 0.155(7) 0.128(7) 0.065(5) 0.037(5)
F10 0.128(6) 0.111(5) 0.075(4) 0.005(4) 0.022(4) -0.005(4)
F11 0.090(4) 0.166(7) 0.105(5) 0.050(5) 0.003(4) -0.036(4)
F12 0.173(8) 0.189(9) 0.203(9) 0.151(8) 0.062(7) 0.077(7)
C1 0.033(3) 0.045(4) 0.052(4) 0.033(3) -0.002(3) -0.003(3)
C2 0.036(3) 0.050(4) 0.059(5) 0.036(4) -0.005(3) -0.007(3)
C3 0.047(4) 0.061(4) 0.069(5) 0.045(4) -0.009(4) -0.006(3)
C4 0.059(5) 0.072(5) 0.064(5) 0.035(4) -0.016(4) -0.009(4)
C5 0.064(6) 0.105(8) 0.097(8) 0.056(7) -0.032(6) -0.024(6)
C6 0.050(5) 0.081(6) 0.106(8) 0.047(6) -0.033(5) -0.016(5)
C7 0.044(4) 0.069(5) 0.110(7) 0.058(5) -0.018(4) -0.008(4)
C8 0.037(4) 0.069(5) 0.081(5) 0.057(5) -0.015(4) -0.007(3)
C9 0.035(3) 0.040(3) 0.056(4) 0.024(3) 0.001(3) -0.003(3)
C10 0.045(4) 0.060(5) 0.050(4) 0.017(4) 0.001(3) -0.005(3)
C11 0.049(4) 0.073(5) 0.055(5) 0.017(4) -0.007(4) -0.006(4)
C12 0.039(4) 0.088(6) 0.063(5) 0.030(5) -0.005(4) -0.008(4)
C13 0.033(3) 0.060(4) 0.049(4) 0.024(3) 0.002(3) 0.000(3)
C14 0.034(3) 0.041(3) 0.042(4) 0.021(3) 0.002(3) -0.001(3)
C15 0.032(3) 0.037(3) 0.045(4) 0.002(3) -0.005(3) -0.002(3)
C16 0.035(3) 0.044(3) 0.035(3) 0.010(3) 0.003(3) 0.002(3)
C17 0.035(3) 0.051(4) 0.046(4) 0.016(3) 0.008(3) 0.004(3)
C18 0.038(4) 0.072(5) 0.072(5) 0.034(4) 0.010(3) 0.008(3)
C19 0.038(4) 0.101(7) 0.099(7) 0.060(6) 0.009(4) 0.005(4)
C20 0.060(5) 0.131(9) 0.109(8) 0.081(7) 0.036(5) 0.012(5)
C21 0.049(5) 0.122(8) 0.071(6) 0.055(6) 0.017(4) 0.019(5)
C22 0.041(4) 0.076(5) 0.044(4) 0.027(4) 0.009(3) 0.008(3)
C23 0.037(4) 0.044(4) 0.058(5) 0.007(3) 0.010(3) -0.005(3)
C24 0.040(4) 0.055(4) 0.067(5) 0.008(4) -0.006(4) -0.002(3)
C25 0.039(4) 0.092(7) 0.097(7) 0.033(6) 0.010(5) -0.016(4)
C26 0.056(5) 0.094(7) 0.098(8) 0.048(6) 0.012(5) -0.019(5)
C27 0.058(5) 0.068(5) 0.075(6) 0.039(5) 0.007(4) -0.011(4)
C28 0.048(4) 0.045(4) 0.052(4) 0.008(3) 0.002(3) -0.008(3)
C29 0.045(4) 0.086(6) 0.043(4) 0.037(4) 0.006(3) 0.002(4)
C30 0.049(4) 0.053(4) 0.045(4) 0.030(3) -0.001(3) -0.005(3)
C31 0.052(4) 0.052(4) 0.038(4) 0.023(3) -0.006(3) -0.005(3)
C32 0.049(4) 0.056(4) 0.053(4) 0.025(4) -0.006(3) 0.000(3)
C33 0.051(4) 0.068(5) 0.072(6) 0.030(4) 0.003(4) 0.010(4)
C34 0.076(6) 0.066(6) 0.099(7) 0.043(5) -0.015(5) 0.005(5)
C35 0.060(5) 0.074(6) 0.096(7) 0.050(5) -0.018(5) -0.003(4)
C36 0.052(4) 0.063(5) 0.059(5) 0.038(4) -0.008(3) -0.002(3)
C37 0.047(4) 0.099(6) 0.054(5) 0.047(5) 0.015(3) 0.010(4)
C38 0.050(5) 0.138(9) 0.058(5) 0.058(6) 0.009(4) -0.010(5)
C39 0.049(5) 0.149(10) 0.113(9) 0.088(8) 0.022(5) 0.023(6)
C40 0.068(6) 0.114(8) 0.090(7) 0.060(7) 0.027(5) 0.029(6)
C41 0.062(5) 0.093(6) 0.075(6) 0.051(5) 0.027(4) 0.021(5)
C42 0.049(4) 0.086(6) 0.041(4) 0.034(4) 0.010(3) 0.001(4)
C43 0.035(3) 0.049(4) 0.053(4) 0.020(3) 0.007(3) -0.003(3)
C44 0.037(3) 0.047(4) 0.060(4) 0.026(3) -0.002(3) 0.002(3)
C45 0.036(3) 0.047(4) 0.072(5) 0.031(4) 0.005(3) 0.000(3)
C46 0.033(3) 0.069(5) 0.088(6) 0.052(5) -0.006(3) -0.005(3)
C47 0.034(3) 0.064(5) 0.085(6) 0.050(4) -0.006(3) -0.002(3)
C48 0.042(4) 0.055(4) 0.064(5) 0.036(4) -0.004(3) -0.001(3)
C49 0.043(4) 0.058(4) 0.054(4) 0.029(4) 0.008(3) 0.004(3)
C50 0.044(4) 0.050(4) 0.041(4) 0.022(3) 0.000(3) -0.004(3)
C51 0.047(4) 0.044(3) 0.036(3) 0.022(3) 0.010(3) 0.001(3)
C52 0.043(3) 0.035(3) 0.033(3) 0.011(3) 0.006(3) -0.001(3)
C53 0.057(4) 0.047(4) 0.037(4) 0.021(3) 0.011(3) -0.003(3)
C54 0.050(4) 0.043(4) 0.040(4) 0.009(3) 0.009(3) -0.007(3)
C55 0.043(3) 0.038(3) 0.038(4) 0.008(3) 0.004(3) 0.001(3)
C56 0.047(4) 0.048(4) 0.042(4) 0.022(3) 0.000(3) -0.005(3)
C57 0.046(4) 0.049(4) 0.028(3) 0.018(3) 0.004(3) -0.005(3)
C58 0.052(4) 0.051(4) 0.043(4) 0.030(3) 0.007(3) 0.000(3)
C59 0.040(3) 0.066(4) 0.038(4) 0.027(3) 0.006(3) -0.004(3)
C60 0.050(4) 0.041(4) 0.051(4) 0.010(3) -0.005(3) 0.002(3)
C61 0.037(3) 0.039(3) 0.050(4) 0.020(3) 0.000(3) 0.005(3)
C62 0.039(3) 0.036(3) 0.054(4) 0.019(3) 0.006(3) -0.001(3)
C63 0.041(3) 0.040(3) 0.054(4) 0.019(3) 0.006(3) -0.002(3)
C64 0.036(3) 0.037(3) 0.050(4) 0.020(3) 0.004(3) 0.004(3)
C65 0.035(3) 0.047(4) 0.053(4) 0.025(3) 0.006(3) 0.001(3)
C66 0.039(3) 0.036(3) 0.055(4) 0.021(3) -0.003(3) -0.007(3)
C67 0.035(3) 0.075(5) 0.041(4) 0.026(4) 0.008(3) 0.006(3)
C68 0.040(4) 0.062(4) 0.043(4) 0.026(3) 0.000(3) -0.006(3)
C69 0.037(3) 0.053(4) 0.049(4) 0.017(3) 0.003(3) 0.002(3)
C70 0.032(4) 0.066(5) 0.073(5) 0.017(4) 0.006(3) -0.007(3)
C71 0.037(4) 0.053(4) 0.055(4) 0.013(3) 0.010(3) -0.001(3)
C72 0.037(4) 0.053(4) 0.059(5) 0.021(4) 0.000(3) -0.007(3)
C73 0.046(4) 0.059(4) 0.057(4) 0.033(4) 0.000(3) -0.004(3)
C74 0.039(3) 0.055(4) 0.055(4) 0.038(4) 0.008(3) 0.003(3)
C75 0.052(4) 0.046(4) 0.044(4) 0.027(3) 0.004(3) 0.001(3)
C76 0.045(3) 0.044(3) 0.041(4) 0.027(3) 0.011(3) 0.006(3)
C77 0.056(4) 0.050(4) 0.045(4) 0.030(3) 0.008(3) 0.008(3)
C78 0.045(4) 0.070(5) 0.040(4) 0.033(4) 0.006(3) 0.011(3)
C79 0.046(4) 0.060(4) 0.039(4) 0.027(3) 0.012(3) 0.005(3)
C80 0.046(4) 0.056(4) 0.043(4) 0.031(3) 0.013(3) 0.004(3)
C81 0.043(3) 0.049(4) 0.039(3) 0.025(3) 0.010(3) -0.001(3)
C82 0.051(4) 0.046(4) 0.063(5) 0.032(4) 0.008(3) 0.010(3)
C83 0.045(4) 0.051(4) 0.059(4) 0.036(4) 0.008(3) 0.007(3)
C84 0.053(4) 0.067(5) 0.044(4) 0.028(4) 0.009(3) 0.000(3)
C85 0.039(3) 0.059(4) 0.038(4) 0.021(3) -0.004(3) -0.003(3)
C86 0.043(3) 0.054(4) 0.035(3) 0.022(3) 0.006(3) 0.007(3)
C87 0.040(3) 0.049(4) 0.037(3) 0.016(3) 0.001(3) 0.001(3)
C88 0.040(3) 0.048(4) 0.027(3) 0.012(3) -0.003(3) -0.003(3)
C89 0.039(3) 0.052(4) 0.036(3) 0.018(3) 0.007(3) 0.004(3)
C90 0.041(3) 0.049(4) 0.033(3) 0.015(3) 0.004(3) 0.004(3)
C91 0.047(4) 0.057(4) 0.068(5) 0.043(4) -0.012(4) -0.009(3)
C92 0.046(4) 0.051(4) 0.065(5) 0.035(4) 0.003(3) 0.000(3)
C93 0.038(3) 0.073(5) 0.053(4) 0.040(4) -0.003(3) -0.006(3)
C94 0.050(4) 0.092(6) 0.054(5) 0.043(5) 0.003(4) 0.014(4)
C95 0.040(4) 0.089(6) 0.057(5) 0.040(4) 0.001(3) 0.005(4)
C96 0.040(4) 0.068(5) 0.057(5) 0.031(4) 0.003(3) 0.002(3)
C97 0.039(4) 0.055(4) 0.060(5) 0.022(4) 0.001(3) -0.001(3)
C98 0.042(3) 0.045(4) 0.046(4) 0.020(3) -0.003(3) 0.002(3)
C99 0.050(4) 0.035(3) 0.042(4) 0.014(3) -0.004(3) 0.001(3)
C100 0.038(3) 0.038(3) 0.040(3) 0.017(3) -0.006(3) 0.000(3)
C101 0.048(4) 0.033(3) 0.048(4) 0.019(3) -0.005(3) -0.003(3)
C102 0.044(4) 0.046(4) 0.057(4) 0.030(3) -0.010(3) -0.003(3)
C103 0.040(3) 0.050(4) 0.054(4) 0.029(3) 0.002(3) 0.007(3)
C104 0.046(4) 0.040(3) 0.049(4) 0.019(3) 0.005(3) 0.003(3)
C105 0.039(3) 0.037(3) 0.043(4) 0.017(3) 0.002(3) 0.003(3)
C106 0.048(4) 0.039(3) 0.041(4) 0.009(3) -0.006(3) 0.000(3)
C107 0.034(3) 0.049(4) 0.051(4) 0.016(3) -0.004(3) -0.006(3)
C108 0.039(4) 0.065(5) 0.071(5) 0.039(4) 0.001(3) 0.005(3)
C109 0.040(3) 0.056(4) 0.048(4) 0.032(3) 0.006(3) 0.000(3)
C110 0.037(3) 0.056(4) 0.041(4) 0.028(3) 0.001(3) -0.005(3)
C111 0.042(3) 0.056(4) 0.043(4) 0.028(3) 0.006(3) 0.002(3)
C112 0.036(3) 0.059(4) 0.037(3) 0.027(3) 0.000(3) -0.006(3)
C113 0.045(4) 0.054(4) 0.043(4) 0.029(3) 0.001(3) -0.005(3)
C114 0.039(3) 0.058(4) 0.042(4) 0.028(3) -0.004(3) -0.005(3)
C115 0.060(5) 0.104(7) 0.049(5) 0.043(5) 0.007(4) -0.025(5)
C116 0.102(7) 0.059(5) 0.081(6) 0.042(5) 0.043(6) 0.004(5)
C117 0.066(5) 0.122(8) 0.071(6) 0.075(6) -0.004(4) -0.014(5)
C118 0.130(9) 0.071(6) 0.056(5) 0.032(5) 0.022(6) -0.023(6)
C119 0.075(6) 0.095(7) 0.083(7) 0.057(6) 0.026(5) 0.003(5)
C120 0.077(7) 0.242(16) 0.096(8) 0.101(10) -0.015(6) -0.072(9)
C121 0.192(14) 0.082(8) 0.180(14) 0.071(9) 0.099(12) -0.004(8)
C122 0.115(10) 0.232(16) 0.167(13) 0.170(13) 0.004(9) -0.018(10)
C123 0.192(12) 0.151(10) 0.049(6) 0.041(6) 0.009(7) -0.059(9)
C124 0.171(13) 0.154(12) 0.181(14) 0.118(11) 0.122(12) 0.090(10)
C125 0.050(4) 0.040(4) 0.107(7) 0.039(4) 0.011(4) 0.009(3)
C126 0.047(4) 0.061(5) 0.107(7) 0.062(5) 0.016(4) 0.012(3)
C127 0.056(5) 0.073(6) 0.163(11) 0.087(7) 0.031(6) 0.014(4)
C128 0.052(5) 0.046(5) 0.164(11) 0.051(6) 0.020(6) 0.006(4)
C129 0.062(5) 0.044(4) 0.105(8) 0.019(5) -0.003(5) 0.012(4)
C130 0.063(5) 0.071(6) 0.125(9) 0.054(6) 0.031(5) 0.020(4)
C131 0.071(6) 0.093(7) 0.120(9) 0.076(7) 0.014(6) 0.019(5)
C132 0.114(9) 0.132(10) 0.200(14) 0.138(11) 0.067(9) 0.047(8)
C133 0.055(6) 0.063(6) 0.275(18) 0.074(9) 0.006(8) 0.000(5)
C134 0.118(9) 0.069(7) 0.122(10) 0.009(7) -0.008(8) 0.037(6)
C135 0.050(4) 0.045(4) 0.080(6) 0.033(4) -0.006(4) 0.001(3)
C136 0.053(4) 0.047(4) 0.072(6) 0.027(4) -0.001(4) 0.006(3)
C137 0.064(5) 0.043(4) 0.069(5) 0.010(4) -0.003(4) 0.012(4)
C138 0.054(4) 0.047(4) 0.081(6) 0.030(4) -0.005(4) 0.003(3)
C139 0.077(5) 0.042(4) 0.068(5) 0.028(4) -0.001(4) -0.001(4)
C140 0.087(6) 0.060(5) 0.085(7) 0.034(5) -0.037(5) -0.002(4)
C141 0.050(5) 0.072(6) 0.114(8) 0.041(6) 0.013(5) 0.017(4)
C142 0.084(7) 0.071(6) 0.068(6) 0.010(5) -0.003(5) 0.017(5)
C143 0.073(6) 0.044(5) 0.137(10) 0.034(5) -0.008(6) -0.012(4)
C144 0.104(8) 0.073(6) 0.090(7) 0.053(6) -0.002(6) 0.003(5)
C155 0.053(4) 0.062(5) 0.044(4) 0.012(4) -0.005(3) -0.010(4)
C156 0.085(6) 0.083(6) 0.030(4) 0.025(4) -0.015(4) -0.008(5)
C157 0.061(5) 0.084(6) 0.036(4) 0.011(4) 0.003(3) -0.002(4)
C158 0.085(6) 0.061(5) 0.032(4) 0.006(4) 0.008(4) 0.011(4)
C159 0.071(5) 0.065(5) 0.041(4) 0.018(4) 0.009(4) -0.011(4)
C160 0.057(5) 0.100(8) 0.089(7) 0.010(6) -0.014(5) 0.009(5)
C161 0.162(12) 0.135(10) 0.076(7) 0.069(8) -0.036(7) -0.043(9)
C162 0.084(7) 0.183(11) 0.045(5) 0.023(6) 0.029(5) 0.005(7)
C163 0.163(11) 0.055(5) 0.067(6) 0.004(5) -0.013(7) 0.033(6)
C164 0.129(9) 0.069(6) 0.057(5) 0.011(5) 0.003(6) -0.046(6)
C175 0.054(5) 0.077(6) 0.076(7) 0.014(5) -0.003(4) -0.012(4)
C176 0.063(6) 0.065(6) 0.172(12) 0.064(7) -0.019(7) -0.005(5)
C177 0.070(6) 0.169(12) 0.083(7) 0.083(8) 0.012(5) 0.007(7)
C178 0.093(7) 0.090(7) 0.059(6) 0.041(5) -0.001(5) 0.000(6)
S5 0.031(2) 0.058(3) 0.044(3) 0.020(2) -0.004(2) -0.0043(16)
O25 0.040(10) 0.096(16) 0.120(14) 0.043(11) -0.017(9) -0.014(12)
O26 0.040(8) 0.077(16) 0.082(12) 0.022(5) -0.004(7) 0.001(15)
O27 0.141(17) 0.18(2) 0.132(17) 0.084(16) 0.048(13) 0.005(15)
C179 0.102(13) 0.136(15) 0.145(17) 0.074(13) -0.028(12) 0.032(11)
F13 0.049(6) 0.088(8) 0.132(12) 0.045(8) -0.023(7) 0.034(6)
F14 0.058(8) 0.046(6) 0.125(13) 0.020(8) -0.044(8) -0.011(6)
F15 0.28(3) 0.21(3) 0.18(2) 0.13(2) 0.05(2) -0.02(2)
S5' 0.044(2) 0.079(3) 0.066(4) 0.037(3) -0.005(2) -0.0079(18)
O25' 0.040(10) 0.096(16) 0.120(14) 0.043(11) -0.017(9) -0.014(12)
O26' 0.040(8) 0.077(16) 0.082(12) 0.022(5) -0.004(7) 0.001(15)
O27' 0.097(10) 0.170(17) 0.090(11) 0.056(11) 0.001(8) 0.048(11)
C279 0.110(13) 0.151(15) 0.130(15) 0.081(13) 0.000(12) 0.029(11)
F13' 0.203(15) 0.202(15) 0.216(16) 0.116(10) -0.001(9) 0.045(9)
F14' 0.134(13) 0.103(11) 0.193(18) 0.069(12) -0.025(12) -0.020(9)
F15' 0.141(12) 0.156(14) 0.167(13) 0.071(11) 0.015(10) 0.015(10)
C181 0.27(2) 0.117(12) 0.22(2) 0.087(14) 0.041(17) -0.006(13)
C182 0.141(12) 0.173(13) 0.140(12) 0.081(10) 0.029(10) -0.016(10)
C183 0.23(2) 0.22(2) 0.118(13) 0.073(14) -0.009(13) 0.014(16)
C184 0.33(2) 0.36(2) 0.31(2) 0.185(18) 0.103(18) -0.027(17)
C185 0.27(2) 0.226(18) 0.26(2) 0.138(15) 0.059(16) -0.034(14)
C186 0.36(3) 0.41(4) 0.21(2) 0.14(2) 0.10(2) 0.00(3)
O31 0.200(13) 0.221(13) 0.304(16) 0.126(12) 0.052(11) -0.026(10)
C187 0.104(10) 0.25(2) 0.126(12) 0.119(14) -0.013(9) 0.013(11)
O32 0.132(8) 0.209(11) 0.106(7) 0.091(7) 0.001(6) 0.025(7)
O33 0.124(7) 0.103(6) 0.111(6) 0.056(5) 0.004(5) 0.006(5)

loop_
_atom_type_symbol
_atom_type_description
_atom_type_scat_dispersion_real
_atom_type_scat_dispersion_imag
_atom_type_scat_source
C C 0.0137 0.0067 'International Tables Vol C Tables 4.2.6.8 and 6.1.1.4'
H H 0.0000 0.0000 'International Tables Vol C Tables 4.2.6.8 and 6.1.1.4'
F F 0.0583 0.0400 'International Tables Vol C Tables 4.2.6.8 and 6.1.1.4'
N N 0.0241 0.0134 'International Tables Vol C Tables 4.2.6.8 and 6.1.1.4'
O O 0.0389 0.0241 'International Tables Vol C Tables 4.2.6.8 and 6.1.1.4'
Rh Rh -0.0161 2.8414 'International Tables Vol C Tables 4.2.6.8 and 6.1.1.4'
S S 0.2925 0.4295 'International Tables Vol C Tables 4.2.6.8 and 6.1.1.4'

loop_
_geom_angle_atom_site_label_1
_geom_angle_atom_site_label_2
_geom_angle_atom_site_label_3
_geom_angle
_geom_angle_site_symmetry_1
_geom_angle_site_symmetry_3
_geom_angle_publ_flag
C116 Rh1 N18 159.1(3) . . ?
C116 Rh1 C118 65.0(4) . . ?
N18 Rh1 C118 99.2(3) . . ?
C116 Rh1 C117 38.8(4) . . ?
N18 Rh1 C117 133.6(4) . . ?
C118 Rh1 C117 38.2(4) . . ?
C116 Rh1 C119 65.1(4) . . ?
N18 Rh1 C119 94.0(3) . . ?
C118 Rh1 C119 36.9(4) . . ?
C117 Rh1 C119 63.0(4) . . ?
C116 Rh1 N2 108.1(3) . . ?
N18 Rh1 N2 90.6(2) . . ?
C118 Rh1 N2 114.5(4) . . ?
C117 Rh1 N2 93.8(3) . . ?
C119 Rh1 N2 151.4(3) . . ?
C116 Rh1 C115 39.8(4) . . ?
N18 Rh1 C115 121.9(3) . . ?
C118 Rh1 C115 63.6(4) . . ?
C117 Rh1 C115 64.3(3) . . ?
C119 Rh1 C115 38.1(4) . . ?
N2 Rh1 C115 147.4(3) . . ?
C116 Rh1 N1 98.5(3) . . ?
N18 Rh1 N1 93.7(2) . . ?
C118 Rh1 N1 160.3(3) . . ?
C117 Rh1 N1 132.6(4) . . ?
C119 Rh1 N1 127.7(3) . . ?
N2 Rh1 N1 79.9(2) . . ?
C115 Rh1 N1 97.0(3) . . ?
C129 Rh2 N13 105.0(4) . . ?
C129 Rh2 N4 112.5(3) . . ?
N13 Rh2 N4 90.3(2) . . ?
C129 Rh2 C128 39.7(4) . . ?
N13 Rh2 C128 142.7(4) . . ?
N4 Rh2 C128 94.5(3) . . ?
C129 Rh2 C125 39.1(3) . . ?
N13 Rh2 C125 95.3(3) . . ?
N4 Rh2 C125 151.5(3) . . ?
C128 Rh2 C125 64.7(3) . . ?
C129 Rh2 C126 65.1(4) . . ?
N13 Rh2 C126 120.0(2) . . ?
N4 Rh2 C126 149.5(3) . . ?
C128 Rh2 C126 63.7(3) . . ?
C125 Rh2 C126 38.3(3) . . ?
C129 Rh2 N3 161.1(3) . . ?
N13 Rh2 N3 88.9(2) . . ?
N4 Rh2 N3 79.6(2) . . ?
C128 Rh2 N3 128.4(4) . . ?
C125 Rh2 N3 128.3(3) . . ?
C126 Rh2 N3 97.0(3) . . ?
C129 Rh2 C127 64.9(5) . . ?
N13 Rh2 C127 158.6(3) . . ?
N4 Rh2 C127 110.9(3) . . ?
C128 Rh2 C127 36.8(4) . . ?
C125 Rh2 C127 64.7(4) . . ?
C126 Rh2 C127 39.1(3) . . ?
N3 Rh2 C127 97.6(4) . . ?
N14 Rh3 C139 98.6(3) . . ?
N14 Rh3 C137 159.5(3) . . ?
C139 Rh3 C137 65.6(4) . . ?
N14 Rh3 C138 133.3(3) . . ?
C139 Rh3 C138 38.6(3) . . ?
C137 Rh3 C138 38.7(4) . . ?
N14 Rh3 C136 123.5(3) . . ?
C139 Rh3 C136 65.6(3) . . ?
C137 Rh3 C136 39.4(3) . . ?
C138 Rh3 C136 64.9(3) . . ?
N14 Rh3 N5 90.5(2) . . ?
C139 Rh3 N5 114.0(3) . . ?
C137 Rh3 N5 107.6(3) . . ?
C138 Rh3 N5 93.3(3) . . ?
C136 Rh3 N5 146.0(3) . . ?
N14 Rh3 C135 95.2(3) . . ?
C139 Rh3 C135 39.4(3) . . ?
C137 Rh3 C135 64.3(3) . . ?
C138 Rh3 C135 64.1(3) . . ?
C136 Rh3 C135 37.7(3) . . ?
N5 Rh3 C135 153.3(3) . . ?
N14 Rh3 N6 93.6(2) . . ?
C139 Rh3 N6 161.3(3) . . ?
C137 Rh3 N6 99.0(3) . . ?
C138 Rh3 N6 132.9(3) . . ?
C136 Rh3 N6 95.8(3) . . ?
N5 Rh3 N6 79.8(2) . . ?
C135 Rh3 N6 125.6(3) . . ?
N8 Rh4 C149 162.5(5) . . ?
N8 Rh4 C147 98.6(4) . . ?
C149 Rh4 C147 64.6(5) . . ?
N8 Rh4 C145 130.0(4) . . ?
C149 Rh4 C145 39.3(6) . . ?
C147 Rh4 C145 63.3(5) . . ?
N8 Rh4 C146 97.8(4) . . ?
C149 Rh4 C146 66.4(6) . . ?
C147 Rh4 C146 40.4(5) . . ?
C145 Rh4 C146 37.4(4) . . ?
N8 Rh4 C148 129.9(5) . . ?
C149 Rh4 C148 38.1(6) . . ?
C147 Rh4 C148 38.1(4) . . ?
C145 Rh4 C148 63.4(6) . . ?
C146 Rh4 C148 66.0(5) . . ?
N8 Rh4 N15 88.6(2) . . ?
C149 Rh4 N15 105.6(5) . . ?
C147 Rh4 N15 159.7(4) . . ?
C145 Rh4 N15 97.6(5) . . ?
C146 Rh4 N15 120.1(4) . . ?
C148 Rh4 N15 141.2(5) . . ?
N8 Rh4 N7 80.5(2) . . ?
C149 Rh4 N7 109.8(5) . . ?
C147 Rh4 N7 112.3(4) . . ?
C145 Rh4 N7 148.9(5) . . ?
C146 Rh4 N7 152.5(4) . . ?
C148 Rh4 N7 93.8(4) . . ?
N15 Rh4 N7 87.4(2) . . ?
C146 C145 C149 113.2(14) . . ?
C146 C145 C150 126.6(14) . . ?
C149 C145 C150 120.3(15) . . ?
C146 C145 Rh4 72.5(8) . . ?
C149 C145 Rh4 70.2(8) . . ?
C150 C145 Rh4 125.8(11) . . ?
C145 C146 C151 127.3(13) . . ?
C145 C146 C147 102.8(13) . . ?
C151 C146 C147 129.6(13) . . ?
C145 C146 Rh4 70.1(8) . . ?
C151 C146 Rh4 128.8(9) . . ?
C147 C146 Rh4 68.7(7) . . ?
C148 C147 C146 109.6(11) . . ?
C148 C147 C152 130.0(14) . . ?
C146 C147 C152 120.3(13) . . ?
C148 C147 Rh4 72.5(7) . . ?
C146 C147 Rh4 70.9(7) . . ?
C152 C147 Rh4 125.6(8) . . ?
C149 C148 C147 108.4(12) . . ?
C149 C148 C153 127.6(14) . . ?
C147 C148 C153 123.9(15) . . ?
C149 C148 Rh4 69.3(8) . . ?
C147 C148 Rh4 69.4(7) . . ?
C153 C148 Rh4 126.8(9) . . ?
C148 C149 C145 105.6(13) . . ?
C148 C149 C154 126.1(15) . . ?
C145 C149 C154 127.7(15) . . ?
C148 C149 Rh4 72.7(8) . . ?
C145 C149 Rh4 70.5(8) . . ?
C154 C149 Rh4 127.6(11) . . ?
C145 C150 H15A 109.5 . . ?
C145 C150 H15B 109.5 . . ?
H15A C150 H15B 109.5 . . ?
C145 C150 H15C 109.5 . . ?
H15A C150 H15C 109.5 . . ?
H15B C150 H15C 109.5 . . ?
C146 C151 H15D 109.5 . . ?
C146 C151 H15E 109.5 . . ?
H15D C151 H15E 109.5 . . ?
C146 C151 H15F 109.5 . . ?
H15D C151 H15F 109.5 . . ?
H15E C151 H15F 109.5 . . ?
C147 C152 H15G 109.5 . . ?
C147 C152 H15H 109.5 . . ?
H15G C152 H15H 109.5 . . ?
C147 C152 H15I 109.5 . . ?
H15G C152 H15I 109.5 . . ?
H15H C152 H15I 109.5 . . ?
C148 C153 H15J 109.5 . . ?
C148 C153 H15K 109.5 . . ?
H15J C153 H15K 109.5 . . ?
C148 C153 H15L 109.5 . . ?
H15J C153 H15L 109.5 . . ?
H15K C153 H15L 109.5 . . ?
C149 C154 H15M 109.5 . . ?
C149 C154 H15N 109.5 . . ?
H15M C154 H15N 109.5 . . ?
C149 C154 H15O 109.5 . . ?
H15M C154 H15O 109.5 . . ?
H15N C154 H15O 109.5 . . ?
N15 Rh4' N7 96.7(3) . . ?
N15 Rh4' C249 104.9(5) . . ?
N7 Rh4' C249 123.3(5) . . ?
N15 Rh4' C248 140.5(6) . . ?
N7 Rh4' C248 96.8(4) . . ?
C249 Rh4' C248 38.4(3) . . ?
N15 Rh4' C245 96.2(5) . . ?
N7 Rh4' C245 160.2(5) . . ?
C249 Rh4' C245 38.2(3) . . ?
C248 Rh4' C245 63.9(4) . . ?
N15 Rh4' C247 158.6(5) . . ?
N7 Rh4' C247 104.7(5) . . ?
C249 Rh4' C247 63.9(4) . . ?
C248 Rh4' C247 38.1(2) . . ?
C245 Rh4' C247 63.5(4) . . ?
N15 Rh4' C246 121.5(4) . . ?
N7 Rh4' C246 139.2(6) . . ?
C249 Rh4' C246 63.6(4) . . ?
C248 Rh4' C246 63.6(4) . . ?
C245 Rh4' C246 37.8(3) . . ?
C247 Rh4' C246 37.8(2) . . ?
N15 Rh4' N8 85.4(3) . . ?
N7 Rh4' N8 74.4(4) . . ?
C249 Rh4' N8 157.1(5) . . ?
C248 Rh4' N8 134.0(5) . . ?
C245 Rh4' N8 121.6(5) . . ?
C247 Rh4' N8 99.4(5) . . ?
C246 Rh4' N8 93.5(5) . . ?
C249 C245 C246 108.0 . . ?
C249 C245 C250 126.0 . . ?
C246 C245 C250 126.0 . . ?
C249 C245 Rh4' 70.0(5) . . ?
C246 C245 Rh4' 71.7(5) . . ?
C250 C245 Rh4' 123.9(4) . . ?
C247 C246 C245 108.0 . . ?
C247 C246 C251 126.0 . . ?
C245 C246 C251 126.0 . . ?
C247 C246 Rh4' 70.6(4) . . ?
C245 C246 Rh4' 70.4(5) . . ?
C251 C246 Rh4' 124.6(5) . . ?
C246 C247 C248 108.0 . . ?
C246 C247 C252 126.0 . . ?
C248 C247 C252 126.0 . . ?
C246 C247 Rh4' 71.6(5) . . ?
C248 C247 Rh4' 69.9(5) . . ?
C252 C247 Rh4' 124.0(5) . . ?
C249 C248 C247 108.0 . . ?
C249 C248 C253 126.0 . . ?
C247 C248 C253 126.0 . . ?
C249 C248 Rh4' 70.7(5) . . ?
C247 C248 Rh4' 71.9(5) . . ?
C253 C248 Rh4' 123.0(4) . . ?
C245 C249 C248 108.0 . . ?
C245 C249 C254 126.0 . . ?
C248 C249 C254 126.0 . . ?
C245 C249 Rh4' 71.9(5) . . ?
C248 C249 Rh4' 70.9(4) . . ?
C254 C249 Rh4' 122.9(4) . . ?
C245 C250 H25A 109.5 . . ?
C245 C250 H25B 109.5 . . ?
H25A C250 H25B 109.5 . . ?
C245 C250 H25C 109.5 . . ?
H25A C250 H25C 109.5 . . ?
H25B C250 H25C 109.5 . . ?
C246 C251 H25D 109.5 . . ?
C246 C251 H25E 109.5 . . ?
H25D C251 H25E 109.5 . . ?
C246 C251 H25F 109.5 . . ?
H25D C251 H25F 109.5 . . ?
H25E C251 H25F 109.5 . . ?
C247 C252 H25G 109.5 . . ?
C247 C252 H25H 109.5 . . ?
H25G C252 H25H 109.5 . . ?
C247 C252 H25I 109.5 . . ?
H25G C252 H25I 109.5 . . ?
H25H C252 H25I 109.5 . . ?
C248 C253 H25J 109.5 . . ?
C248 C253 H25K 109.5 . . ?
H25J C253 H25K 109.5 . . ?
C248 C253 H25L 109.5 . . ?
H25J C253 H25L 109.5 . . ?
H25K C253 H25L 109.5 . . ?
C249 C254 H25M 109.5 . . ?
C249 C254 H25N 109.5 . . ?
H25M C254 H25N 109.5 . . ?
C249 C254 H25O 109.5 . . ?
H25M C254 H25O 109.5 . . ?
H25N C254 H25O 109.5 . . ?
N16 Rh5 C156 156.3(3) . . ?
N16 Rh5 C155 118.9(3) . . ?
C156 Rh5 C155 38.6(3) . . ?
N16 Rh5 C157 137.6(3) . . ?
C156 Rh5 C157 38.8(4) . . ?
C155 Rh5 C157 64.9(3) . . ?
N16 Rh5 C159 93.3(3) . . ?
C156 Rh5 C159 63.7(3) . . ?
C155 Rh5 C159 38.0(3) . . ?
C157 Rh5 C159 64.0(3) . . ?
N16 Rh5 N9 90.2(2) . . ?
C156 Rh5 N9 112.4(3) . . ?
C155 Rh5 N9 150.8(3) . . ?
C157 Rh5 N9 93.8(3) . . ?
C159 Rh5 N9 149.7(3) . . ?
N16 Rh5 C158 101.2(3) . . ?
C156 Rh5 C158 65.1(3) . . ?
C155 Rh5 C158 65.3(3) . . ?
C157 Rh5 C158 38.7(3) . . ?
C159 Rh5 C158 38.9(3) . . ?
N9 Rh5 C158 111.0(3) . . ?
N16 Rh5 N10 92.0(2) . . ?
C156 Rh5 N10 98.7(3) . . ?
C155 Rh5 N10 98.9(3) . . ?
C157 Rh5 N10 130.2(3) . . ?
C159 Rh5 N10 130.5(3) . . ?
N9 Rh5 N10 79.4(2) . . ?
C158 Rh5 N10 162.9(3) . . ?
N12 Rh6 C169 161.9(6) . . ?
N12 Rh6 C168 128.2(5) . . ?
C169 Rh6 C168 39.1(5) . . ?
N12 Rh6 C167 97.4(4) . . ?
C169 Rh6 C167 65.1(6) . . ?
C168 Rh6 C167 38.5(4) . . ?
N12 Rh6 C165 130.2(5) . . ?
C169 Rh6 C165 39.7(7) . . ?
C168 Rh6 C165 65.6(6) . . ?
C167 Rh6 C165 64.8(6) . . ?
N12 Rh6 C166 98.1(4) . . ?
C169 Rh6 C166 65.8(7) . . ?
C168 Rh6 C166 66.5(6) . . ?
C167 Rh6 C166 40.4(5) . . ?
C165 Rh6 C166 37.8(5) . . ?
N12 Rh6 N17 88.8(3) . . ?
C169 Rh6 N17 106.2(5) . . ?
C168 Rh6 N17 142.5(5) . . ?
C167 Rh6 N17 159.7(4) . . ?
C165 Rh6 N17 96.5(5) . . ?
C166 Rh6 N17 119.7(4) . . ?
N12 Rh6 N11 80.0(3) . . ?
C169 Rh6 N11 110.2(6) . . ?
C168 Rh6 N11 93.0(5) . . ?
C167 Rh6 N11 112.3(4) . . ?
C165 Rh6 N11 149.5(5) . . ?
C166 Rh6 N11 152.5(4) . . ?
N17 Rh6 N11 87.7(3) . . ?
C166 C165 C169 109.7(14) . . ?
C166 C165 C170 122.8(16) . . ?
C169 C165 C170 127.5(17) . . ?
C166 C165 Rh6 71.8(9) . . ?
C169 C165 Rh6 68.7(9) . . ?
C170 C165 Rh6 127.8(12) . . ?
C165 C166 C167 105.7(13) . . ?
C165 C166 C171 129.5(14) . . ?
C167 C166 C171 124.6(13) . . ?
C165 C166 Rh6 70.4(10) . . ?
C167 C166 Rh6 68.9(7) . . ?
C171 C166 Rh6 129.0(10) . . ?
C168 C167 C166 108.9(12) . . ?
C168 C167 C172 129.1(14) . . ?
C166 C167 C172 122.1(13) . . ?
C168 C167 Rh6 70.6(9) . . ?
C166 C167 Rh6 70.7(7) . . ?
C172 C167 Rh6 125.8(9) . . ?
C167 C168 C169 107.6(14) . . ?
C167 C168 C173 121.8(15) . . ?
C169 C168 C173 130.5(16) . . ?
C167 C168 Rh6 70.9(9) . . ?
C169 C168 Rh6 69.4(9) . . ?
C173 C168 Rh6 127.5(11) . . ?
C168 C169 C165 108.1(15) . . ?
C168 C169 C174 127.3(19) . . ?
C165 C169 C174 124.0(19) . . ?
C168 C169 Rh6 71.5(9) . . ?
C165 C169 Rh6 71.6(9) . . ?
C174 C169 Rh6 129.5(15) . . ?
C165 C170 H17A 109.5 . . ?
C165 C170 H17B 109.5 . . ?
H17A C170 H17B 109.5 . . ?
C165 C170 H17C 109.5 . . ?
H17A C170 H17C 109.5 . . ?
H17B C170 H17C 109.5 . . ?
C166 C171 H17D 109.5 . . ?
C166 C171 H17E 109.5 . . ?
H17D C171 H17E 109.5 . . ?
C166 C171 H17F 109.5 . . ?
H17D C171 H17F 109.5 . . ?
H17E C171 H17F 109.5 . . ?
C167 C172 H17G 109.5 . . ?
C167 C172 H17H 109.5 . . ?
H17G C172 H17H 109.5 . . ?
C167 C172 H17I 109.5 . . ?
H17G C172 H17I 109.5 . . ?
H17H C172 H17I 109.5 . . ?
C168 C173 H17J 109.5 . . ?
C168 C173 H17K 109.5 . . ?
H17J C173 H17K 109.5 . . ?
C168 C173 H17L 109.5 . . ?
H17J C173 H17L 109.5 . . ?
H17K C173 H17L 109.5 . . ?
C169 C174 H17M 109.5 . . ?
C169 C174 H17N 109.5 . . ?
H17M C174 H17N 109.5 . . ?
C169 C174 H17O 109.5 . . ?
H17M C174 H17O 109.5 . . ?
H17N C174 H17O 109.5 . . ?
N17 Rh6' N11 97.9(4) . . ?
N17 Rh6' C268 143.0(6) . . ?
N11 Rh6' C268 96.1(5) . . ?
N17 Rh6' C269 106.9(6) . . ?
N11 Rh6' C269 119.2(6) . . ?
C268 Rh6' C269 37.4(3) . . ?
N17 Rh6' C267 154.4(5) . . ?
N11 Rh6' C267 107.6(5) . . ?
C268 Rh6' C267 37.4(3) . . ?
C269 Rh6' C267 62.4(5) . . ?
N17 Rh6' C265 94.8(5) . . ?
N11 Rh6' C265 156.2(6) . . ?
C268 Rh6' C265 62.3(5) . . ?
C269 Rh6' C265 37.3(3) . . ?
C267 Rh6' C265 62.2(5) . . ?
N17 Rh6' C266 117.4(5) . . ?
N11 Rh6' C266 143.2(6) . . ?
C268 Rh6' C266 62.3(4) . . ?
C269 Rh6' C266 62.2(5) . . ?
C267 Rh6' C266 37.2(3) . . ?
C265 Rh6' C266 37.1(3) . . ?
N17 Rh6' N12 85.8(4) . . ?
N11 Rh6' N12 75.6(4) . . ?
C268 Rh6' N12 130.9(5) . . ?
C269 Rh6' N12 157.7(5) . . ?
C267 Rh6' N12 98.2(5) . . ?
C265 Rh6' N12 125.6(5) . . ?
C266 Rh6' N12 95.8(5) . . ?
C266 C265 C269 108.0 . . ?
C266 C265 C270 126.0 . . ?
C269 C265 C270 126.0 . . ?
C266 C265 Rh6' 71.6(5) . . ?
C269 C265 Rh6' 70.8(5) . . ?
C270 C265 Rh6' 123.3(5) . . ?
C267 C266 C265 108.0 . . ?
C267 C266 C271 126.0 . . ?
C265 C266 C271 126.0 . . ?
C267 C266 Rh6' 70.9(5) . . ?
C265 C266 Rh6' 71.3(6) . . ?
C271 C266 Rh6' 123.4(5) . . ?
C266 C267 C268 108.0 . . ?
C266 C267 C272 126.0 . . ?
C268 C267 C272 126.0 . . ?
C266 C267 Rh6' 71.9(5) . . ?
C268 C267 Rh6' 70.9(5) . . ?
C272 C267 Rh6' 122.9(5) . . ?
C269 C268 C267 108.0 . . ?
C269 C268 C273 126.0 . . ?
C267 C268 C273 126.0 . . ?
C269 C268 Rh6' 71.5(6) . . ?
C267 C268 Rh6' 71.7(5) . . ?
C273 C268 Rh6' 122.5(5) . . ?
C268 C269 C265 108.0 . . ?
C268 C269 C274 126.0 . . ?
C265 C269 C274 126.0 . . ?
C268 C269 Rh6' 71.0(5) . . ?
C265 C269 Rh6' 71.9(5) . . ?
C274 C269 Rh6' 122.7(5) . . ?
C265 C270 H27A 109.5 . . ?
C265 C270 H27B 109.5 . . ?
H27A C270 H27B 109.5 . . ?
C265 C270 H27C 109.5 . . ?
H27A C270 H27C 109.5 . . ?
H27B C270 H27C 109.5 . . ?
C266 C271 H27D 109.5 . . ?
C266 C271 H27E 109.5 . . ?
H27D C271 H27E 109.5 . . ?
C266 C271 H27F 109.5 . . ?
H27D C271 H27F 109.5 . . ?
H27E C271 H27F 109.5 . . ?
C267 C272 H27G 109.5 . . ?
C267 C272 H27H 109.5 . . ?
H27G C272 H27H 109.5 . . ?
C267 C272 H27I 109.5 . . ?
H27G C272 H27I 109.5 . . ?
H27H C272 H27I 109.5 . . ?
C268 C273 H27J 109.5 . . ?
C268 C273 H27K 109.5 . . ?
H27J C273 H27K 109.5 . . ?
C268 C273 H27L 109.5 . . ?
H27J C273 H27L 109.5 . . ?
H27K C273 H27L 109.5 . . ?
C269 C274 H27M 109.5 . . ?
C269 C274 H27N 109.5 . . ?
H27M C274 H27N 109.5 . . ?
C269 C274 H27O 109.5 . . ?
H27M C274 H27O 109.5 . . ?
H27N C274 H27O 109.5 . . ?
C1 N1 C14 103.4(6) . . ?
C1 N1 Rh1 106.8(4) . . ?
C14 N1 Rh1 148.4(4) . . ?
C2 N2 C3 102.8(6) . . ?
C2 N2 Rh1 107.5(4) . . ?
C3 N2 Rh1 149.6(6) . . ?
C2 N3 C8 101.2(6) . . ?
C2 N3 Rh2 107.9(4) . . ?
C8 N3 Rh2 150.2(5) . . ?
C1 N4 C9 103.7(5) . . ?
C1 N4 Rh2 108.6(4) . . ?
C9 N4 Rh2 147.0(5) . . ?
C15 N5 C28 103.9(6) . . ?
C15 N5 Rh3 107.7(4) . . ?
C28 N5 Rh3 148.1(5) . . ?
C16 N6 C17 103.4(6) . . ?
C16 N6 Rh3 105.4(4) . . ?
C17 N6 Rh3 150.1(4) . . ?
C16 N7 C22 102.9(5) . . ?
C16 N7 Rh4' 117.0(5) . . ?
C22 N7 Rh4' 139.9(6) . . ?
C16 N7 Rh4 105.6(4) . . ?
C22 N7 Rh4 150.1(5) . . ?
C15 N8 C23 101.8(6) . . ?
C15 N8 Rh4 108.6(5) . . ?
C23 N8 Rh4 148.0(5) . . ?
C15 N8 Rh4' 106.5(5) . . ?
C23 N8 Rh4' 151.6(5) . . ?
C29 N9 C42 103.9(6) . . ?
C29 N9 Rh5 108.8(5) . . ?
C42 N9 Rh5 147.0(5) . . ?
C30 N10 C31 103.5(6) . . ?
C30 N10 Rh5 106.6(5) . . ?
C31 N10 Rh5 149.1(5) . . ?
C30 N11 C36 104.0(6) . . ?
C30 N11 Rh6' 115.4(7) . . ?
C36 N11 Rh6' 140.5(7) . . ?
C30 N11 Rh6 104.6(5) . . ?
C36 N11 Rh6 150.5(6) . . ?
C29 N12 C37 101.7(7) . . ?
C29 N12 Rh6 109.5(5) . . ?
C37 N12 Rh6 147.8(5) . . ?
C29 N12 Rh6' 106.0(6) . . ?
C37 N12 Rh6' 152.2(5) . . ?
C47 N13 C43 118.7(6) . . ?
C47 N13 Rh2 119.5(5) . . ?
C43 N13 Rh2 121.6(4) . . ?
C66 N14 C62 117.9(6) . . ?
C66 N14 Rh3 120.8(4) . . ?
C62 N14 Rh3 119.4(5) . . ?
C67 N15 C71 118.1(6) . . ?
C67 N15 Rh4' 116.1(5) . . ?
C71 N15 Rh4' 125.1(6) . . ?
C67 N15 Rh4 125.6(5) . . ?
C71 N15 Rh4 116.2(5) . . ?
C90 N16 C86 118.6(6) . . ?
C90 N16 Rh5 120.6(4) . . ?
C86 N16 Rh5 119.0(4) . . ?
C95 N17 C91 117.5(7) . . ?
C95 N17 Rh6' 126.7(7) . . ?
C91 N17 Rh6' 115.2(6) . . ?
C95 N17 Rh6 117.3(6) . . ?
C91 N17 Rh6 125.2(5) . . ?
C110 N18 C114 118.2(6) . . ?
C110 N18 Rh1 120.4(4) . . ?
C114 N18 Rh1 119.7(4) . . ?
C48 O1 C49 117.3(5) . . ?
C61 O3 C60 115.8(6) . . ?
C72 O5 C73 116.7(5) . . ?
C85 O7 C84 116.5(6) . . ?
C96 O9 C97 117.5(5) . . ?
C109 O11 C108 115.9(5) . . ?
O15 S1 O14 116.4(5) . . ?
O15 S1 O13 115.0(4) . . ?
O14 S1 O13 112.9(5) . . ?
O15 S1 C175 103.7(5) . . ?
O14 S1 C175 103.2(5) . . ?
O13 S1 C175 103.4(4) . . ?
O18 S2 O16 116.4(6) . . ?
O18 S2 O17 113.2(5) . . ?
O16 S2 O17 113.8(5) . . ?
O18 S2 C176 101.8(5) . . ?
O16 S2 C176 106.3(6) . . ?
O17 S2 C176 103.3(5) . . ?
O21 S3 O19 115.3(5) . . ?
O21 S3 O20 113.7(5) . . ?
O19 S3 O20 115.1(4) . . ?
O21 S3 C177 102.8(5) . . ?
O19 S3 C177 104.7(6) . . ?
O20 S3 C177 103.0(5) . . ?
O22 S4 O23 114.1(5) . . ?
O22 S4 O24 118.8(6) . . ?
O23 S4 O24 111.8(6) . . ?
O22 S4 C178 106.2(5) . . ?
O23 S4 C178 103.2(5) . . ?
O24 S4 C178 100.2(5) . . ?
N1 C1 N4 117.4(6) . . ?
N1 C1 C2 120.6(7) . . ?
N4 C1 C2 121.6(6) . . ?
N2 C2 N3 118.6(6) . . ?
N2 C2 C1 122.1(6) . . ?
N3 C2 C1 119.1(7) . . ?
C4 C3 N2 130.8(8) . . ?
C4 C3 C8 120.6(7) . . ?
N2 C3 C8 108.5(7) . . ?
C5 C4 C3 117.6(10) . . ?
C5 C4 H4 121.2 . . ?
C3 C4 H4 121.2 . . ?
C4 C5 C6 121.7(10) . . ?
C4 C5 H5 119.1 . . ?
C6 C5 H5 119.1 . . ?
C7 C6 C5 122.1(8) . . ?
C7 C6 H6 118.9 . . ?
C5 C6 H6 118.9 . . ?
C6 C7 C8 116.0(10) . . ?
C6 C7 H7 122.0 . . ?
C8 C7 H7 122.0 . . ?
N3 C8 C7 129.2(9) . . ?
N3 C8 C3 108.8(6) . . ?
C7 C8 C3 121.8(8) . . ?
C10 C9 N4 132.0(7) . . ?
C10 C9 C14 121.5(6) . . ?
N4 C9 C14 106.5(6) . . ?
C11 C10 C9 118.8(8) . . ?
C11 C10 H10 120.6 . . ?
C9 C10 H10 120.6 . . ?
C10 C11 C12 120.4(8) . . ?
C10 C11 H11 119.8 . . ?
C12 C11 H11 119.8 . . ?
C13 C12 C11 122.5(7) . . ?
C13 C12 H12 118.8 . . ?
C11 C12 H12 118.8 . . ?
C12 C13 C14 116.8(7) . . ?
C12 C13 H13 121.6 . . ?
C14 C13 H13 121.6 . . ?
N1 C14 C13 131.1(6) . . ?
N1 C14 C9 108.8(5) . . ?
C13 C14 C9 120.0(6) . . ?
N5 C15 N8 118.4(6) . . ?
N5 C15 C16 121.2(6) . . ?
N8 C15 C16 119.9(7) . . ?
N6 C16 N7 116.6(6) . . ?
N6 C16 C15 122.6(6) . . ?
N7 C16 C15 120.6(6) . . ?
N6 C17 C22 108.8(6) . . ?
N6 C17 C18 130.4(7) . . ?
C22 C17 C18 120.9(7) . . ?
C19 C18 C17 117.2(8) . . ?
C19 C18 H18 121.4 . . ?
C17 C18 H18 121.4 . . ?
C18 C19 C20 122.7(8) . . ?
C18 C19 H19 118.7 . . ?
C20 C19 H19 118.7 . . ?
C19 C20 C21 121.8(9) . . ?
C19 C20 H20 119.1 . . ?
C21 C20 H20 119.1 . . ?
C20 C21 C22 116.1(8) . . ?
C20 C21 H21 121.9 . . ?
C22 C21 H21 121.9 . . ?
N7 C22 C17 108.4(6) . . ?
N7 C22 C21 130.2(7) . . ?
C17 C22 C21 121.2(7) . . ?
N8 C23 C24 131.7(8) . . ?
N8 C23 C28 108.8(6) . . ?
C24 C23 C28 119.1(8) . . ?
C25 C24 C23 118.0(8) . . ?
C25 C24 H24 121.0 . . ?
C23 C24 H24 121.0 . . ?
C24 C25 C26 122.2(8) . . ?
C24 C25 H25 118.9 . . ?
C26 C25 H25 118.9 . . ?
C25 C26 C27 123.0(9) . . ?
C25 C26 H26 118.5 . . ?
C27 C26 H26 118.5 . . ?
C26 C27 C28 115.2(8) . . ?
C26 C27 H27 122.4 . . ?
C28 C27 H27 122.4 . . ?
N5 C28 C27 130.6(7) . . ?
N5 C28 C23 107.1(7) . . ?
C27 C28 C23 122.4(7) . . ?
N9 C29 N12 118.8(7) . . ?
N9 C29 C30 121.8(7) . . ?
N12 C29 C30 119.1(8) . . ?
N11 C30 N10 116.9(7) . . ?
N11 C30 C29 122.7(7) . . ?
N10 C30 C29 120.3(6) . . ?
N10 C31 C32 132.7(6) . . ?
N10 C31 C36 108.3(6) . . ?
C32 C31 C36 119.0(7) . . ?
C33 C32 C31 118.4(7) . . ?
C33 C32 H32 120.8 . . ?
C31 C32 H32 120.8 . . ?
C32 C33 C34 123.6(8) . . ?
C32 C33 H33 118.2 . . ?
C34 C33 H33 118.2 . . ?
C33 C34 C35 119.3(9) . . ?
C33 C34 H34 120.3 . . ?
C35 C34 H34 120.3 . . ?
C36 C35 C34 119.5(8) . . ?
C36 C35 H35 120.3 . . ?
C34 C35 H35 120.3 . . ?
C35 C36 N11 132.4(7) . . ?
C35 C36 C31 120.2(8) . . ?
N11 C36 C31 107.4(7) . . ?
N12 C37 C38 131.3(9) . . ?
N12 C37 C42 108.5(6) . . ?
C38 C37 C42 120.1(9) . . ?
C39 C38 C37 117.4(9) . . ?
C39 C38 H38 121.3 . . ?
C37 C38 H38 121.3 . . ?
C38 C39 C40 121.6(9) . . ?
C38 C39 H39 119.2 . . ?
C40 C39 H39 119.2 . . ?
C41 C40 C39 121.3(10) . . ?
C41 C40 H40 119.3 . . ?
C39 C40 H40 119.3 . . ?
C40 C41 C42 118.1(9) . . ?
C40 C41 H41 120.9 . . ?
C42 C41 H41 120.9 . . ?
C41 C42 N9 131.4(7) . . ?
C41 C42 C37 121.4(7) . . ?
N9 C42 C37 107.0(7) . . ?
N13 C43 C44 122.2(6) . . ?
N13 C43 H43 118.9 . . ?
C44 C43 H43 118.9 . . ?
C45 C44 C43 117.5(7) . . ?
C45 C44 H44 121.3 . . ?
C43 C44 H44 121.3 . . ?
C46 C45 C44 120.2(7) . . ?
C46 C45 C48 118.3(6) . . ?
C44 C45 C48 121.4(7) . . ?
C47 C46 C45 118.0(6) . . ?
C47 C46 H46 121.0 . . ?
C45 C46 H46 121.0 . . ?
N13 C47 C46 123.3(7) . . ?
N13 C47 H47 118.4 . . ?
C46 C47 H47 118.4 . . ?
O2 C48 O1 124.8(7) . . ?
O2 C48 C45 124.1(6) . . ?
O1 C48 C45 111.1(6) . . ?
O1 C49 C50 109.4(5) . . ?
O1 C49 H49A 109.8 . . ?
C50 C49 H49A 109.8 . . ?
O1 C49 H49B 109.8 . . ?
C50 C49 H49B 109.8 . . ?
H49A C49 H49B 108.2 . . ?
C51 C50 C59 120.7(6) . . ?
C51 C50 C49 122.2(6) . . ?
C59 C50 C49 117.0(6) . . ?
C50 C51 C52 119.5(6) . . ?
C50 C51 H51 120.2 . . ?
C52 C51 H51 120.2 . . ?
C53 C52 C57 119.2(6) . . ?
C53 C52 C51 121.6(6) . . ?
C57 C52 C51 119.2(6) . . ?
C54 C53 C52 120.7(6) . . ?
C54 C53 H53 119.6 . . ?
C52 C53 H53 119.6 . . ?
C53 C54 C55 120.9(6) . . ?
C53 C54 H54 119.5 . . ?
C55 C54 H54 119.5 . . ?
C56 C55 C54 119.2(6) . . ?
C56 C55 C60 121.9(7) . . ?
C54 C55 C60 118.9(6) . . ?
C55 C56 C57 121.2(6) . . ?
C55 C56 H56 119.4 . . ?
C57 C56 H56 119.4 . . ?
C58 C57 C56 122.4(6) . . ?
C58 C57 C52 118.8(6) . . ?
C56 C57 C52 118.8(6) . . ?
C59 C58 C57 120.6(6) . . ?
C59 C58 H58 119.7 . . ?
C57 C58 H58 119.7 . . ?
C58 C59 C50 121.1(6) . . ?
C58 C59 H59 119.5 . . ?
C50 C59 H59 119.5 . . ?
O3 C60 C55 109.5(5) . . ?
O3 C60 H60A 109.8 . . ?
C55 C60 H60A 109.8 . . ?
O3 C60 H60B 109.8 . . ?
C55 C60 H60B 109.8 . . ?
H60A C60 H60B 108.2 . . ?
O4 C61 O3 123.8(6) . . ?
O4 C61 C64 124.7(6) . . ?
O3 C61 C64 111.5(6) . . ?
N14 C62 C63 121.4(6) . . ?
N14 C62 H62 119.3 . . ?
C63 C62 H62 119.3 . . ?
C62 C63 C64 119.8(6) . . ?
C62 C63 H63 120.1 . . ?
C64 C63 H63 120.1 . . ?
C63 C64 C65 118.6(6) . . ?
C63 C64 C61 123.7(6) . . ?
C65 C64 C61 117.7(6) . . ?
C66 C65 C64 118.2(6) . . ?
C66 C65 H65 120.9 . . ?
C64 C65 H65 120.9 . . ?
N14 C66 C65 124.1(6) . . ?
N14 C66 H66 118.0 . . ?
C65 C66 H66 118.0 . . ?
N15 C67 C68 123.1(6) . . ?
N15 C67 H67 118.4 . . ?
C68 C67 H67 118.4 . . ?
C67 C68 C69 118.2(7) . . ?
C67 C68 H68 120.9 . . ?
C69 C68 H68 120.9 . . ?
C70 C69 C68 118.6(7) . . ?
C70 C69 C72 119.7(6) . . ?
C68 C69 C72 121.7(6) . . ?
C69 C70 C71 120.0(7) . . ?
C69 C70 H70 120.0 . . ?
C71 C70 H70 120.0 . . ?
N15 C71 C70 122.0(7) . . ?
N15 C71 H71 119.0 . . ?
C70 C71 H71 119.0 . . ?
O6 C72 O5 125.7(7) . . ?
O6 C72 C69 123.4(7) . . ?
O5 C72 C69 110.8(6) . . ?
O5 C73 C74 108.3(6) . . ?
O5 C73 H73A 110.0 . . ?
C74 C73 H73A 110.0 . . ?
O5 C73 H73B 110.0 . . ?
C74 C73 H73B 110.0 . . ?
H73A C73 H73B 108.4 . . ?
C75 C74 C83 119.5(6) . . ?
C75 C74 C73 123.9(6) . . ?
C83 C74 C73 116.6(6) . . ?
C74 C75 C76 121.1(6) . . ?
C74 C75 H75 119.5 . . ?
C76 C75 H75 119.5 . . ?
C77 C76 C75 122.7(6) . . ?
C77 C76 C81 117.6(6) . . ?
C75 C76 C81 119.7(6) . . ?
C78 C77 C76 122.1(7) . . ?
C78 C77 H77 119.0 . . ?
C76 C77 H77 119.0 . . ?
C77 C78 C79 120.8(6) . . ?
C77 C78 H78 119.6 . . ?
C79 C78 H78 119.6 . . ?
C80 C79 C78 118.5(6) . . ?
C80 C79 C84 122.0(7) . . ?
C78 C79 C84 119.4(6) . . ?
C79 C80 C81 121.0(7) . . ?
C79 C80 H80 119.5 . . ?
C81 C80 H80 119.5 . . ?
C82 C81 C80 122.4(6) . . ?
C82 C81 C76 117.7(6) . . ?
C80 C81 C76 119.9(6) . . ?
C83 C82 C81 121.7(6) . . ?
C83 C82 H82 119.1 . . ?
C81 C82 H82 119.1 . . ?
C82 C83 C74 120.2(6) . . ?
C82 C83 H83 119.9 . . ?
C74 C83 H83 119.9 . . ?
O7 C84 C79 109.7(6) . . ?
O7 C84 H84A 109.7 . . ?
C79 C84 H84A 109.7 . . ?
O7 C84 H84B 109.7 . . ?
C79 C84 H84B 109.7 . . ?
H84A C84 H84B 108.2 . . ?
O8 C85 O7 123.8(6) . . ?
O8 C85 C88 123.5(7) . . ?
O7 C85 C88 112.6(6) . . ?
N16 C86 C87 121.5(6) . . ?
N16 C86 H86 119.2 . . ?
C87 C86 H86 119.2 . . ?
C88 C87 C86 119.6(6) . . ?
C88 C87 H87 120.2 . . ?
C86 C87 H87 120.2 . . ?
C87 C88 C89 118.9(6) . . ?
C87 C88 C85 118.0(6) . . ?
C89 C88 C85 123.1(6) . . ?
C90 C89 C88 119.8(6) . . ?
C90 C89 H89 120.1 . . ?
C88 C89 H89 120.1 . . ?
N16 C90 C89 121.4(6) . . ?
N16 C90 H90 119.3 . . ?
C89 C90 H90 119.3 . . ?
N17 C91 C92 121.6(7) . . ?
N17 C91 H91 119.2 . . ?
C92 C91 H91 119.2 . . ?
C91 C92 C93 119.0(8) . . ?
C91 C92 H92 120.5 . . ?
C93 C92 H92 120.5 . . ?
C94 C93 C92 119.3(7) . . ?
C94 C93 C96 119.2(6) . . ?
C92 C93 C96 121.4(7) . . ?
C93 C94 C95 118.9(7) . . ?
C93 C94 H94 120.6 . . ?
C95 C94 H94 120.6 . . ?
N17 C95 C94 123.7(8) . . ?
N17 C95 H95 118.1 . . ?
C94 C95 H95 118.1 . . ?
O10 C96 O9 123.6(7) . . ?
O10 C96 C93 124.3(7) . . ?
O9 C96 C93 112.1(6) . . ?
O9 C97 C98 109.7(5) . . ?
O9 C97 H97A 109.7 . . ?
C98 C97 H97A 109.7 . . ?
O9 C97 H97B 109.7 . . ?
C98 C97 H97B 109.7 . . ?
H97A C97 H97B 108.2 . . ?
C99 C98 C107 119.2(7) . . ?
C99 C98 C97 123.2(7) . . ?
C107 C98 C97 117.6(6) . . ?
C98 C99 C100 120.7(6) . . ?
C98 C99 H99 119.6 . . ?
C100 C99 H99 119.6 . . ?
C101 C100 C105 118.2(6) . . ?
C101 C100 C99 121.8(6) . . ?
C105 C100 C99 120.0(6) . . ?
C102 C101 C100 120.5(7) . . ?
C102 C101 H101 119.8 . . ?
C100 C101 H101 119.8 . . ?
C101 C102 C103 121.8(6) . . ?
C101 C102 H102 119.1 . . ?
C103 C102 H102 119.1 . . ?
C104 C103 C102 118.7(7) . . ?
C104 C103 C108 120.5(7) . . ?
C102 C103 C108 120.7(6) . . ?
C103 C104 C105 120.8(7) . . ?
C103 C104 H104 119.6 . . ?
C105 C104 H104 119.6 . . ?
C104 C105 C100 120.0(6) . . ?
C104 C105 C106 122.9(6) . . ?
C100 C105 C106 117.1(6) . . ?
C107 C106 C105 121.5(6) . . ?
C107 C106 H106 119.2 . . ?
C105 C106 H106 119.2 . . ?
C106 C107 C98 121.4(6) . . ?
C106 C107 H107 119.3 . . ?
C98 C107 H107 119.3 . . ?
O11 C108 C103 109.1(6) . . ?
O11 C108 H10A 109.9 . . ?
C103 C108 H10A 109.9 . . ?
O11 C108 H10B 109.9 . . ?
C103 C108 H10B 109.9 . . ?
H10A C108 H10B 108.3 . . ?
O12 C109 O11 125.3(6) . . ?
O12 C109 C112 123.5(6) . . ?
O11 C109 C112 111.2(6) . . ?
N18 C110 C111 123.4(6) . . ?
N18 C110 H110 118.3 . . ?
C111 C110 H110 118.3 . . ?
C110 C111 C112 120.1(6) . . ?
C110 C111 H111 120.0 . . ?
C112 C111 H111 120.0 . . ?
C111 C112 C113 116.8(6) . . ?
C111 C112 C109 124.3(6) . . ?
C113 C112 C109 118.9(6) . . ?
C114 C113 C112 119.3(6) . . ?
C114 C113 H113 120.3 . . ?
C112 C113 H113 120.3 . . ?
N18 C114 C113 122.2(6) . . ?
N18 C114 H114 118.9 . . ?
C113 C114 H114 118.9 . . ?
C119 C115 C116 106.5(8) . . ?
C119 C115 C120 126.4(11) . . ?
C116 C115 C120 127.0(11) . . ?
C119 C115 Rh1 70.6(5) . . ?
C116 C115 Rh1 68.5(4) . . ?
C120 C115 Rh1 128.4(6) . . ?
C117 C116 C115 105.8(8) . . ?
C117 C116 C121 126.9(12) . . ?
C115 C116 C121 127.2(11) . . ?
C117 C116 Rh1 71.4(5) . . ?
C115 C116 Rh1 71.7(4) . . ?
C121 C116 Rh1 125.1(7) . . ?
C118 C117 C116 108.8(8) . . ?
C118 C117 C122 127.6(12) . . ?
C116 C117 C122 123.5(12) . . ?
C118 C117 Rh1 70.8(5) . . ?
C116 C117 Rh1 69.8(4) . . ?
C122 C117 Rh1 126.0(7) . . ?
C119 C118 C117 108.9(9) . . ?
C119 C118 C123 126.6(13) . . ?
C117 C118 C123 124.3(12) . . ?
C119 C118 Rh1 72.1(6) . . ?
C117 C118 Rh1 71.0(5) . . ?
C123 C118 Rh1 127.2(7) . . ?
C118 C119 C115 109.9(9) . . ?
C118 C119 C124 123.7(12) . . ?
C115 C119 C124 126.3(11) . . ?
C118 C119 Rh1 70.9(6) . . ?
C115 C119 Rh1 71.3(5) . . ?
C124 C119 Rh1 126.2(7) . . ?
C115 C120 H12A 109.5 . . ?
C115 C120 H12B 109.5 . . ?
H12A C120 H12B 109.5 . . ?
C115 C120 H12C 109.5 . . ?
H12A C120 H12C 109.5 . . ?
H12B C120 H12C 109.5 . . ?
C116 C121 H12D 109.5 . . ?
C116 C121 H12E 109.5 . . ?
H12D C121 H12E 109.5 . . ?
C116 C121 H12F 109.5 . . ?
H12D C121 H12F 109.5 . . ?
H12E C121 H12F 109.5 . . ?
C117 C122 H12G 109.5 . . ?
C117 C122 H12H 109.5 . . ?
H12G C122 H12H 109.5 . . ?
C117 C122 H12I 109.5 . . ?
H12G C122 H12I 109.5 . . ?
H12H C122 H12I 109.5 . . ?
C118 C123 H12J 109.5 . . ?
C118 C123 H12K 109.5 . . ?
H12J C123 H12K 109.5 . . ?
C118 C123 H12L 109.5 . . ?
H12J C123 H12L 109.5 . . ?
H12K C123 H12L 109.5 . . ?
C119 C124 H12M 109.5 . . ?
C119 C124 H12N 109.5 . . ?
H12M C124 H12N 109.5 . . ?
C119 C124 H12O 109.5 . . ?
H12M C124 H12O 109.5 . . ?
H12N C124 H12O 109.5 . . ?
C126 C125 C129 107.4(8) . . ?
C126 C125 C130 125.0(8) . . ?
C129 C125 C130 127.6(10) . . ?
C126 C125 Rh2 70.9(5) . . ?
C129 C125 Rh2 68.2(5) . . ?
C130 C125 Rh2 126.5(5) . . ?
C125 C126 C127 107.9(8) . . ?
C125 C126 C131 128.2(8) . . ?
C127 C126 C131 123.8(9) . . ?
C125 C126 Rh2 70.8(4) . . ?
C127 C126 Rh2 70.6(4) . . ?
C131 C126 Rh2 126.8(6) . . ?
C128 C127 C126 108.3(10) . . ?
C128 C127 C132 127.6(10) . . ?
C126 C127 C132 124.1(11) . . ?
C128 C127 Rh2 71.0(5) . . ?
C126 C127 Rh2 70.4(4) . . ?
C132 C127 Rh2 122.2(7) . . ?
C127 C128 C129 109.3(8) . . ?
C127 C128 C133 125.8(13) . . ?
C129 C128 C133 124.9(13) . . ?
C127 C128 Rh2 72.2(5) . . ?
C129 C128 Rh2 68.3(5) . . ?
C133 C128 Rh2 125.4(6) . . ?
C125 C129 C128 107.0(10) . . ?
C125 C129 C134 125.5(11) . . ?
C128 C129 C134 126.9(10) . . ?
C125 C129 Rh2 72.7(5) . . ?
C128 C129 Rh2 72.0(5) . . ?
C134 C129 Rh2 127.6(7) . . ?
C125 C130 H13A 109.5 . . ?
C125 C130 H13B 109.5 . . ?
H13A C130 H13B 109.5 . . ?
C125 C130 H13C 109.5 . . ?
H13A C130 H13C 109.5 . . ?
H13B C130 H13C 109.5 . . ?
C126 C131 H13D 109.5 . . ?
C126 C131 H13E 109.5 . . ?
H13D C131 H13E 109.5 . . ?
C126 C131 H13F 109.5 . . ?
H13D C131 H13F 109.5 . . ?
H13E C131 H13F 109.5 . . ?
C127 C132 H13G 109.5 . . ?
C127 C132 H13H 109.5 . . ?
H13G C132 H13H 109.5 . . ?
C127 C132 H13I 109.5 . . ?
H13G C132 H13I 109.5 . . ?
H13H C132 H13I 109.5 . . ?
C128 C133 H13J 109.5 . . ?
C128 C133 H13K 109.5 . . ?
H13J C133 H13K 109.5 . . ?
C128 C133 H13L 109.5 . . ?
H13J C133 H13L 109.5 . . ?
H13K C133 H13L 109.5 . . ?
C129 C134 H13M 109.5 . . ?
C129 C134 H13N 109.5 . . ?
H13M C134 H13N 109.5 . . ?
C129 C134 H13O 109.5 . . ?
H13M C134 H13O 109.5 . . ?
H13N C134 H13O 109.5 . . ?
C136 C135 C139 109.7(7) . . ?
C136 C135 C140 126.4(8) . . ?
C139 C135 C140 123.9(9) . . ?
C136 C135 Rh3 70.8(4) . . ?
C139 C135 Rh3 69.6(4) . . ?
C140 C135 Rh3 127.3(6) . . ?
C135 C136 C137 107.5(8) . . ?
C135 C136 C141 125.4(8) . . ?
C137 C136 C141 126.8(9) . . ?
C135 C136 Rh3 71.5(5) . . ?
C137 C136 Rh3 69.9(4) . . ?
C141 C136 Rh3 129.3(6) . . ?
C138 C137 C136 107.3(8) . . ?
C138 C137 C142 126.5(8) . . ?
C136 C137 C142 126.0(9) . . ?
C138 C137 Rh3 71.1(5) . . ?
C136 C137 Rh3 70.7(4) . . ?
C142 C137 Rh3 126.0(6) . . ?
C139 C138 C137 109.4(7) . . ?
C139 C138 C143 125.6(9) . . ?
C137 C138 C143 125.0(9) . . ?
C139 C138 Rh3 70.3(4) . . ?
C137 C138 Rh3 70.3(4) . . ?
C143 C138 Rh3 126.7(6) . . ?
C138 C139 C135 105.9(8) . . ?
C138 C139 C144 127.2(8) . . ?
C135 C139 C144 126.6(8) . . ?
C138 C139 Rh3 71.1(5) . . ?
C135 C139 Rh3 71.1(4) . . ?
C144 C139 Rh3 126.8(6) . . ?
C135 C140 H14A 109.5 . . ?
C135 C140 H14B 109.5 . . ?
H14A C140 H14B 109.5 . . ?
C135 C140 H14C 109.5 . . ?
H14A C140 H14C 109.5 . . ?
H14B C140 H14C 109.5 . . ?
C136 C141 H14D 109.5 . . ?
C136 C141 H14E 109.5 . . ?
H14D C141 H14E 109.5 . . ?
C136 C141 H14F 109.5 . . ?
H14D C141 H14F 109.5 . . ?
H14E C141 H14F 109.5 . . ?
C137 C142 H14G 109.5 . . ?
C137 C142 H14H 109.5 . . ?
H14G C142 H14H 109.5 . . ?
C137 C142 H14I 109.5 . . ?
H14G C142 H14I 109.5 . . ?
H14H C142 H14I 109.5 . . ?
C138 C143 H14J 109.5 . . ?
C138 C143 H14K 109.5 . . ?
H14J C143 H14K 109.5 . . ?
C138 C143 H14L 109.5 . . ?
H14J C143 H14L 109.5 . . ?
H14K C143 H14L 109.5 . . ?
C139 C144 H14M 109.5 . . ?
C139 C144 H14N 109.5 . . ?
H14M C144 H14N 109.5 . . ?
C139 C144 H14O 109.5 . . ?
H14M C144 H14O 109.5 . . ?
H14N C144 H14O 109.5 . . ?
C159 C155 C156 107.3(8) . . ?
C159 C155 C160 123.8(9) . . ?
C156 C155 C160 128.7(9) . . ?
C159 C155 Rh5 71.4(5) . . ?
C156 C155 Rh5 70.3(4) . . ?
C160 C155 Rh5 127.8(6) . . ?
C155 C156 C157 108.5(8) . . ?
C155 C156 C161 125.1(10) . . ?
C157 C156 C161 126.4(10) . . ?
C155 C156 Rh5 71.1(4) . . ?
C157 C156 Rh5 71.1(4) . . ?
C161 C156 Rh5 123.8(7) . . ?
C156 C157 C158 108.5(8) . . ?
C156 C157 C162 126.2(10) . . ?
C158 C157 C162 125.4(10) . . ?
C156 C157 Rh5 70.1(4) . . ?
C158 C157 Rh5 71.2(4) . . ?
C162 C157 Rh5 125.0(6) . . ?
C157 C158 C159 105.6(8) . . ?
C157 C158 C163 127.3(10) . . ?
C159 C158 C163 127.0(10) . . ?
C157 C158 Rh5 70.1(5) . . ?
C159 C158 Rh5 70.2(4) . . ?
C163 C158 Rh5 127.7(6) . . ?
C155 C159 C158 110.1(7) . . ?
C155 C159 C164 127.7(9) . . ?
C158 C159 C164 122.1(9) . . ?
C155 C159 Rh5 70.6(4) . . ?
C158 C159 Rh5 70.9(5) . . ?
C164 C159 Rh5 127.4(6) . . ?
C155 C160 H16A 109.5 . . ?
C155 C160 H16B 109.5 . . ?
H16A C160 H16B 109.5 . . ?
C155 C160 H16C 109.5 . . ?
H16A C160 H16C 109.5 . . ?
H16B C160 H16C 109.5 . . ?
C156 C161 H16D 109.5 . . ?
C156 C161 H16E 109.5 . . ?
H16D C161 H16E 109.5 . . ?
C156 C161 H16F 109.5 . . ?
H16D C161 H16F 109.5 . . ?
H16E C161 H16F 109.5 . . ?
C157 C162 H16G 109.5 . . ?
C157 C162 H16H 109.5 . . ?
H16G C162 H16H 109.5 . . ?
C157 C162 H16I 109.5 . . ?
H16G C162 H16I 109.5 . . ?
H16H C162 H16I 109.5 . . ?
C158 C163 H16J 109.5 . . ?
C158 C163 H16K 109.5 . . ?
H16J C163 H16K 109.5 . . ?
C158 C163 H16L 109.5 . . ?
H16J C163 H16L 109.5 . . ?
H16K C163 H16L 109.5 . . ?
C159 C164 H16M 109.5 . . ?
C159 C164 H16N 109.5 . . ?
H16M C164 H16N 109.5 . . ?
C159 C164 H16O 109.5 . . ?
H16M C164 H16O 109.5 . . ?
H16N C164 H16O 109.5 . . ?
F1 C175 F2 108.3(8) . . ?
F1 C175 F3 107.4(10) . . ?
F2 C175 F3 104.7(8) . . ?
F1 C175 S1 113.0(7) . . ?
F2 C175 S1 111.9(8) . . ?
F3 C175 S1 111.2(7) . . ?
F5 C176 F6 107.9(9) . . ?
F5 C176 F4 107.7(12) . . ?
F6 C176 F4 107.1(9) . . ?
F5 C176 S2 112.5(8) . . ?
F6 C176 S2 110.8(10) . . ?
F4 C176 S2 110.6(8) . . ?
F8 C177 F9 109.2(10) . . ?
F8 C177 F7 109.3(11) . . ?
F9 C177 F7 106.1(9) . . ?
F8 C177 S3 111.7(8) . . ?
F9 C177 S3 110.6(9) . . ?
F7 C177 S3 109.7(9) . . ?
F11 C178 F10 105.9(9) . . ?
F11 C178 F12 107.2(10) . . ?
F10 C178 F12 105.3(9) . . ?
F11 C178 S4 114.9(7) . . ?
F10 C178 S4 111.7(7) . . ?
F12 C178 S4 111.1(8) . . ?
O26 S5 O27 111(3) . . ?
O26 S5 O25 115(6) . . ?
O27 S5 O25 114(2) . . ?
O26 S5 C179 106(6) . . ?
O27 S5 C179 99.0(16) . . ?
O25 S5 C179 110(3) . . ?
F15 C179 F13 106(3) . . ?
F15 C179 F14 111(3) . . ?
F13 C179 F14 103.0(17) . . ?
F15 C179 S5 107(2) . . ?
F13 C179 S5 114(2) . . ?
F14 C179 S5 115(2) . . ?
O26' S5' O25' 117(5) . . ?
O26' S5' O27' 114.3(19) . . ?
O25' S5' O27' 113(2) . . ?
O26' S5' C279 106(5) . . ?
O25' S5' C279 105(2) . . ?
O27' S5' C279 99.6(11) . . ?
F15' C279 F13' 128(3) . . ?
F15' C279 F14' 136(3) . . ?
F13' C279 F14' 91(2) . . ?
F15' C279 S5' 99(2) . . ?
F13' C279 S5' 95(2) . . ?
F14' C279 S5' 96(2) . . ?
C182 C181 H18A 109.5 . . ?
C182 C181 H18B 109.5 . . ?
H18A C181 H18B 109.5 . . ?
C182 C181 H18C 109.5 . . ?
H18A C181 H18C 109.5 . . ?
H18B C181 H18C 109.5 . . ?
C183 C182 O31 113.9(18) . . ?
C183 C182 C181 115.9(18) . . ?
O31 C182 C181 100.5(17) . . ?
C183 C182 H182 108.7 . . ?
O31 C182 H182 108.7 . . ?
C181 C182 H182 108.7 . . ?
C182 C183 H18D 109.5 . . ?
C182 C183 H18E 109.5 . . ?
H18D C183 H18E 109.5 . . ?
C182 C183 H18F 109.5 . . ?
H18D C183 H18F 109.5 . . ?
H18E C183 H18F 109.5 . . ?
C185 C184 H18G 109.5 . . ?
C185 C184 H18H 109.5 . . ?
H18G C184 H18H 109.5 . . ?
C185 C184 H18I 109.5 . . ?
H18G C184 H18I 109.5 . . ?
H18H C184 H18I 109.5 . . ?
O31 C185 C184 102(2) . . ?
O31 C185 C186 121(3) . . ?
C184 C185 C186 105(2) . . ?
O31 C185 H185 109.2 . . ?
C184 C185 H185 109.2 . . ?
C186 C185 H185 109.2 . . ?
C185 C186 H18J 109.5 . . ?
C185 C186 H18K 109.5 . . ?
H18J C186 H18K 109.5 . . ?
C185 C186 H18L 109.5 . . ?
H18J C186 H18L 109.5 . . ?
H18K C186 H18L 109.5 . . ?
C182 O31 C185 111(2) . . ?

loop_
_geom_bond_atom_site_label_1
_geom_bond_atom_site_label_2
_geom_bond_distance
_geom_bond_site_symmetry_2
_geom_bond_publ_flag
Rh1 C116 2.119(8) . ?
Rh1 N18 2.123(5) . ?
Rh1 C118 2.136(9) . ?
Rh1 C117 2.139(8) . ?
Rh1 C119 2.152(9) . ?
Rh1 N2 2.154(6) . ?
Rh1 C115 2.162(7) . ?
Rh1 N1 2.188(6) . ?
Rh2 C129 2.115(9) . ?
Rh2 N13 2.122(6) . ?
Rh2 N4 2.153(5) . ?
Rh2 C128 2.164(8) . ?
Rh2 C125 2.174(8) . ?
Rh2 C126 2.175(7) . ?
Rh2 N3 2.178(7) . ?
Rh2 C127 2.178(8) . ?
Rh3 N14 2.122(5) . ?
Rh3 C139 2.147(8) . ?
Rh3 C137 2.147(8) . ?
Rh3 C138 2.158(7) . ?
Rh3 C136 2.159(8) . ?
Rh3 N5 2.160(5) . ?
Rh3 C135 2.167(7) . ?
Rh3 N6 2.196(6) . ?
Rh4 N8 2.096(7) . ?
Rh4 C149 2.135(14) . ?
Rh4 C147 2.138(12) . ?
Rh4 C145 2.139(14) . ?
Rh4 C146 2.169(13) . ?
Rh4 C148 2.178(12) . ?
Rh4 N15 2.186(7) . ?
Rh4 N7 2.195(6) . ?
C145 C146 1.383(15) . ?
C145 C149 1.44(2) . ?
C145 C150 1.55(2) . ?
C146 C151 1.454(14) . ?
C146 C147 1.487(19) . ?
C147 C148 1.409(15) . ?
C147 C152 1.524(19) . ?
C148 C149 1.41(2) . ?
C148 C153 1.508(18) . ?
C149 C154 1.48(2) . ?
C150 H15A 0.9800 . ?
C150 H15B 0.9800 . ?
C150 H15C 0.9800 . ?
C151 H15D 0.9800 . ?
C151 H15E 0.9800 . ?
C151 H15F 0.9800 . ?
C152 H15G 0.9800 . ?
C152 H15H 0.9800 . ?
C152 H15I 0.9800 . ?
C153 H15J 0.9800 . ?
C153 H15K 0.9800 . ?
C153 H15L 0.9800 . ?
C154 H15M 0.9800 . ?
C154 H15N 0.9800 . ?
C154 H15O 0.9800 . ?
Rh4' N15 1.930(10) . ?
Rh4' N7 2.118(7) . ?
Rh4' C249 2.129(14) . ?
Rh4' C248 2.131(12) . ?
Rh4' C245 2.154(15) . ?
Rh4' C247 2.157(13) . ?
Rh4' C246 2.171(14) . ?
Rh4' N8 2.447(13) . ?
C245 C249 1.401(7) . ?
C245 C246 1.401(7) . ?
C245 C250 1.490(8) . ?
C246 C247 1.401(7) . ?
C246 C251 1.489(8) . ?
C247 C248 1.401(7) . ?
C247 C252 1.489(8) . ?
C248 C249 1.401(7) . ?
C248 C253 1.489(8) . ?
C249 C254 1.489(8) . ?
C250 H25A 0.9800 . ?
C250 H25B 0.9800 . ?
C250 H25C 0.9800 . ?
C251 H25D 0.9800 . ?
C251 H25E 0.9800 . ?
C251 H25F 0.9800 . ?
C252 H25G 0.9800 . ?
C252 H25H 0.9800 . ?
C252 H25I 0.9800 . ?
C253 H25J 0.9800 . ?
C253 H25K 0.9800 . ?
C253 H25L 0.9800 . ?
C254 H25M 0.9800 . ?
C254 H25N 0.9800 . ?
C254 H25O 0.9800 . ?
Rh5 N16 2.117(5) . ?
Rh5 C156 2.135(7) . ?
Rh5 C155 2.144(7) . ?
Rh5 C157 2.148(8) . ?
Rh5 C159 2.154(8) . ?
Rh5 N9 2.159(6) . ?
Rh5 C158 2.164(8) . ?
Rh5 N10 2.194(6) . ?
Rh6 N12 2.085(8) . ?
Rh6 C169 2.108(17) . ?
Rh6 C168 2.136(16) . ?
Rh6 C167 2.140(13) . ?
Rh6 C165 2.147(18) . ?
Rh6 C166 2.164(15) . ?
Rh6 N17 2.193(8) . ?
Rh6 N11 2.218(8) . ?
C165 C166 1.396(16) . ?
C165 C169 1.44(3) . ?
C165 C170 1.509(16) . ?
C166 C167 1.487(19) . ?
C166 C171 1.516(15) . ?
C167 C168 1.410(16) . ?
C167 C172 1.49(2) . ?
C168 C169 1.421(16) . ?
C168 C173 1.50(2) . ?
C169 C174 1.47(3) . ?
C170 H17A 0.9800 . ?
C170 H17B 0.9800 . ?
C170 H17C 0.9800 . ?
C171 H17D 0.9800 . ?
C171 H17E 0.9800 . ?
C171 H17F 0.9800 . ?
C172 H17G 0.9800 . ?
C172 H17H 0.9800 . ?
C172 H17I 0.9800 . ?
C173 H17J 0.9800 . ?
C173 H17K 0.9800 . ?
C173 H17L 0.9800 . ?
C174 H17M 0.9800 . ?
C174 H17N 0.9800 . ?
C174 H17O 0.9800 . ?
Rh6' N17 1.961(11) . ?
Rh6' N11 2.089(9) . ?
Rh6' C268 2.173(15) . ?
Rh6' C269 2.179(17) . ?
Rh6' C267 2.184(15) . ?
Rh6' C265 2.194(17) . ?
Rh6' C266 2.197(16) . ?
Rh6' N12 2.409(15) . ?
C265 C266 1.397(8) . ?
C265 C269 1.397(8) . ?
C265 C270 1.485(8) . ?
C266 C267 1.397(8) . ?
C266 C271 1.485(8) . ?
C267 C268 1.397(8) . ?
C267 C272 1.485(8) . ?
C268 C269 1.397(8) . ?
C268 C273 1.485(8) . ?
C269 C274 1.485(8) . ?
C270 H27A 0.9800 . ?
C270 H27B 0.9800 . ?
C270 H27C 0.9800 . ?
C271 H27D 0.9800 . ?
C271 H27E 0.9800 . ?
C271 H27F 0.9800 . ?
C272 H27G 0.9800 . ?
C272 H27H 0.9800 . ?
C272 H27I 0.9800 . ?
C273 H27J 0.9800 . ?
C273 H27K 0.9800 . ?
C273 H27L 0.9800 . ?
C274 H27M 0.9800 . ?
C274 H27N 0.9800 . ?
C274 H27O 0.9800 . ?
N1 C1 1.319(8) . ?
N1 C14 1.375(8) . ?
N2 C2 1.317(9) . ?
N2 C3 1.388(9) . ?
N3 C2 1.361(9) . ?
N3 C8 1.393(10) . ?
N4 C1 1.332(9) . ?
N4 C9 1.391(8) . ?
N5 C15 1.304(10) . ?
N5 C28 1.391(9) . ?
N6 C16 1.320(8) . ?
N6 C17 1.385(9) . ?
N7 C16 1.355(9) . ?
N7 C22 1.381(9) . ?
N8 C15 1.353(8) . ?
N8 C23 1.385(10) . ?
N9 C29 1.308(10) . ?
N9 C42 1.387(9) . ?
N10 C30 1.359(9) . ?
N10 C31 1.370(9) . ?
N11 C30 1.315(9) . ?
N11 C36 1.394(10) . ?
N12 C29 1.336(9) . ?
N12 C37 1.398(11) . ?
N13 C47 1.317(8) . ?
N13 C43 1.341(9) . ?
N14 C66 1.336(9) . ?
N14 C62 1.353(8) . ?
N15 C67 1.346(9) . ?
N15 C71 1.346(9) . ?
N16 C90 1.353(8) . ?
N16 C86 1.366(8) . ?
N17 C95 1.308(9) . ?
N17 C91 1.359(10) . ?
N18 C110 1.332(8) . ?
N18 C114 1.340(8) . ?
O1 C48 1.325(8) . ?
O1 C49 1.471(8) . ?
O2 C48 1.205(8) . ?
O3 C61 1.344(8) . ?
O3 C60 1.462(8) . ?
O4 C61 1.199(8) . ?
O5 C72 1.319(8) . ?
O5 C73 1.453(9) . ?
O6 C72 1.184(9) . ?
O7 C85 1.338(8) . ?
O7 C84 1.471(8) . ?
O8 C85 1.203(8) . ?
O9 C96 1.337(9) . ?
O9 C97 1.446(9) . ?
O10 C96 1.199(9) . ?
O11 C109 1.324(8) . ?
O11 C108 1.480(9) . ?
O12 C109 1.193(8) . ?
O13 S1 1.436(6) . ?
O14 S1 1.430(7) . ?
O15 S1 1.424(6) . ?
O16 S2 1.413(7) . ?
O17 S2 1.425(7) . ?
O18 S2 1.413(8) . ?
O19 S3 1.424(6) . ?
O20 S3 1.430(7) . ?
O21 S3 1.411(8) . ?
O22 S4 1.355(7) . ?
O23 S4 1.443(8) . ?
O24 S4 1.506(8) . ?
S1 C175 1.804(12) . ?
S2 C176 1.826(15) . ?
S3 C177 1.818(14) . ?
S4 C178 1.765(11) . ?
F1 C175 1.308(12) . ?
F2 C175 1.338(10) . ?
F3 C175 1.341(11) . ?
F4 C176 1.340(13) . ?
F5 C176 1.312(13) . ?
F6 C176 1.327(11) . ?
F7 C177 1.347(12) . ?
F8 C177 1.277(13) . ?
F9 C177 1.313(12) . ?
F10 C178 1.332(12) . ?
F11 C178 1.303(11) . ?
F12 C178 1.337(12) . ?
C1 C2 1.414(9) . ?
C3 C4 1.384(11) . ?
C3 C8 1.413(12) . ?
C4 C5 1.380(12) . ?
C4 H4 0.9500 . ?
C5 C6 1.393(16) . ?
C5 H5 0.9500 . ?
C6 C7 1.389(14) . ?
C6 H6 0.9500 . ?
C7 C8 1.399(10) . ?
C7 H7 0.9500 . ?
C9 C10 1.371(10) . ?
C9 C14 1.426(9) . ?
C10 C11 1.363(11) . ?
C10 H10 0.9500 . ?
C11 C12 1.425(12) . ?
C11 H11 0.9500 . ?
C12 C13 1.368(11) . ?
C12 H12 0.9500 . ?
C13 C14 1.411(9) . ?
C13 H13 0.9500 . ?
C15 C16 1.409(10) . ?
C17 C22 1.395(10) . ?
C17 C18 1.405(10) . ?
C18 C19 1.361(12) . ?
C18 H18 0.9500 . ?
C19 C20 1.386(14) . ?
C19 H19 0.9500 . ?
C20 C21 1.388(13) . ?
C20 H20 0.9500 . ?
C21 C22 1.417(12) . ?
C21 H21 0.9500 . ?
C23 C24 1.393(10) . ?
C23 C28 1.427(11) . ?
C24 C25 1.366(11) . ?
C24 H24 0.9500 . ?
C25 C26 1.369(14) . ?
C25 H25 0.9500 . ?
C26 C27 1.387(12) . ?
C26 H26 0.9500 . ?
C27 C28 1.396(11) . ?
C27 H27 0.9500 . ?
C29 C30 1.408(11) . ?
C31 C32 1.402(10) . ?
C31 C36 1.433(10) . ?
C32 C33 1.364(11) . ?
C32 H32 0.9500 . ?
C33 C34 1.372(12) . ?
C33 H33 0.9500 . ?
C34 C35 1.394(14) . ?
C34 H34 0.9500 . ?
C35 C36 1.383(12) . ?
C35 H35 0.9500 . ?
C37 C38 1.400(11) . ?
C37 C42 1.425(11) . ?
C38 C39 1.380(15) . ?
C38 H38 0.9500 . ?
C39 C40 1.414(15) . ?
C39 H39 0.9500 . ?
C40 C41 1.364(12) . ?
C40 H40 0.9500 . ?
C41 C42 1.381(12) . ?
C41 H41 0.9500 . ?
C43 C44 1.391(10) . ?
C43 H43 0.9500 . ?
C44 C45 1.379(9) . ?
C44 H44 0.9500 . ?
C45 C46 1.378(10) . ?
C45 C48 1.512(10) . ?
C46 C47 1.372(10) . ?
C46 H46 0.9500 . ?
C47 H47 0.9500 . ?
C49 C50 1.495(10) . ?
C49 H49A 0.9900 . ?
C49 H49B 0.9900 . ?
C50 C51 1.373(9) . ?
C50 C59 1.385(9) . ?
C51 C52 1.428(9) . ?
C51 H51 0.9500 . ?
C52 C53 1.403(9) . ?
C52 C57 1.418(9) . ?
C53 C54 1.373(10) . ?
C53 H53 0.9500 . ?
C54 C55 1.404(10) . ?
C54 H54 0.9500 . ?
C55 C56 1.379(10) . ?
C55 C60 1.504(10) . ?
C56 C57 1.413(10) . ?
C56 H56 0.9500 . ?
C57 C58 1.404(9) . ?
C58 C59 1.367(10) . ?
C58 H58 0.9500 . ?
C59 H59 0.9500 . ?
C60 H60A 0.9900 . ?
C60 H60B 0.9900 . ?
C61 C64 1.501(10) . ?
C62 C63 1.373(10) . ?
C62 H62 0.9500 . ?
C63 C64 1.378(9) . ?
C63 H63 0.9500 . ?
C64 C65 1.397(9) . ?
C65 C66 1.351(10) . ?
C65 H65 0.9500 . ?
C66 H66 0.9500 . ?
C67 C68 1.386(10) . ?
C67 H67 0.9500 . ?
C68 C69 1.397(10) . ?
C68 H68 0.9500 . ?
C69 C70 1.379(10) . ?
C69 C72 1.497(10) . ?
C70 C71 1.380(11) . ?
C70 H70 0.9500 . ?
C71 H71 0.9500 . ?
C73 C74 1.501(10) . ?
C73 H73A 0.9900 . ?
C73 H73B 0.9900 . ?
C74 C75 1.364(9) . ?
C74 C83 1.420(10) . ?
C75 C76 1.405(9) . ?
C75 H75 0.9500 . ?
C76 C77 1.404(9) . ?
C76 C81 1.422(9) . ?
C77 C78 1.358(10) . ?
C77 H77 0.9500 . ?
C78 C79 1.425(10) . ?
C78 H78 0.9500 . ?
C79 C80 1.376(9) . ?
C79 C84 1.486(10) . ?
C80 C81 1.416(9) . ?
C80 H80 0.9500 . ?
C81 C82 1.410(9) . ?
C82 C83 1.359(10) . ?
C82 H82 0.9500 . ?
C83 H83 0.9500 . ?
C84 H84A 0.9900 . ?
C84 H84B 0.9900 . ?
C85 C88 1.484(10) . ?
C86 C87 1.377(9) . ?
C86 H86 0.9500 . ?
C87 C88 1.373(9) . ?
C87 H87 0.9500 . ?
C88 C89 1.387(9) . ?
C89 C90 1.374(9) . ?
C89 H89 0.9500 . ?
C90 H90 0.9500 . ?
C91 C92 1.373(11) . ?
C91 H91 0.9500 . ?
C92 C93 1.374(10) . ?
C92 H92 0.9500 . ?
C93 C94 1.345(11) . ?
C93 C96 1.497(10) . ?
C94 C95 1.374(11) . ?
C94 H94 0.9500 . ?
C95 H95 0.9500 . ?
C97 C98 1.481(10) . ?
C97 H97A 0.9900 . ?
C97 H97B 0.9900 . ?
C98 C99 1.370(9) . ?
C98 C107 1.412(10) . ?
C99 C100 1.421(10) . ?
C99 H99 0.9500 . ?
C100 C101 1.412(8) . ?
C100 C105 1.421(9) . ?
C101 C102 1.363(10) . ?
C101 H101 0.9500 . ?
C102 C103 1.408(10) . ?
C102 H102 0.9500 . ?
C103 C104 1.381(9) . ?
C103 C108 1.486(10) . ?
C104 C105 1.406(10) . ?
C104 H104 0.9500 . ?
C105 C106 1.429(9) . ?
C106 C107 1.351(10) . ?
C106 H106 0.9500 . ?
C107 H107 0.9500 . ?
C108 H10A 0.9900 . ?
C108 H10B 0.9900 . ?
C109 C112 1.487(10) . ?
C110 C111 1.338(10) . ?
C110 H110 0.9500 . ?
C111 C112 1.397(9) . ?
C111 H111 0.9500 . ?
C112 C113 1.399(9) . ?
C113 C114 1.373(10) . ?
C113 H113 0.9500 . ?
C114 H114 0.9500 . ?
C115 C119 1.408(14) . ?
C115 C116 1.458(14) . ?
C115 C120 1.493(13) . ?
C116 C117 1.414(13) . ?
C116 C121 1.493(15) . ?
C117 C118 1.399(15) . ?
C117 C122 1.505(15) . ?
C118 C119 1.358(15) . ?
C118 C123 1.508(15) . ?
C119 C124 1.523(16) . ?
C120 H12A 0.9800 . ?
C120 H12B 0.9800 . ?
C120 H12C 0.9800 . ?
C121 H12D 0.9800 . ?
C121 H12E 0.9800 . ?
C121 H12F 0.9800 . ?
C122 H12G 0.9800 . ?
C122 H12H 0.9800 . ?
C122 H12I 0.9800 . ?
C123 H12J 0.9800 . ?
C123 H12K 0.9800 . ?
C123 H12L 0.9800 . ?
C124 H12M 0.9800 . ?
C124 H12N 0.9800 . ?
C124 H12O 0.9800 . ?
C125 C126 1.427(13) . ?
C125 C129 1.436(12) . ?
C125 C130 1.480(12) . ?
C126 C127 1.455(11) . ?
C126 C131 1.475(13) . ?
C127 C128 1.370(16) . ?
C127 C132 1.496(17) . ?
C128 C129 1.453(16) . ?
C128 C133 1.526(13) . ?
C129 C134 1.459(17) . ?
C130 H13A 0.9800 . ?
C130 H13B 0.9800 . ?
C130 H13C 0.9800 . ?
C131 H13D 0.9800 . ?
C131 H13E 0.9800 . ?
C131 H13F 0.9800 . ?
C132 H13G 0.9800 . ?
C132 H13H 0.9800 . ?
C132 H13I 0.9800 . ?
C133 H13J 0.9800 . ?
C133 H13K 0.9800 . ?
C133 H13L 0.9800 . ?
C134 H13M 0.9800 . ?
C134 H13N 0.9800 . ?
C134 H13O 0.9800 . ?
C135 C136 1.398(12) . ?
C135 C139 1.454(11) . ?
C135 C140 1.505(11) . ?
C136 C137 1.451(11) . ?
C136 C141 1.476(12) . ?
C137 C138 1.426(13) . ?
C137 C142 1.480(13) . ?
C138 C139 1.423(12) . ?
C138 C143 1.514(11) . ?
C139 C144 1.521(14) . ?
C140 H14A 0.9800 . ?
C140 H14B 0.9800 . ?
C140 H14C 0.9800 . ?
C141 H14D 0.9800 . ?
C141 H14E 0.9800 . ?
C141 H14F 0.9800 . ?
C142 H14G 0.9800 . ?
C142 H14H 0.9800 . ?
C142 H14I 0.9800 . ?
C143 H14J 0.9800 . ?
C143 H14K 0.9800 . ?
C143 H14L 0.9800 . ?
C144 H14M 0.9800 . ?
C144 H14N 0.9800 . ?
C144 H14O 0.9800 . ?
C155 C159 1.398(12) . ?
C155 C156 1.414(12) . ?
C155 C160 1.497(13) . ?
C156 C157 1.421(13) . ?
C156 C161 1.506(14) . ?
C157 C158 1.429(13) . ?
C157 C162 1.505(13) . ?
C158 C159 1.436(12) . ?
C158 C163 1.484(13) . ?
C159 C164 1.491(12) . ?
C160 H16A 0.9800 . ?
C160 H16B 0.9800 . ?
C160 H16C 0.9800 . ?
C161 H16D 0.9800 . ?
C161 H16E 0.9800 . ?
C161 H16F 0.9800 . ?
C162 H16G 0.9800 . ?
C162 H16H 0.9800 . ?
C162 H16I 0.9800 . ?
C163 H16J 0.9800 . ?
C163 H16K 0.9800 . ?
C163 H16L 0.9800 . ?
C164 H16M 0.9800 . ?
C164 H16N 0.9800 . ?
C164 H16O 0.9800 . ?
S5 O26 1.42(2) . ?
S5 O27 1.430(16) . ?
S5 O25 1.431(19) . ?
S5 C179 1.70(4) . ?
C179 F15 1.364(19) . ?
C179 F13 1.370(18) . ?
C179 F14 1.373(19) . ?
S5' O26' 1.43(2) . ?
S5' O25' 1.429(19) . ?
S5' O27' 1.487(15) . ?
S5' C279 1.91(4) . ?
C279 F15' 1.380(17) . ?
C279 F13' 1.387(18) . ?
C279 F14' 1.405(18) . ?
C181 C182 1.50(2) . ?
C181 H18A 0.9800 . ?
C181 H18B 0.9800 . ?
C181 H18C 0.9800 . ?
C182 C183 1.42(2) . ?
C182 O31 1.462(17) . ?
C182 H182 1.0000 . ?
C183 H18D 0.9800 . ?
C183 H18E 0.9800 . ?
C183 H18F 0.9800 . ?
C184 C185 1.59(4) . ?
C184 H18G 0.9800 . ?
C184 H18H 0.9800 . ?
C184 H18I 0.9800 . ?
C185 O31 1.50(2) . ?
C185 C186 1.70(4) . ?
C185 H185 1.0000 . ?
C186 H18J 0.9800 . ?
C186 H18K 0.9800 . ?
C186 H18L 0.9800 . ?
C187 O32 1.399(16) . ?

loop_
_geom_torsion_atom_site_label_1
_geom_torsion_atom_site_label_2
_geom_torsion_atom_site_label_3
_geom_torsion_atom_site_label_4
_geom_torsion
_geom_torsion_site_symmetry_1
_geom_torsion_site_symmetry_2
_geom_torsion_site_symmetry_3
_geom_torsion_site_symmetry_4
_geom_torsion_publ_flag
C149 C145 C146 C151 177.3(12) . . . . ?
C150 C145 C146 C151 -2(2) . . . . ?
Rh4 C145 C146 C151 -124.2(13) . . . . ?
C149 C145 C146 C147 2.9(14) . . . . ?
C150 C145 C146 C147 -176.7(13) . . . . ?
Rh4 C145 C146 C147 61.4(7) . . . . ?
C149 C145 C146 Rh4 -58.5(9) . . . . ?
C150 C145 C146 Rh4 122.0(14) . . . . ?
C145 C146 C147 C148 0.2(13) . . . . ?
C151 C146 C147 C148 -174.0(12) . . . . ?
Rh4 C146 C147 C148 62.5(9) . . . . ?
C145 C146 C147 C152 176.8(11) . . . . ?
C151 C146 C147 C152 2.6(18) . . . . ?
Rh4 C146 C147 C152 -120.8(11) . . . . ?
C145 C146 C147 Rh4 -62.4(8) . . . . ?
C151 C146 C147 Rh4 123.4(13) . . . . ?
C146 C147 C148 C149 -3.1(14) . . . . ?
C152 C147 C148 C149 -179.4(12) . . . . ?
Rh4 C147 C148 C149 58.4(9) . . . . ?
C146 C147 C148 C153 177.2(10) . . . . ?
C152 C147 C148 C153 1(2) . . . . ?
Rh4 C147 C148 C153 -121.2(12) . . . . ?
C146 C147 C148 Rh4 -61.6(8) . . . . ?
C152 C147 C148 Rh4 122.2(13) . . . . ?
C147 C148 C149 C145 4.7(14) . . . . ?
C153 C148 C149 C145 -175.7(12) . . . . ?
Rh4 C148 C149 C145 63.2(9) . . . . ?
C147 C148 C149 C154 177.2(13) . . . . ?
C153 C148 C149 C154 -3(2) . . . . ?
Rh4 C148 C149 C154 -124.3(15) . . . . ?
C147 C148 C149 Rh4 -58.5(9) . . . . ?
C153 C148 C149 Rh4 121.1(13) . . . . ?
C146 C145 C149 C148 -4.9(15) . . . . ?
C150 C145 C149 C148 174.7(12) . . . . ?
Rh4 C145 C149 C148 -64.7(9) . . . . ?
C146 C145 C149 C154 -177.2(14) . . . . ?
C150 C145 C149 C154 2(2) . . . . ?
Rh4 C145 C149 C154 123.0(15) . . . . ?
C146 C145 C149 Rh4 59.8(9) . . . . ?
C150 C145 C149 Rh4 -120.6(13) . . . . ?
C249 C245 C246 C247 0.0 . . . . ?
C250 C245 C246 C247 180.0 . . . . ?
Rh4' C245 C246 C247 60.9(5) . . . . ?
C249 C245 C246 C251 180.0 . . . . ?
C250 C245 C246 C251 0.0 . . . . ?
Rh4' C245 C246 C251 -119.1(5) . . . . ?
C249 C245 C246 Rh4' -60.9(5) . . . . ?
C250 C245 C246 Rh4' 119.1(5) . . . . ?
C245 C246 C247 C248 0.0 . . . . ?
C251 C246 C247 C248 180.0 . . . . ?
Rh4' C246 C247 C248 60.8(5) . . . . ?
C245 C246 C247 C252 180.0 . . . . ?
C251 C246 C247 C252 0.0 . . . . ?
Rh4' C246 C247 C252 -119.2(5) . . . . ?
C245 C246 C247 Rh4' -60.8(5) . . . . ?
C251 C246 C247 Rh4' 119.2(5) . . . . ?
C246 C247 C248 C249 0.0 . . . . ?
C252 C247 C248 C249 180.0 . . . . ?
Rh4' C247 C248 C249 61.9(5) . . . . ?
C246 C247 C248 C253 180.0 . . . . ?
C252 C247 C248 C253 0.0 . . . . ?
Rh4' C247 C248 C253 -118.1(5) . . . . ?
C246 C247 C248 Rh4' -61.9(5) . . . . ?
C252 C247 C248 Rh4' 118.1(5) . . . . ?
C246 C245 C249 C248 0.0 . . . . ?
C250 C245 C249 C248 180.0 . . . . ?
Rh4' C245 C249 C248 -62.0(5) . . . . ?
C246 C245 C249 C254 180.0 . . . . ?
C250 C245 C249 C254 0.0 . . . . ?
Rh4' C245 C249 C254 118.0(5) . . . . ?
C246 C245 C249 Rh4' 62.0(5) . . . . ?
C250 C245 C249 Rh4' -118.0(5) . . . . ?
C247 C248 C249 C245 0.0 . . . . ?
C253 C248 C249 C245 180.0 . . . . ?
Rh4' C248 C249 C245 62.7(5) . . . . ?
C247 C248 C249 C254 180.0 . . . . ?
C253 C248 C249 C254 0.0 . . . . ?
Rh4' C248 C249 C254 -117.3(5) . . . . ?
C247 C248 C249 Rh4' -62.7(5) . . . . ?
C253 C248 C249 Rh4' 117.3(5) . . . . ?
C169 C165 C166 C167 1.9(17) . . . . ?
C170 C165 C166 C167 -176.0(14) . . . . ?
Rh6 C165 C166 C167 60.3(9) . . . . ?
C169 C165 C166 C171 176.7(13) . . . . ?
C170 C165 C166 C171 -1(3) . . . . ?
Rh6 C165 C166 C171 -124.9(15) . . . . ?
C169 C165 C166 Rh6 -58.4(12) . . . . ?
C170 C165 C166 Rh6 123.8(17) . . . . ?
C165 C166 C167 C168 -0.8(16) . . . . ?
C171 C166 C167 C168 -175.9(13) . . . . ?
Rh6 C166 C167 C168 60.5(10) . . . . ?
C165 C166 C167 C172 177.9(13) . . . . ?
C171 C166 C167 C172 2.8(19) . . . . ?
Rh6 C166 C167 C172 -120.8(12) . . . . ?
C165 C166 C167 Rh6 -61.3(10) . . . . ?
C171 C166 C167 Rh6 123.6(13) . . . . ?
C166 C167 C168 C169 -0.6(16) . . . . ?
C172 C167 C168 C169 -179.2(13) . . . . ?
Rh6 C167 C168 C169 59.9(11) . . . . ?
C166 C167 C168 C173 176.5(12) . . . . ?
C172 C167 C168 C173 -2(2) . . . . ?
Rh6 C167 C168 C173 -122.9(15) . . . . ?
C166 C167 C168 Rh6 -60.6(9) . . . . ?
C172 C167 C168 Rh6 120.8(15) . . . . ?
C167 C168 C169 C165 1.8(18) . . . . ?
C173 C168 C169 C165 -175.0(15) . . . . ?
Rh6 C168 C169 C165 62.7(11) . . . . ?
C167 C168 C169 C174 173.1(19) . . . . ?
C173 C168 C169 C174 -4(3) . . . . ?
Rh6 C168 C169 C174 -126(2) . . . . ?
C167 C168 C169 Rh6 -60.9(11) . . . . ?
C173 C168 C169 Rh6 122.3(17) . . . . ?
C166 C165 C169 C168 -2.3(18) . . . . ?
C170 C165 C169 C168 175.4(16) . . . . ?
Rh6 C165 C169 C168 -62.6(11) . . . . ?
C166 C165 C169 C174 -174.0(18) . . . . ?
C170 C165 C169 C174 4(3) . . . . ?
Rh6 C165 C169 C174 125.7(19) . . . . ?
C166 C165 C169 Rh6 60.2(12) . . . . ?
C170 C165 C169 Rh6 -122.0(18) . . . . ?
C269 C265 C266 C267 0.0 . . . . ?
C270 C265 C266 C267 180.0 . . . . ?
Rh6' C265 C266 C267 61.8(5) . . . . ?
C269 C265 C266 C271 -180.0 . . . . ?
C270 C265 C266 C271 0.0 . . . . ?
Rh6' C265 C266 C271 -118.2(5) . . . . ?
C269 C265 C266 Rh6' -61.8(5) . . . . ?
C270 C265 C266 Rh6' 118.2(5) . . . . ?
C265 C266 C267 C268 0.0 . . . . ?
C271 C266 C267 C268 180.0 . . . . ?
Rh6' C266 C267 C268 62.1(6) . . . . ?
C265 C266 C267 C272 180.0 . . . . ?
C271 C266 C267 C272 0.0 . . . . ?
Rh6' C266 C267 C272 -117.9(6) . . . . ?
C265 C266 C267 Rh6' -62.1(6) . . . . ?
C271 C266 C267 Rh6' 117.9(6) . . . . ?
C266 C267 C268 C269 0.0 . . . . ?
C272 C267 C268 C269 180.0 . . . . ?
Rh6' C267 C268 C269 62.7(5) . . . . ?
C266 C267 C268 C273 180.0 . . . . ?
C272 C267 C268 C273 0.0 . . . . ?
Rh6' C267 C268 C273 -117.3(5) . . . . ?
C266 C267 C268 Rh6' -62.7(5) . . . . ?
C272 C267 C268 Rh6' 117.3(5) . . . . ?
C267 C268 C269 C265 0.0 . . . . ?
C273 C268 C269 C265 -180.0 . . . . ?
Rh6' C268 C269 C265 62.8(5) . . . . ?
C267 C268 C269 C274 180.0 . . . . ?
C273 C268 C269 C274 0.0 . . . . ?
Rh6' C268 C269 C274 -117.2(5) . . . . ?
C267 C268 C269 Rh6' -62.8(5) . . . . ?
C273 C268 C269 Rh6' 117.2(5) . . . . ?
C266 C265 C269 C268 0.0 . . . . ?
C270 C265 C269 C268 -180.0 . . . . ?
Rh6' C265 C269 C268 -62.3(5) . . . . ?
C266 C265 C269 C274 180.0 . . . . ?
C270 C265 C269 C274 0.0 . . . . ?
Rh6' C265 C269 C274 117.7(5) . . . . ?
C266 C265 C269 Rh6' 62.3(5) . . . . ?
C270 C265 C269 Rh6' -117.7(5) . . . . ?
C14 N1 C1 N4 1.2(7) . . . . ?
Rh1 N1 C1 N4 171.8(4) . . . . ?
C14 N1 C1 C2 174.3(6) . . . . ?
Rh1 N1 C1 C2 -15.0(7) . . . . ?
C9 N4 C1 N1 -1.8(7) . . . . ?
Rh2 N4 C1 N1 -174.7(4) . . . . ?
C9 N4 C1 C2 -174.9(6) . . . . ?
Rh2 N4 C1 C2 12.2(7) . . . . ?
C3 N2 C2 N3 2.3(8) . . . . ?
Rh1 N2 C2 N3 -174.9(4) . . . . ?
C3 N2 C2 C1 -172.8(6) . . . . ?
Rh1 N2 C2 C1 10.0(7) . . . . ?
C8 N3 C2 N2 -2.9(8) . . . . ?
Rh2 N3 C2 N2 170.4(5) . . . . ?
C8 N3 C2 C1 172.3(6) . . . . ?
Rh2 N3 C2 C1 -14.3(7) . . . . ?
N1 C1 C2 N2 3.9(9) . . . . ?
N4 C1 C2 N2 176.8(6) . . . . ?
N1 C1 C2 N3 -171.1(6) . . . . ?
N4 C1 C2 N3 1.7(9) . . . . ?
C2 N2 C3 C4 175.7(8) . . . . ?
Rh1 N2 C3 C4 -9.5(15) . . . . ?
C2 N2 C3 C8 -0.7(7) . . . . ?
Rh1 N2 C3 C8 174.2(7) . . . . ?
N2 C3 C4 C5 -174.9(8) . . . . ?
C8 C3 C4 C5 1.1(12) . . . . ?
C3 C4 C5 C6 0.1(14) . . . . ?
C4 C5 C6 C7 -1.0(16) . . . . ?
C5 C6 C7 C8 0.6(14) . . . . ?
C2 N3 C8 C7 -173.9(7) . . . . ?
Rh2 N3 C8 C7 19.0(14) . . . . ?
C2 N3 C8 C3 2.1(7) . . . . ?
Rh2 N3 C8 C3 -165.0(7) . . . . ?
C6 C7 C8 N3 176.1(7) . . . . ?
C6 C7 C8 C3 0.5(11) . . . . ?
C4 C3 C8 N3 -177.8(6) . . . . ?
N2 C3 C8 N3 -1.0(8) . . . . ?
C4 C3 C8 C7 -1.4(11) . . . . ?
N2 C3 C8 C7 175.3(6) . . . . ?
C1 N4 C9 C10 180.0(8) . . . . ?
Rh2 N4 C9 C10 -12.4(14) . . . . ?
C1 N4 C9 C14 1.6(7) . . . . ?
Rh2 N4 C9 C14 169.2(6) . . . . ?
N4 C9 C10 C11 -176.8(7) . . . . ?
C14 C9 C10 C11 1.4(11) . . . . ?
C9 C10 C11 C12 -1.6(13) . . . . ?
C10 C11 C12 C13 2.5(14) . . . . ?
C11 C12 C13 C14 -2.9(12) . . . . ?
C1 N1 C14 C13 -177.4(7) . . . . ?
Rh1 N1 C14 C13 19.9(13) . . . . ?
C1 N1 C14 C9 0.0(7) . . . . ?
Rh1 N1 C14 C9 -162.7(6) . . . . ?
C12 C13 C14 N1 179.8(7) . . . . ?
C12 C13 C14 C9 2.6(10) . . . . ?
C10 C9 C14 N1 -179.6(6) . . . . ?
N4 C9 C14 N1 -1.1(7) . . . . ?
C10 C9 C14 C13 -1.9(10) . . . . ?
N4 C9 C14 C13 176.7(6) . . . . ?
C28 N5 C15 N8 1.0(8) . . . . ?
Rh3 N5 C15 N8 -175.0(5) . . . . ?
C28 N5 C15 C16 -170.7(6) . . . . ?
Rh3 N5 C15 C16 13.3(8) . . . . ?
C23 N8 C15 N5 0.0(8) . . . . ?
Rh4 N8 C15 N5 169.9(5) . . . . ?
Rh4' N8 C15 N5 178.1(5) . . . . ?
C23 N8 C15 C16 171.8(6) . . . . ?
Rh4 N8 C15 C16 -18.3(7) . . . . ?
Rh4' N8 C15 C16 -10.0(7) . . . . ?
C17 N6 C16 N7 0.6(8) . . . . ?
Rh3 N6 C16 N7 172.2(5) . . . . ?
C17 N6 C16 C15 175.0(6) . . . . ?
Rh3 N6 C16 C15 -13.3(7) . . . . ?
C22 N7 C16 N6 -1.5(8) . . . . ?
Rh4' N7 C16 N6 -177.5(5) . . . . ?
Rh4 N7 C16 N6 -172.2(5) . . . . ?
C22 N7 C16 C15 -176.1(6) . . . . ?
Rh4' N7 C16 C15 7.9(8) . . . . ?
Rh4 N7 C16 C15 13.2(7) . . . . ?
N5 C15 C16 N6 0.3(10) . . . . ?
N8 C15 C16 N6 -171.3(6) . . . . ?
N5 C15 C16 N7 174.5(6) . . . . ?
N8 C15 C16 N7 2.9(10) . . . . ?
C16 N6 C17 C22 0.7(8) . . . . ?
Rh3 N6 C17 C22 -163.1(7) . . . . ?
C16 N6 C17 C18 -178.5(8) . . . . ?
Rh3 N6 C17 C18 17.7(15) . . . . ?
N6 C17 C18 C19 178.7(8) . . . . ?
C22 C17 C18 C19 -0.4(12) . . . . ?
C17 C18 C19 C20 1.1(14) . . . . ?
C18 C19 C20 C21 -3.3(17) . . . . ?
C19 C20 C21 C22 4.4(16) . . . . ?
C16 N7 C22 C17 1.8(8) . . . . ?
Rh4' N7 C22 C17 176.3(6) . . . . ?
Rh4 N7 C22 C17 163.5(8) . . . . ?
C16 N7 C22 C21 177.2(9) . . . . ?
Rh4' N7 C22 C21 -8.3(15) . . . . ?
Rh4 N7 C22 C21 -21.1(17) . . . . ?
N6 C17 C22 N7 -1.6(8) . . . . ?
C18 C17 C22 N7 177.7(7) . . . . ?
N6 C17 C22 C21 -177.5(7) . . . . ?
C18 C17 C22 C21 1.8(12) . . . . ?
C20 C21 C22 N7 -178.5(9) . . . . ?
C20 C21 C22 C17 -3.7(13) . . . . ?
C15 N8 C23 C24 -173.7(8) . . . . ?
Rh4 N8 C23 C24 24.6(14) . . . . ?
Rh4' N8 C23 C24 10.0(16) . . . . ?
C15 N8 C23 C28 -1.0(7) . . . . ?
Rh4 N8 C23 C28 -162.8(7) . . . . ?
Rh4' N8 C23 C28 -177.3(8) . . . . ?
N8 C23 C24 C25 174.6(8) . . . . ?
C28 C23 C24 C25 2.5(11) . . . . ?
C23 C24 C25 C26 -0.3(14) . . . . ?
C24 C25 C26 C27 -2.2(17) . . . . ?
C25 C26 C27 C28 2.1(15) . . . . ?
C15 N5 C28 C27 176.1(8) . . . . ?
Rh3 N5 C28 C27 -11.1(15) . . . . ?
C15 N5 C28 C23 -1.6(7) . . . . ?
Rh3 N5 C28 C23 171.2(7) . . . . ?
C26 C27 C28 N5 -177.2(8) . . . . ?
C26 C27 C28 C23 0.2(12) . . . . ?
N8 C23 C28 N5 1.6(8) . . . . ?
C24 C23 C28 N5 175.4(6) . . . . ?
N8 C23 C28 C27 -176.3(7) . . . . ?
C24 C23 C28 C27 -2.6(11) . . . . ?
C42 N9 C29 N12 1.2(8) . . . . ?
Rh5 N9 C29 N12 -174.4(5) . . . . ?
C42 N9 C29 C30 -171.6(6) . . . . ?
Rh5 N9 C29 C30 12.8(8) . . . . ?
C37 N12 C29 N9 -1.9(8) . . . . ?
Rh6 N12 C29 N9 170.2(5) . . . . ?
Rh6' N12 C29 N9 178.2(6) . . . . ?
C37 N12 C29 C30 171.1(6) . . . . ?
Rh6 N12 C29 C30 -16.8(8) . . . . ?
Rh6' N12 C29 C30 -8.8(8) . . . . ?
C36 N11 C30 N10 0.3(8) . . . . ?
Rh6' N11 C30 N10 -177.6(5) . . . . ?
Rh6 N11 C30 N10 -172.6(5) . . . . ?
C36 N11 C30 C29 -174.4(7) . . . . ?
Rh6' N11 C30 C29 7.7(9) . . . . ?
Rh6 N11 C30 C29 12.7(8) . . . . ?
C31 N10 C30 N11 -0.6(8) . . . . ?
Rh5 N10 C30 N11 172.3(5) . . . . ?
C31 N10 C30 C29 174.2(6) . . . . ?
Rh5 N10 C30 C29 -12.9(7) . . . . ?
N9 C29 C30 N11 174.9(7) . . . . ?
N12 C29 C30 N11 2.1(10) . . . . ?
N9 C29 C30 N10 0.3(10) . . . . ?
N12 C29 C30 N10 -172.5(6) . . . . ?
C30 N10 C31 C32 -176.5(7) . . . . ?
Rh5 N10 C31 C32 16.8(14) . . . . ?
C30 N10 C31 C36 0.7(7) . . . . ?
Rh5 N10 C31 C36 -166.0(7) . . . . ?
N10 C31 C32 C33 179.5(7) . . . . ?
C36 C31 C32 C33 2.5(10) . . . . ?
C31 C32 C33 C34 -2.5(13) . . . . ?
C32 C33 C34 C35 1.2(15) . . . . ?
C33 C34 C35 C36 0.1(14) . . . . ?
C34 C35 C36 N11 -178.0(8) . . . . ?
C34 C35 C36 C31 0.0(13) . . . . ?
C30 N11 C36 C35 178.4(9) . . . . ?
Rh6' N11 C36 C35 -4.6(15) . . . . ?
Rh6 N11 C36 C35 -15.7(17) . . . . ?
C30 N11 C36 C31 0.2(8) . . . . ?
Rh6' N11 C36 C31 177.2(7) . . . . ?
Rh6 N11 C36 C31 166.1(8) . . . . ?
N10 C31 C36 C35 -179.0(7) . . . . ?
C32 C31 C36 C35 -1.3(11) . . . . ?
N10 C31 C36 N11 -0.5(8) . . . . ?
C32 C31 C36 N11 177.1(6) . . . . ?
C29 N12 C37 C38 -174.7(8) . . . . ?
Rh6 N12 C37 C38 19.5(15) . . . . ?
Rh6' N12 C37 C38 5.2(17) . . . . ?
C29 N12 C37 C42 1.8(8) . . . . ?
Rh6 N12 C37 C42 -164.1(7) . . . . ?
Rh6' N12 C37 C42 -178.4(9) . . . . ?
N12 C37 C38 C39 175.8(9) . . . . ?
C42 C37 C38 C39 -0.4(12) . . . . ?
C37 C38 C39 C40 1.2(15) . . . . ?
C38 C39 C40 C41 -1.5(16) . . . . ?
C39 C40 C41 C42 0.9(14) . . . . ?
C40 C41 C42 N9 -174.8(8) . . . . ?
C40 C41 C42 C37 -0.1(12) . . . . ?
C29 N9 C42 C41 175.4(8) . . . . ?
Rh5 N9 C42 C41 -12.2(14) . . . . ?
C29 N9 C42 C37 0.1(7) . . . . ?
Rh5 N9 C42 C37 172.4(7) . . . . ?
N12 C37 C42 C41 -177.1(7) . . . . ?
C38 C37 C42 C41 -0.2(11) . . . . ?
N12 C37 C42 N9 -1.2(8) . . . . ?
C38 C37 C42 N9 175.7(7) . . . . ?
C47 N13 C43 C44 -1.0(11) . . . . ?
Rh2 N13 C43 C44 -177.2(5) . . . . ?
N13 C43 C44 C45 2.1(11) . . . . ?
C43 C44 C45 C46 -1.7(11) . . . . ?
C43 C44 C45 C48 179.4(7) . . . . ?
C44 C45 C46 C47 0.2(12) . . . . ?
C48 C45 C46 C47 179.2(8) . . . . ?
C43 N13 C47 C46 -0.6(12) . . . . ?
Rh2 N13 C47 C46 175.7(7) . . . . ?
C45 C46 C47 N13 1.0(13) . . . . ?
C49 O1 C48 O2 -0.1(12) . . . . ?
C49 O1 C48 C45 -179.4(6) . . . . ?
C46 C45 C48 O2 17.6(13) . . . . ?
C44 C45 C48 O2 -163.4(8) . . . . ?
C46 C45 C48 O1 -163.1(7) . . . . ?
C44 C45 C48 O1 15.9(10) . . . . ?
C48 O1 C49 C50 -150.9(6) . . . . ?
O1 C49 C50 C51 16.5(9) . . . . ?
O1 C49 C50 C59 -163.8(6) . . . . ?
C59 C50 C51 C52 -0.7(10) . . . . ?
C49 C50 C51 C52 178.9(6) . . . . ?
C50 C51 C52 C53 178.8(6) . . . . ?
C50 C51 C52 C57 1.4(9) . . . . ?
C57 C52 C53 C54 -0.1(9) . . . . ?
C51 C52 C53 C54 -177.6(6) . . . . ?
C52 C53 C54 C55 -1.0(10) . . . . ?
C53 C54 C55 C56 1.9(9) . . . . ?
C53 C54 C55 C60 -176.5(6) . . . . ?
C54 C55 C56 C57 -1.8(9) . . . . ?
C60 C55 C56 C57 176.6(6) . . . . ?
C55 C56 C57 C58 -179.9(6) . . . . ?
C55 C56 C57 C52 0.7(9) . . . . ?
C53 C52 C57 C58 -179.2(6) . . . . ?
C51 C52 C57 C58 -1.7(9) . . . . ?
C53 C52 C57 C56 0.3(9) . . . . ?
C51 C52 C57 C56 177.7(6) . . . . ?
C56 C57 C58 C59 -178.1(6) . . . . ?
C52 C57 C58 C59 1.3(10) . . . . ?
C57 C58 C59 C50 -0.6(10) . . . . ?
C51 C50 C59 C58 0.3(10) . . . . ?
C49 C50 C59 C58 -179.4(6) . . . . ?
C61 O3 C60 C55 79.0(7) . . . . ?
C56 C55 C60 O3 -116.5(7) . . . . ?
C54 C55 C60 O3 61.9(8) . . . . ?
C60 O3 C61 O4 5.7(9) . . . . ?
C60 O3 C61 C64 -172.8(5) . . . . ?
C66 N14 C62 C63 -2.5(10) . . . . ?
Rh3 N14 C62 C63 161.8(5) . . . . ?
N14 C62 C63 C64 0.5(10) . . . . ?
C62 C63 C64 C65 0.8(10) . . . . ?
C62 C63 C64 C61 -179.8(6) . . . . ?
O4 C61 C64 C63 173.9(7) . . . . ?
O3 C61 C64 C63 -7.6(9) . . . . ?
O4 C61 C64 C65 -6.8(10) . . . . ?
O3 C61 C64 C65 171.7(6) . . . . ?
C63 C64 C65 C66 -0.1(10) . . . . ?
C61 C64 C65 C66 -179.5(6) . . . . ?
C62 N14 C66 C65 3.4(10) . . . . ?
Rh3 N14 C66 C65 -160.7(5) . . . . ?
C64 C65 C66 N14 -2.1(10) . . . . ?
C71 N15 C67 C68 0.4(10) . . . . ?
Rh4' N15 C67 C68 -170.4(6) . . . . ?
Rh4 N15 C67 C68 -177.3(5) . . . . ?
N15 C67 C68 C69 -0.5(10) . . . . ?
C67 C68 C69 C70 1.1(11) . . . . ?
C67 C68 C69 C72 179.3(7) . . . . ?
C68 C69 C70 C71 -1.8(12) . . . . ?
C72 C69 C70 C71 180.0(7) . . . . ?
C67 N15 C71 C70 -1.1(11) . . . . ?
Rh4' N15 C71 C70 168.8(7) . . . . ?
Rh4 N15 C71 C70 176.8(6) . . . . ?
C69 C70 C71 N15 1.8(13) . . . . ?
C73 O5 C72 O6 1.5(12) . . . . ?
C73 O5 C72 C69 178.8(6) . . . . ?
C70 C69 C72 O6 15.0(13) . . . . ?
C68 C69 C72 O6 -163.2(9) . . . . ?
C70 C69 C72 O5 -162.4(7) . . . . ?
C68 C69 C72 O5 19.5(10) . . . . ?
C72 O5 C73 C74 -150.3(6) . . . . ?
O5 C73 C74 C75 14.3(9) . . . . ?
O5 C73 C74 C83 -165.9(6) . . . . ?
C83 C74 C75 C76 -0.2(10) . . . . ?
C73 C74 C75 C76 179.5(6) . . . . ?
C74 C75 C76 C77 179.8(6) . . . . ?
C74 C75 C76 C81 0.6(10) . . . . ?
C75 C76 C77 C78 -178.1(6) . . . . ?
C81 C76 C77 C78 1.2(10) . . . . ?
C76 C77 C78 C79 -1.8(10) . . . . ?
C77 C78 C79 C80 1.0(10) . . . . ?
C77 C78 C79 C84 -177.7(6) . . . . ?
C78 C79 C80 C81 0.4(9) . . . . ?
C84 C79 C80 C81 179.0(6) . . . . ?
C79 C80 C81 C82 178.6(6) . . . . ?
C79 C80 C81 C76 -1.0(9) . . . . ?
C77 C76 C81 C82 -179.4(6) . . . . ?
C75 C76 C81 C82 -0.1(9) . . . . ?
C77 C76 C81 C80 0.2(9) . . . . ?
C75 C76 C81 C80 179.5(6) . . . . ?
C80 C81 C82 C83 179.7(7) . . . . ?
C76 C81 C82 C83 -0.7(10) . . . . ?
C81 C82 C83 C74 1.0(11) . . . . ?
C75 C74 C83 C82 -0.6(10) . . . . ?
C73 C74 C83 C82 179.7(7) . . . . ?
C85 O7 C84 C79 79.6(8) . . . . ?
C80 C79 C84 O7 -114.7(7) . . . . ?
C78 C79 C84 O7 63.9(8) . . . . ?
C84 O7 C85 O8 3.8(10) . . . . ?
C84 O7 C85 C88 -174.9(5) . . . . ?
C90 N16 C86 C87 1.9(9) . . . . ?
Rh5 N16 C86 C87 -162.9(5) . . . . ?
N16 C86 C87 C88 -0.2(10) . . . . ?
C86 C87 C88 C89 -2.1(9) . . . . ?
C86 C87 C88 C85 179.1(6) . . . . ?
O8 C85 C88 C87 -6.5(10) . . . . ?
O7 C85 C88 C87 172.2(6) . . . . ?
O8 C85 C88 C89 174.7(7) . . . . ?
O7 C85 C88 C89 -6.6(9) . . . . ?
C87 C88 C89 C90 2.7(9) . . . . ?
C85 C88 C89 C90 -178.5(6) . . . . ?
C86 N16 C90 C89 -1.3(9) . . . . ?
Rh5 N16 C90 C89 163.3(5) . . . . ?
C88 C89 C90 N16 -1.0(10) . . . . ?
C95 N17 C91 C92 -1.6(10) . . . . ?
Rh6' N17 C91 C92 -173.0(6) . . . . ?
Rh6 N17 C91 C92 -178.3(5) . . . . ?
N17 C91 C92 C93 1.0(10) . . . . ?
C91 C92 C93 C94 1.1(11) . . . . ?
C91 C92 C93 C96 178.9(7) . . . . ?
C92 C93 C94 C95 -2.5(12) . . . . ?
C96 C93 C94 C95 179.6(7) . . . . ?
C91 N17 C95 C94 0.0(12) . . . . ?
Rh6' N17 C95 C94 170.3(7) . . . . ?
Rh6 N17 C95 C94 177.1(7) . . . . ?
C93 C94 C95 N17 2.1(13) . . . . ?
C97 O9 C96 O10 1.5(11) . . . . ?
C97 O9 C96 C93 -179.3(6) . . . . ?
C94 C93 C96 O10 15.7(13) . . . . ?
C92 C93 C96 O10 -162.1(8) . . . . ?
C94 C93 C96 O9 -163.5(7) . . . . ?
C92 C93 C96 O9 18.7(10) . . . . ?
C96 O9 C97 C98 -154.7(6) . . . . ?
O9 C97 C98 C99 15.6(10) . . . . ?
O9 C97 C98 C107 -166.3(6) . . . . ?
C107 C98 C99 C100 0.8(10) . . . . ?
C97 C98 C99 C100 178.9(6) . . . . ?
C98 C99 C100 C101 179.2(6) . . . . ?
C98 C99 C100 C105 0.3(9) . . . . ?
C105 C100 C101 C102 0.2(9) . . . . ?
C99 C100 C101 C102 -178.7(6) . . . . ?
C100 C101 C102 C103 -1.2(10) . . . . ?
C101 C102 C103 C104 0.8(10) . . . . ?
C101 C102 C103 C108 -176.5(6) . . . . ?
C102 C103 C104 C105 0.6(10) . . . . ?
C108 C103 C104 C105 177.9(6) . . . . ?
C103 C104 C105 C100 -1.5(10) . . . . ?
C103 C104 C105 C106 -179.7(6) . . . . ?
C101 C100 C105 C104 1.1(9) . . . . ?
C99 C100 C105 C104 -179.9(6) . . . . ?
C101 C100 C105 C106 179.4(6) . . . . ?
C99 C100 C105 C106 -1.6(9) . . . . ?
C104 C105 C106 C107 -179.9(7) . . . . ?
C100 C105 C106 C107 1.9(10) . . . . ?
C105 C106 C107 C98 -0.8(11) . . . . ?
C99 C98 C107 C106 -0.6(10) . . . . ?
C97 C98 C107 C106 -178.7(7) . . . . ?
C109 O11 C108 C103 79.1(8) . . . . ?
C104 C103 C108 O11 -113.9(7) . . . . ?
C102 C103 C108 O11 63.4(8) . . . . ?
C108 O11 C109 O12 6.5(10) . . . . ?
C108 O11 C109 C112 -173.3(6) . . . . ?
C114 N18 C110 C111 -2.1(10) . . . . ?
Rh1 N18 C110 C111 162.9(5) . . . . ?
N18 C110 C111 C112 -0.6(10) . . . . ?
C110 C111 C112 C113 2.9(10) . . . . ?
C110 C111 C112 C109 -179.7(6) . . . . ?
O12 C109 C112 C111 178.4(7) . . . . ?
O11 C109 C112 C111 -1.8(9) . . . . ?
O12 C109 C112 C113 -4.3(10) . . . . ?
O11 C109 C112 C113 175.5(6) . . . . ?
C111 C112 C113 C114 -2.5(10) . . . . ?
C109 C112 C113 C114 180.0(6) . . . . ?
C110 N18 C114 C113 2.5(10) . . . . ?
Rh1 N18 C114 C113 -162.6(5) . . . . ?
C112 C113 C114 N18 -0.2(10) . . . . ?
C119 C115 C116 C117 3.0(9) . . . . ?
C120 C115 C116 C117 -173.7(8) . . . . ?
Rh1 C115 C116 C117 63.7(5) . . . . ?
C119 C115 C116 C121 178.8(9) . . . . ?
C120 C115 C116 C121 2.0(14) . . . . ?
Rh1 C115 C116 C121 -120.6(9) . . . . ?
C119 C115 C116 Rh1 -60.7(6) . . . . ?
C120 C115 C116 Rh1 122.6(8) . . . . ?
C115 C116 C117 C118 -3.6(9) . . . . ?
C121 C116 C117 C118 -179.4(9) . . . . ?
Rh1 C116 C117 C118 60.3(6) . . . . ?
C115 C116 C117 C122 175.6(8) . . . . ?
C121 C116 C117 C122 -0.2(14) . . . . ?
Rh1 C116 C117 C122 -120.5(9) . . . . ?
C115 C116 C117 Rh1 -63.9(5) . . . . ?
C121 C116 C117 Rh1 120.3(9) . . . . ?
C116 C117 C118 C119 2.9(10) . . . . ?
C122 C117 C118 C119 -176.3(9) . . . . ?
Rh1 C117 C118 C119 62.6(6) . . . . ?
C116 C117 C118 C123 177.7(9) . . . . ?
C122 C117 C118 C123 -1.4(15) . . . . ?
Rh1 C117 C118 C123 -122.6(10) . . . . ?
C116 C117 C118 Rh1 -59.7(6) . . . . ?
C122 C117 C118 Rh1 121.2(10) . . . . ?
C117 C118 C119 C115 -0.9(10) . . . . ?
C123 C118 C119 C115 -175.6(9) . . . . ?
Rh1 C118 C119 C115 61.0(6) . . . . ?
C117 C118 C119 C124 176.8(9) . . . . ?
C123 C118 C119 C124 2.1(15) . . . . ?
Rh1 C118 C119 C124 -121.4(9) . . . . ?
C117 C118 C119 Rh1 -61.9(6) . . . . ?
C123 C118 C119 Rh1 123.5(10) . . . . ?
C116 C115 C119 C118 -1.4(9) . . . . ?
C120 C115 C119 C118 175.4(8) . . . . ?
Rh1 C115 C119 C118 -60.7(6) . . . . ?
C116 C115 C119 C124 -179.0(9) . . . . ?
C120 C115 C119 C124 -2.2(14) . . . . ?
Rh1 C115 C119 C124 121.7(10) . . . . ?
C116 C115 C119 Rh1 59.3(5) . . . . ?
C120 C115 C119 Rh1 -123.9(8) . . . . ?
C129 C125 C126 C127 2.5(8) . . . . ?
C130 C125 C126 C127 -177.1(7) . . . . ?
Rh2 C125 C126 C127 61.2(5) . . . . ?
C129 C125 C126 C131 179.1(8) . . . . ?
C130 C125 C126 C131 -0.5(13) . . . . ?
Rh2 C125 C126 C131 -122.2(8) . . . . ?
C129 C125 C126 Rh2 -58.7(5) . . . . ?
C130 C125 C126 Rh2 121.7(7) . . . . ?
C125 C126 C127 C128 -0.1(9) . . . . ?
C131 C126 C127 C128 -176.9(8) . . . . ?
Rh2 C126 C127 C128 61.3(6) . . . . ?
C125 C126 C127 C132 -177.5(8) . . . . ?
C131 C126 C127 C132 5.7(13) . . . . ?
Rh2 C126 C127 C132 -116.2(9) . . . . ?
C125 C126 C127 Rh2 -61.3(5) . . . . ?
C131 C126 C127 Rh2 121.9(8) . . . . ?
C126 C127 C128 C129 -2.4(10) . . . . ?
C132 C127 C128 C129 174.9(9) . . . . ?
Rh2 C127 C128 C129 58.4(6) . . . . ?
C126 C127 C128 C133 177.9(8) . . . . ?
C132 C127 C128 C133 -4.8(15) . . . . ?
Rh2 C127 C128 C133 -121.2(9) . . . . ?
C126 C127 C128 Rh2 -60.8(5) . . . . ?
C132 C127 C128 Rh2 116.5(10) . . . . ?
C126 C125 C129 C128 -3.9(9) . . . . ?
C130 C125 C129 C128 175.7(8) . . . . ?
Rh2 C125 C129 C128 -64.3(6) . . . . ?
C126 C125 C129 C134 -175.4(9) . . . . ?
C130 C125 C129 C134 4.2(14) . . . . ?
Rh2 C125 C129 C134 124.2(10) . . . . ?
C126 C125 C129 Rh2 60.4(5) . . . . ?
C130 C125 C129 Rh2 -120.0(8) . . . . ?
C127 C128 C129 C125 4.0(9) . . . . ?
C133 C128 C129 C125 -176.4(8) . . . . ?
Rh2 C128 C129 C125 64.7(5) . . . . ?
C127 C128 C129 C134 175.3(9) . . . . ?
C133 C128 C129 C134 -5.0(14) . . . . ?
Rh2 C128 C129 C134 -123.9(9) . . . . ?
C127 C128 C129 Rh2 -60.8(6) . . . . ?
C133 C128 C129 Rh2 118.9(9) . . . . ?
C139 C135 C136 C137 2.1(9) . . . . ?
C140 C135 C136 C137 -176.3(7) . . . . ?
Rh3 C135 C136 C137 60.9(5) . . . . ?
C139 C135 C136 C141 175.7(7) . . . . ?
C140 C135 C136 C141 -2.8(13) . . . . ?
Rh3 C135 C136 C141 -125.5(8) . . . . ?
C139 C135 C136 Rh3 -58.8(5) . . . . ?
C140 C135 C136 Rh3 122.7(8) . . . . ?
C135 C136 C137 C138 0.0(9) . . . . ?
C141 C136 C137 C138 -173.4(8) . . . . ?
Rh3 C136 C137 C138 62.0(5) . . . . ?
C135 C136 C137 C142 176.9(8) . . . . ?
C141 C136 C137 C142 3.5(13) . . . . ?
Rh3 C136 C137 C142 -121.1(9) . . . . ?
C135 C136 C137 Rh3 -62.0(5) . . . . ?
C141 C136 C137 Rh3 124.6(8) . . . . ?
C136 C137 C138 C139 -2.2(9) . . . . ?
C142 C137 C138 C139 -179.1(8) . . . . ?
Rh3 C137 C138 C139 59.6(6) . . . . ?
C136 C137 C138 C143 176.6(7) . . . . ?
C142 C137 C138 C143 -0.3(13) . . . . ?
Rh3 C137 C138 C143 -121.6(8) . . . . ?
C136 C137 C138 Rh3 -61.8(5) . . . . ?
C142 C137 C138 Rh3 121.3(9) . . . . ?
C137 C138 C139 C135 3.4(9) . . . . ?
C143 C138 C139 C135 -175.4(8) . . . . ?
Rh3 C138 C139 C135 63.0(5) . . . . ?
C137 C138 C139 C144 178.1(8) . . . . ?
C143 C138 C139 C144 -0.7(13) . . . . ?
Rh3 C138 C139 C144 -122.3(9) . . . . ?
C137 C138 C139 Rh3 -59.6(6) . . . . ?
C143 C138 C139 Rh3 121.6(8) . . . . ?
C136 C135 C139 C138 -3.4(9) . . . . ?
C140 C135 C139 C138 175.0(7) . . . . ?
Rh3 C135 C139 C138 -63.0(5) . . . . ?
C136 C135 C139 C144 -178.1(8) . . . . ?
C140 C135 C139 C144 0.3(13) . . . . ?
Rh3 C135 C139 C144 122.3(8) . . . . ?
C136 C135 C139 Rh3 59.6(5) . . . . ?
C140 C135 C139 Rh3 -121.9(7) . . . . ?
C159 C155 C156 C157 -0.6(9) . . . . ?
C160 C155 C156 C157 -175.2(8) . . . . ?
Rh5 C155 C156 C157 61.6(5) . . . . ?
C159 C155 C156 C161 179.2(8) . . . . ?
C160 C155 C156 C161 4.6(13) . . . . ?
Rh5 C155 C156 C161 -118.6(9) . . . . ?
C159 C155 C156 Rh5 -62.2(5) . . . . ?
C160 C155 C156 Rh5 123.2(8) . . . . ?
C155 C156 C157 C158 -0.3(9) . . . . ?
C161 C156 C157 C158 179.8(8) . . . . ?
Rh5 C156 C157 C158 61.2(5) . . . . ?
C155 C156 C157 C162 179.0(8) . . . . ?
C161 C156 C157 C162 -0.8(14) . . . . ?
Rh5 C156 C157 C162 -119.5(9) . . . . ?
C155 C156 C157 Rh5 -61.6(5) . . . . ?
C161 C156 C157 Rh5 118.6(9) . . . . ?
C156 C157 C158 C159 1.1(9) . . . . ?
C162 C157 C158 C159 -178.2(8) . . . . ?
Rh5 C157 C158 C159 61.7(5) . . . . ?
C156 C157 C158 C163 176.7(8) . . . . ?
C162 C157 C158 C163 -2.6(14) . . . . ?
Rh5 C157 C158 C163 -122.8(9) . . . . ?
C156 C157 C158 Rh5 -60.5(5) . . . . ?
C162 C157 C158 Rh5 120.2(9) . . . . ?
C156 C155 C159 C158 1.4(9) . . . . ?
C160 C155 C159 C158 176.3(7) . . . . ?
Rh5 C155 C159 C158 -60.2(6) . . . . ?
C156 C155 C159 C164 -175.7(8) . . . . ?
C160 C155 C159 C164 -0.8(13) . . . . ?
Rh5 C155 C159 C164 122.8(8) . . . . ?
C156 C155 C159 Rh5 61.6(5) . . . . ?
C160 C155 C159 Rh5 -123.5(8) . . . . ?
C157 C158 C159 C155 -1.6(9) . . . . ?
C163 C158 C159 C155 -177.2(8) . . . . ?
Rh5 C158 C159 C155 60.0(5) . . . . ?
C157 C158 C159 C164 175.7(7) . . . . ?
C163 C158 C159 C164 0.1(13) . . . . ?
Rh5 C158 C159 C164 -122.8(8) . . . . ?
C157 C158 C159 Rh5 -61.6(5) . . . . ?
C163 C158 C159 Rh5 122.8(8) . . . . ?
O15 S1 C175 F1 -63.7(8) . . . . ?
O14 S1 C175 F1 174.5(7) . . . . ?
O13 S1 C175 F1 56.7(8) . . . . ?
O15 S1 C175 F2 58.8(8) . . . . ?
O14 S1 C175 F2 -63.0(8) . . . . ?
O13 S1 C175 F2 179.2(7) . . . . ?
O15 S1 C175 F3 175.5(7) . . . . ?
O14 S1 C175 F3 53.6(8) . . . . ?
O13 S1 C175 F3 -64.2(8) . . . . ?
O18 S2 C176 F5 175.9(8) . . . . ?
O16 S2 C176 F5 -61.8(9) . . . . ?
O17 S2 C176 F5 58.2(9) . . . . ?
O18 S2 C176 F6 -63.3(8) . . . . ?
O16 S2 C176 F6 59.1(8) . . . . ?
O17 S2 C176 F6 179.1(7) . . . . ?
O18 S2 C176 F4 55.4(9) . . . . ?
O16 S2 C176 F4 177.8(8) . . . . ?
O17 S2 C176 F4 -62.2(9) . . . . ?
O21 S3 C177 F8 177.5(8) . . . . ?
O19 S3 C177 F8 -61.6(9) . . . . ?
O20 S3 C177 F8 59.1(9) . . . . ?
O21 S3 C177 F9 -60.6(9) . . . . ?
O19 S3 C177 F9 60.3(9) . . . . ?
O20 S3 C177 F9 -179.0(7) . . . . ?
O21 S3 C177 F7 56.2(9) . . . . ?
O19 S3 C177 F7 177.1(8) . . . . ?
O20 S3 C177 F7 -62.2(9) . . . . ?
O22 S4 C178 F11 -172.8(9) . . . . ?
O23 S4 C178 F11 -52.4(10) . . . . ?
O24 S4 C178 F11 63.0(10) . . . . ?
O22 S4 C178 F10 66.5(9) . . . . ?
O23 S4 C178 F10 -173.1(7) . . . . ?
O24 S4 C178 F10 -57.7(8) . . . . ?
O22 S4 C178 F12 -50.8(10) . . . . ?
O23 S4 C178 F12 69.6(9) . . . . ?
O24 S4 C178 F12 -175.0(9) . . . . ?
O26 S5 C179 F15 68(5) . . . . ?
O27 S5 C179 F15 -176(2) . . . . ?
O25 S5 C179 F15 -57(3) . . . . ?
O26 S5 C179 F13 -175(5) . . . . ?
O27 S5 C179 F13 -60(2) . . . . ?
O25 S5 C179 F13 60(3) . . . . ?
O26 S5 C179 F14 -57(5) . . . . ?
O27 S5 C179 F14 59(2) . . . . ?
O25 S5 C179 F14 179(2) . . . . ?
C183 C182 O31 C185 -84(3) . . . . ?
C181 C182 O31 C185 152(2) . . . . ?
C184 C185 O31 C182 147(2) . . . . ?
C186 C185 O31 C182 -97(3) . . . . ?
